data_7105319
loop_
_publ_author_name
'Koshevoy, Igor O'
'Lin, Yi-Chih'
'Chen, Yu-Chun'
'Karttunen, Antti J'
'Haukka, Matti'
'Chou, Pi-Tai'
'Tunik, Sergey P'
'Pakkanen, Tapani A'

_publ_section_title
;
 Rational reductive fusion of two heterometallic clusters: formation of
 a highly stable, intensely phosphorescent Au-Ag aggregate and
 application in two-photon imaging in human mesenchymal stem cells.
;
_journal_issue 9
_journal_name_full 'Chemical communications (Cambridge, England)'
_journal_page_first 1440
_journal_page_last 1442
_journal_paper_doi 10.1039/b920001k
_journal_volume 46
_journal_year 2010
_chemical_formula_moiety 'C276 H203 Ag4 Au14 P12, 2(C4 H10 O), 6(C2 H3 N), 4(F6 P)'
_chemical_formula_sum 'C296 H241 Ag4 Au14 F24 N6 O2 P16'
_chemical_formula_weight 8054.48
_chemical_name_systematic
;
?
;
_space_group_IT_number 2
_symmetry_cell_setting triclinic
_symmetry_space_group_name_Hall '-P 1'
_symmetry_space_group_name_H-M 'P -1'
_atom_sites_solution_hydrogens geom
_atom_sites_solution_primary direct
_atom_sites_solution_secondary difmap
_audit_creation_method SHELXL-97
_cell_angle_alpha 70.1969(5)
_cell_angle_beta 87.4219(5)
_cell_angle_gamma 78.3190(4)
_cell_formula_units_Z 2
_cell_length_a 17.4680(2)
_cell_length_b 27.4904(3)
_cell_length_c 32.2603(3)
_cell_measurement_reflns_used 327267
_cell_measurement_temperature 100(2)
_cell_measurement_theta_max 27.48
_cell_measurement_theta_min 1.00
_cell_volume 14268.8(3)
_computing_cell_refinement 'Denzo/Scalepack (Otwinowski & Minor, 1997)'
_computing_data_collection 'Collect (Bruker AXS BV, 1997-2008)'
_computing_data_reduction 'Denzo/Scalepack (Otwinowski & Minor, 1997)'
_computing_molecular_graphics 'Diamond v.3.1f (Brandenburg, 2008)'
_computing_publication_material 'SHELXL-97 (Sheldrick, 2008)'
_computing_structure_refinement 'SHELXL-97 (Sheldrick, 2008)'
_computing_structure_solution 'SHELXS-97 (Sheldrick, 2008)'
_diffrn_ambient_temperature 100(2)
_diffrn_detector_area_resol_mean 9
_diffrn_measured_fraction_theta_full 0.995
_diffrn_measured_fraction_theta_max 0.995
_diffrn_measurement_device '95mm CCD camera on \k-goniostat'
_diffrn_measurement_device_type 'Nonius KappaCCD'
_diffrn_measurement_method '\f scans and \w scans with \k offset'
_diffrn_radiation_monochromator 'horizontally mounted graphite crystal'
_diffrn_radiation_source 'fine-focus sealed tube'
_diffrn_radiation_type MoK\a
_diffrn_radiation_wavelength 0.71073
_diffrn_reflns_av_R_equivalents 0.0452
_diffrn_reflns_av_sigmaI/netI 0.0605
_diffrn_reflns_limit_h_max 22
_diffrn_reflns_limit_h_min -22
_diffrn_reflns_limit_k_max 35
_diffrn_reflns_limit_k_min -35
_diffrn_reflns_limit_l_max 41
_diffrn_reflns_limit_l_min -40
_diffrn_reflns_number 208382
_diffrn_reflns_theta_full 27.00
_diffrn_reflns_theta_max 27.00
_diffrn_reflns_theta_min 1.92
_exptl_absorpt_coefficient_mu 7.591
_exptl_absorpt_correction_T_max 0.6110
_exptl_absorpt_correction_T_min 0.3135
_exptl_absorpt_correction_type multi-scan
_exptl_absorpt_process_details 'SADABS-2008/1 (Sheldrick, 2008)'
_exptl_crystal_colour orange
_exptl_crystal_density_diffrn 1.875
_exptl_crystal_density_method 'not measured'
_exptl_crystal_description block
_exptl_crystal_F_000 7650
_exptl_crystal_size_max 0.20
_exptl_crystal_size_mid 0.17
_exptl_crystal_size_min 0.07
_platon_squeeze_details
;
The contribution of the missing solvent to the calculated structure factors was taken
into account with the BYPASS algorithm (van der Sluis & Spek, 1990), implemented as the
SQUEEZE option in PLATON (Spek, 2003).
;
_refine_diff_density_max 2.463
_refine_diff_density_min -2.242
_refine_diff_density_rms 0.183
_refine_ls_extinction_method none
_refine_ls_goodness_of_fit_ref 1.059
_refine_ls_hydrogen_treatment constr
_refine_ls_matrix_type full
_refine_ls_number_parameters 3246
_refine_ls_number_reflns 61984
_refine_ls_number_restraints 535
_refine_ls_restrained_S_all 1.069
_refine_ls_R_factor_all 0.0736
_refine_ls_R_factor_gt 0.0444
_refine_ls_shift/su_max 0.001
_refine_ls_shift/su_mean 0.000
_refine_ls_structure_factor_coef Fsqd
_refine_ls_weighting_details 'calc w=1/[\s^2^(Fo^2^)+(0.0451P)^2^+53.6678P] where P=(Fo^2^+2Fc^2^)/3'
_refine_ls_weighting_scheme calc
_refine_ls_wR_factor_gt 0.0992
_refine_ls_wR_factor_ref 0.1076
_reflns_number_gt 44392
_reflns_number_total 61984
_reflns_threshold_expression >2sigma(I)
_cod_data_source_file b920001k.txt
_cod_data_source_block 1
_cod_database_code 7105319

loop_
_symmetry_equiv_pos_as_xyz
'x, y, z'
'-x, -y, -z'

loop_
_atom_site_label
_atom_site_type_symbol
_atom_site_fract_x
_atom_site_fract_y
_atom_site_fract_z
_atom_site_U_iso_or_equiv
_atom_site_adp_type
_atom_site_occupancy
_atom_site_symmetry_multiplicity
_atom_site_calc_flag
_atom_site_refinement_flags
_atom_site_disorder_assembly
_atom_site_disorder_group
Au1 Au 0.288752(18) 0.377546(13) 0.912240(11) 0.03407(8) Uani 1 1 d . . .
Au2 Au 0.446806(18) 0.330682(14) 0.895587(11) 0.03809(8) Uani 1 1 d . . .
Au3 Au 0.743674(17) 0.257142(12) 1.037104(9) 0.02674(7) Uani 1 1 d . . .
Au4 Au 0.654417(18) 0.278886(12) 0.958659(10) 0.03057(7) Uani 1 1 d . . .
Au5 Au 0.625586(18) 0.283320(12) 0.833091(9) 0.03000(7) Uani 1 1 d . . .
Au6 Au 0.732194(16) 0.220272(11) 0.793072(9) 0.02298(6) Uani 1 1 d . . .
Au7 Au 0.622816(17) 0.300369(11) 0.741160(9) 0.02465(6) Uani 1 1 d . . .
Au8 Au 0.666694(16) 0.208395(11) 0.721916(9) 0.02318(6) Uani 1 1 d . . .
Au9 Au 0.767458(16) 0.275138(11) 0.708639(9) 0.02253(6) Uani 1 1 d . . .
Au10 Au 0.768806(17) 0.220381(13) 0.646618(10) 0.03028(7) Uani 1 1 d . . .
Au11 Au 0.732737(18) 0.163312(13) 0.549514(11) 0.03458(8) Uani 1 1 d . . .
Au12 Au 0.639316(17) 0.138789(14) 0.489059(11) 0.03589(8) Uani 1 1 d . . .
Au13 Au 0.92538(2) 0.216966(17) 0.554254(12) 0.04892(10) Uani 1 1 d . . .
Au14 Au 1.072704(17) 0.229085(11) 0.509292(9) 0.02586(7) Uani 1 1 d . . .
Ag1 Ag 0.55647(3) 0.23074(2) 0.916856(19) 0.03134(13) Uani 1 1 d . . .
Ag2 Ag 0.60218(3) 0.36227(2) 0.877042(18) 0.02836(13) Uani 1 1 d . . .
Ag3 Ag 0.85352(3) 0.13312(2) 0.617064(19) 0.02971(13) Uani 1 1 d . . .
Ag4 Ag 0.75829(4) 0.26385(3) 0.54616(2) 0.03902(15) Uani 1 1 d . . .
P1 P 0.31916(12) 0.40163(8) 0.97082(7) 0.0306(5) Uani 1 1 d . . .
P2 P 0.63206(12) 0.25738(8) 1.07907(6) 0.0281(4) Uani 1 1 d . . .
P3 P 0.86292(12) 0.25250(8) 1.00260(6) 0.0259(4) Uani 1 1 d . . .
P4 P 0.82978(11) 0.16714(8) 0.84319(6) 0.0240(4) Uani 1 1 d . . .
P5 P 0.59179(11) 0.14762(8) 0.72263(6) 0.0265(4) Uani 1 1 d . . .
P6 P 0.55683(14) 0.10054(13) 0.54345(9) 0.0562(8) Uani 1 1 d . . .
P7 P 0.70731(12) 0.17281(9) 0.42616(7) 0.0315(5) Uani 1 1 d . . .
P8 P 1.06163(12) 0.17897(8) 0.46544(7) 0.0321(5) Uani 1 1 d . . .
P9 P 1.11063(11) 0.27312(8) 0.55241(6) 0.0242(4) Uani 1 1 d . . .
P10 P 0.85858(11) 0.32852(8) 0.68873(6) 0.0255(4) Uani 1 1 d . . .
P11 P 0.51744(13) 0.36735(9) 0.71004(7) 0.0351(5) Uani 1 1 d . . .
P12 P 0.24312(12) 0.36820(10) 0.84956(8) 0.0372(5) Uani 1 1 d . . .
P13 P 0.0896(3) 0.0785(2) 0.95839(16) 0.0405(13) Uani 0.484(4) 1 d P A 1
F1 F 0.1433(7) 0.0836(5) 0.9150(4) 0.061(3) Uani 0.484(4) 1 d P A 1
F2 F 0.1504(8) 0.0952(5) 0.9784(4) 0.069(4) Uani 0.484(4) 1 d P A 1
F3 F 0.0391(6) 0.0732(4) 0.9964(4) 0.057(3) Uani 0.484(4) 1 d P A 1
F4 F 0.0261(6) 0.0643(5) 0.9321(4) 0.063(3) Uani 0.484(4) 1 d P A 1
F5 F 0.0538(7) 0.1383(5) 0.9374(4) 0.061(3) Uani 0.484(4) 1 d P A 1
F6 F 0.1276(8) 0.0187(5) 0.9769(3) 0.063(3) Uani 0.484(4) 1 d P A 1
P18 P 0.8991(3) 0.2499(3) 0.27292(18) 0.073(2) Uani 0.516(4) 1 d PDU A 2
F31 F 0.9109(8) 0.2763(6) 0.2257(4) 0.129(6) Uani 0.516(4) 1 d PDU A 2
F32 F 0.8559(8) 0.2161(5) 0.2639(4) 0.121(6) Uani 0.516(4) 1 d PDU A 2
F33 F 0.8897(7) 0.2278(5) 0.3197(3) 0.086(4) Uani 0.516(4) 1 d PDU A 2
F34 F 0.9449(9) 0.2864(6) 0.2824(6) 0.198(10) Uani 0.516(4) 1 d PDU A 2
F35 F 0.9748(7) 0.2111(4) 0.2755(4) 0.081(4) Uani 0.516(4) 1 d PDU A 2
F36 F 0.8231(7) 0.2926(5) 0.2692(4) 0.104(5) Uani 0.516(4) 1 d PDU A 2
P14 P 0.1730(2) 0.38467(18) 0.66460(10) 0.0835(12) Uani 1 1 d . . .
P15 P 0.40910(15) -0.00123(10) 0.71465(8) 0.0440(6) Uani 1 1 d . . .
P16 P 0.0893(3) 0.3455(2) 0.20697(16) 0.0306(15) Uani 0.370(4) 1 d PDU B 3
F19 F 0.1673(7) 0.3494(6) 0.1838(5) 0.085(5) Uani 0.370(4) 1 d PDU B 3
F20 F 0.0599(8) 0.4028(4) 0.1851(4) 0.077(5) Uani 0.370(4) 1 d PDU B 3
F21 F 0.0141(8) 0.3400(6) 0.2327(5) 0.092(6) Uani 0.370(4) 1 d PDU B 3
F22 F 0.1213(8) 0.2863(4) 0.2302(4) 0.072(5) Uani 0.370(4) 1 d PDU B 3
F23 F 0.0558(8) 0.3317(5) 0.1693(4) 0.070(5) Uani 0.370(4) 1 d PDU B 3
F24 F 0.1211(8) 0.3569(5) 0.2448(4) 0.077(5) Uani 0.370(4) 1 d PDU B 3
P17 P 0.3585(2) 0.27663(16) 0.19890(13) 0.0438(10) Uani 0.630(4) 1 d P B 4
F25 F 0.4198(6) 0.2232(4) 0.2055(3) 0.073(3) Uani 0.630(4) 1 d P B 4
F26 F 0.3815(5) 0.2944(3) 0.1505(2) 0.050(2) Uani 0.630(4) 1 d P B 4
F27 F 0.2996(7) 0.3276(5) 0.1940(4) 0.098(4) Uani 0.630(4) 1 d P B 4
F28 F 0.3363(6) 0.2540(4) 0.2499(3) 0.075(3) Uani 0.630(4) 1 d P B 4
F29 F 0.2928(7) 0.2530(6) 0.1852(5) 0.114(5) Uani 0.630(4) 1 d P B 4
F30 F 0.4220(7) 0.3003(5) 0.2131(4) 0.088(4) Uani 0.630(4) 1 d P B 4
F7 F 0.2398(4) 0.3406(3) 0.6533(2) 0.100(2) Uani 1 1 d . . .
F8 F 0.1690(5) 0.3421(4) 0.7131(2) 0.125(3) Uani 1 1 d . . .
F9 F 0.1070(4) 0.4279(4) 0.6753(3) 0.109(3) Uani 1 1 d . . .
F10 F 0.1812(4) 0.4250(3) 0.6170(2) 0.084(2) Uani 1 1 d . . .
F11 F 0.1060(4) 0.3658(3) 0.6463(2) 0.092(2) Uani 1 1 d . . .
F12 F 0.2369(5) 0.4079(4) 0.6821(3) 0.134(4) Uani 1 1 d . . .
F13 F 0.4564(4) -0.0430(2) 0.6938(2) 0.0745(18) Uani 1 1 d . . .
F14 F 0.3545(4) -0.0412(3) 0.73939(19) 0.0730(19) Uani 1 1 d . . .
F15 F 0.3613(4) 0.0414(3) 0.7340(2) 0.087(2) Uani 1 1 d . . .
F16 F 0.4643(4) 0.0393(2) 0.68912(18) 0.0665(17) Uani 1 1 d . . .
F17 F 0.4693(4) -0.0249(3) 0.75551(18) 0.077(2) Uani 1 1 d . . .
F18 F 0.3511(3) 0.0215(2) 0.67259(17) 0.0557(14) Uani 1 1 d . . .
O1 O 0.1731(11) 0.3848(7) 0.3491(6) 0.192(6) Uani 1 1 d DU . .
N1 N 0.9538(7) 0.4481(5) 0.4835(4) 0.090(3) Uani 1 1 d . . .
N2 N 0.3064(10) 0.0498(7) 0.3168(6) 0.176(8) Uani 1 1 d D . .
N3 N 0.9297(7) 0.4610(5) 0.0789(4) 0.104(4) Uani 1 1 d . . .
C1 C 0.3278(4) 0.4702(3) 0.9496(3) 0.0300(17) Uani 1 1 d . . .
C2 C 0.3395(5) 0.4939(4) 0.9055(3) 0.038(2) Uani 1 1 d . . .
H2 H 0.3445 0.4736 0.8864 0.046 Uiso 1 1 calc R . .
C3 C 0.3442(5) 0.5466(3) 0.8883(3) 0.039(2) Uani 1 1 d . . .
H3 H 0.3552 0.5620 0.8581 0.047 Uiso 1 1 calc R . .
C4 C 0.3326(5) 0.5767(3) 0.9158(3) 0.039(2) Uani 1 1 d . . .
H4 H 0.3322 0.6135 0.9039 0.046 Uiso 1 1 calc R . .
C5 C 0.3218(5) 0.5538(3) 0.9600(3) 0.0362(19) Uani 1 1 d . . .
H5 H 0.3169 0.5743 0.9789 0.043 Uiso 1 1 calc R . .
C6 C 0.3181(5) 0.5012(3) 0.9770(3) 0.0342(19) Uani 1 1 d . . .
H6 H 0.3089 0.4857 1.0075 0.041 Uiso 1 1 calc R . .
C7 C 0.2454(5) 0.3994(3) 1.0121(3) 0.0329(18) Uani 1 1 d . . .
C8 C 0.1709(5) 0.4323(4) 0.9984(3) 0.043(2) Uani 1 1 d . . .
H8 H 0.1603 0.4536 0.9684 0.052 Uiso 1 1 calc R . .
C9 C 0.1137(6) 0.4326(4) 1.0297(3) 0.054(3) Uani 1 1 d . . .
H9 H 0.0640 0.4551 1.0211 0.065 Uiso 1 1 calc R . .
C10 C 0.1281(6) 0.4012(4) 1.0728(3) 0.049(2) Uani 1 1 d . . .
H10 H 0.0879 0.4017 1.0936 0.058 Uiso 1 1 calc R . .
C11 C 0.1998(5) 0.3689(4) 1.0865(3) 0.046(2) Uani 1 1 d . . .
H11 H 0.2094 0.3477 1.1166 0.056 Uiso 1 1 calc R . .
C12 C 0.2582(5) 0.3676(3) 1.0560(3) 0.039(2) Uani 1 1 d . . .
H12 H 0.3074 0.3446 1.0653 0.047 Uiso 1 1 calc R . .
C13 C 0.4092(4) 0.3627(3) 1.0011(3) 0.0293(17) Uani 1 1 d . . .
C14 C 0.4205(5) 0.3081(3) 1.0136(3) 0.041(2) Uani 1 1 d . . .
H14 H 0.3822 0.2925 1.0057 0.049 Uiso 1 1 calc R . .
C15 C 0.4864(5) 0.2762(3) 1.0374(3) 0.0360(19) Uani 1 1 d . . .
H15 H 0.4932 0.2389 1.0459 0.043 Uiso 1 1 calc R . .
C16 C 0.5432(4) 0.2990(3) 1.0490(2) 0.0295(17) Uani 1 1 d . . .
C17 C 0.5330(4) 0.3526(3) 1.0358(2) 0.0275(17) Uani 1 1 d . . .
H17 H 0.5719 0.3682 1.0432 0.033 Uiso 1 1 calc R . .
C18 C 0.4669(4) 0.3846(3) 1.0119(3) 0.0311(18) Uani 1 1 d . . .
H18 H 0.4610 0.4219 1.0027 0.037 Uiso 1 1 calc R . .
C19 C 0.6434(5) 0.2818(3) 1.1240(2) 0.0296(17) Uani 1 1 d . . .
C20 C 0.5786(5) 0.3028(3) 1.1440(3) 0.040(2) Uani 1 1 d . . .
H20 H 0.5269 0.3056 1.1343 0.048 Uiso 1 1 calc R . .
C21 C 0.5928(6) 0.3198(4) 1.1789(3) 0.050(2) Uani 1 1 d . . .
H21 H 0.5497 0.3346 1.1928 0.059 Uiso 1 1 calc R . .
C22 C 0.6665(6) 0.3156(4) 1.1932(3) 0.048(2) Uani 1 1 d . . .
H22 H 0.6743 0.3270 1.2171 0.057 Uiso 1 1 calc R . .
C23 C 0.7304(5) 0.2949(4) 1.1732(3) 0.045(2) Uani 1 1 d . . .
H23 H 0.7818 0.2916 1.1837 0.053 Uiso 1 1 calc R . .
C24 C 0.7197(5) 0.2789(3) 1.1380(3) 0.0344(19) Uani 1 1 d . . .
H24 H 0.7635 0.2660 1.1234 0.041 Uiso 1 1 calc R . .
C25 C 0.6109(5) 0.1920(3) 1.1050(3) 0.0325(18) Uani 1 1 d . . .
C26 C 0.5537(5) 0.1836(4) 1.1361(3) 0.046(2) Uani 1 1 d . . .
H26 H 0.5229 0.2125 1.1428 0.056 Uiso 1 1 calc R . .
C27 C 0.5410(6) 0.1322(4) 1.1579(3) 0.055(3) Uani 1 1 d . . .
H27 H 0.5016 0.1262 1.1792 0.066 Uiso 1 1 calc R . .
C28 C 0.5868(7) 0.0904(3) 1.1477(3) 0.055(3) Uani 1 1 d . . .
H28 H 0.5807 0.0553 1.1632 0.066 Uiso 1 1 calc R . .
C29 C 0.6403(7) 0.0996(4) 1.1158(3) 0.067(3) Uani 1 1 d . . .
H29 H 0.6685 0.0710 1.1075 0.080 Uiso 1 1 calc R . .
C30 C 0.6544(6) 0.1488(4) 1.0952(3) 0.054(3) Uani 1 1 d . . .
H30 H 0.6942 0.1539 1.0740 0.065 Uiso 1 1 calc R . .
C31 C 0.9423(5) 0.2073(3) 1.0387(2) 0.0299(17) Uani 1 1 d U . .
C32 C 0.9320(7) 0.1878(5) 1.0825(4) 0.075(3) Uani 1 1 d U . .
H32 H 0.8832 0.1983 1.0944 0.090 Uiso 1 1 calc R . .
C33 C 0.9925(8) 0.1523(6) 1.1104(5) 0.103(5) Uani 1 1 d U . .
H33 H 0.9833 0.1365 1.1408 0.124 Uiso 1 1 calc R . .
C34 C 1.0644(6) 0.1402(4) 1.0944(4) 0.061(3) Uani 1 1 d U . .
H34 H 1.1062 0.1179 1.1139 0.073 Uiso 1 1 calc R . .
C35 C 1.0758(6) 0.1597(4) 1.0518(3) 0.052(2) Uani 1 1 d U . .
H35 H 1.1259 0.1509 1.0404 0.062 Uiso 1 1 calc R . .
C36 C 1.0145(5) 0.1933(4) 1.0230(3) 0.052(2) Uani 1 1 d U . .
H36 H 1.0232 0.2064 0.9922 0.062 Uiso 1 1 calc R . .
C37 C 0.8933(5) 0.3154(3) 0.9803(3) 0.0325(18) Uani 1 1 d . . .
C38 C 0.8650(5) 0.3548(3) 0.9989(3) 0.040(2) Uani 1 1 d . . .
H38 H 0.8271 0.3492 1.0212 0.048 Uiso 1 1 calc R . .
C39 C 0.8916(6) 0.4014(4) 0.9852(3) 0.051(2) Uani 1 1 d . . .
H39 H 0.8733 0.4274 0.9986 0.062 Uiso 1 1 calc R . .
C40 C 0.9459(6) 0.4103(4) 0.9512(3) 0.052(3) Uani 1 1 d . . .
H40 H 0.9644 0.4425 0.9414 0.062 Uiso 1 1 calc R . .
C41 C 0.9720(6) 0.3728(4) 0.9325(3) 0.057(3) Uani 1 1 d . . .
H41 H 1.0084 0.3791 0.9095 0.068 Uiso 1 1 calc R . .
C42 C 0.9461(5) 0.3256(4) 0.9466(3) 0.046(2) Uani 1 1 d . . .
H42 H 0.9648 0.2998 0.9330 0.056 Uiso 1 1 calc R . .
C43 C 0.8599(4) 0.2280(3) 0.9568(2) 0.0248(16) Uani 1 1 d . . .
C44 C 0.8795(5) 0.1746(3) 0.9640(3) 0.036(2) Uani 1 1 d . . .
H44 H 0.8986 0.1509 0.9922 0.043 Uiso 1 1 calc R . .
C45 C 0.8715(5) 0.1552(3) 0.9302(3) 0.0332(19) Uani 1 1 d . . .
H45 H 0.8857 0.1184 0.9352 0.040 Uiso 1 1 calc R . .
C46 C 0.8425(4) 0.1900(3) 0.8887(2) 0.0272(17) Uani 1 1 d . . .
C47 C 0.8207(4) 0.2436(3) 0.8822(3) 0.0295(17) Uani 1 1 d . . .
H47 H 0.7997 0.2675 0.8544 0.035 Uiso 1 1 calc R . .
C48 C 0.8294(4) 0.2623(3) 0.9159(2) 0.0267(16) Uani 1 1 d . . .
H48 H 0.8143 0.2990 0.9111 0.032 Uiso 1 1 calc R . .
C49 C 0.8236(4) 0.0987(3) 0.8711(2) 0.0251(16) Uani 1 1 d . . .
C50 C 0.7546(5) 0.0884(3) 0.8929(3) 0.0323(18) Uani 1 1 d . . .
H50 H 0.7106 0.1162 0.8897 0.039 Uiso 1 1 calc R . .
C51 C 0.7507(5) 0.0374(4) 0.9191(3) 0.043(2) Uani 1 1 d . . .
H51 H 0.7040 0.0304 0.9342 0.052 Uiso 1 1 calc R . .
C52 C 0.8135(5) -0.0030(3) 0.9235(3) 0.039(2) Uani 1 1 d . . .
H52 H 0.8101 -0.0379 0.9414 0.047 Uiso 1 1 calc R . .
C53 C 0.8816(5) 0.0067(3) 0.9020(3) 0.038(2) Uani 1 1 d . . .
H53 H 0.9250 -0.0215 0.9052 0.046 Uiso 1 1 calc R . .
C54 C 0.8870(5) 0.0574(3) 0.8758(3) 0.0314(18) Uani 1 1 d . . .
H54 H 0.9341 0.0640 0.8611 0.038 Uiso 1 1 calc R . .
C55 C 0.9223(4) 0.1637(3) 0.8144(2) 0.0278(17) Uani 1 1 d . . .
C56 C 0.9210(5) 0.1583(3) 0.7735(3) 0.0371(19) Uani 1 1 d . . .
H56 H 0.8726 0.1597 0.7604 0.044 Uiso 1 1 calc R . .
C57 C 0.9900(5) 0.1508(4) 0.7513(3) 0.043(2) Uani 1 1 d . . .
H57 H 0.9887 0.1468 0.7233 0.052 Uiso 1 1 calc R . .
C58 C 1.0591(6) 0.1493(4) 0.7696(3) 0.052(3) Uani 1 1 d . . .
H58 H 1.1061 0.1444 0.7542 0.063 Uiso 1 1 calc R . .
C59 C 1.0617(6) 0.1548(4) 0.8107(4) 0.060(3) Uani 1 1 d . . .
H59 H 1.1102 0.1540 0.8234 0.072 Uiso 1 1 calc R . .
C60 C 0.9917(5) 0.1616(4) 0.8334(3) 0.051(3) Uani 1 1 d . . .
H60 H 0.9929 0.1648 0.8618 0.061 Uiso 1 1 calc R . .
C61 C 0.4906(4) 0.1680(3) 0.7355(2) 0.0317(18) Uani 1 1 d . . .
C62 C 0.4595(5) 0.2225(4) 0.7230(3) 0.046(2) Uani 1 1 d . . .
H62 H 0.4928 0.2470 0.7111 0.056 Uiso 1 1 calc R . .
C63 C 0.3803(5) 0.2408(5) 0.7280(4) 0.059(3) Uani 1 1 d . . .
H63 H 0.3595 0.2776 0.7187 0.071 Uiso 1 1 calc R . .
C64 C 0.3327(5) 0.2056(5) 0.7463(4) 0.058(3) Uani 1 1 d . . .
H64 H 0.2789 0.2182 0.7500 0.070 Uiso 1 1 calc R . .
C65 C 0.3616(6) 0.1531(5) 0.7592(3) 0.063(3) Uani 1 1 d . . .
H65 H 0.3276 0.1294 0.7724 0.075 Uiso 1 1 calc R . .
C66 C 0.4414(5) 0.1321(4) 0.7538(3) 0.050(2) Uani 1 1 d . . .
H66 H 0.4606 0.0951 0.7622 0.060 Uiso 1 1 calc R . .
C67 C 0.6300(4) 0.0824(3) 0.7610(2) 0.0306(18) Uani 1 1 d . . .
C68 C 0.6940(5) 0.0752(3) 0.7888(2) 0.0314(18) Uani 1 1 d . . .
H68 H 0.7148 0.1048 0.7882 0.038 Uiso 1 1 calc R . .
C69 C 0.7269(5) 0.0255(3) 0.8171(3) 0.0338(19) Uani 1 1 d . . .
H69 H 0.7705 0.0210 0.8356 0.041 Uiso 1 1 calc R . .
C70 C 0.6959(5) -0.0177(4) 0.8185(3) 0.044(2) Uani 1 1 d . . .
H70 H 0.7179 -0.0517 0.8383 0.053 Uiso 1 1 calc R . .
C71 C 0.6330(6) -0.0111(4) 0.7912(3) 0.048(2) Uani 1 1 d . . .
H71 H 0.6111 -0.0406 0.7926 0.058 Uiso 1 1 calc R . .
C72 C 0.6016(5) 0.0387(3) 0.7616(3) 0.041(2) Uani 1 1 d . . .
H72 H 0.5605 0.0427 0.7417 0.049 Uiso 1 1 calc R . .
C73 C 0.5832(5) 0.1361(3) 0.6707(3) 0.0321(18) Uani 1 1 d . . .
C74 C 0.5261(5) 0.1672(4) 0.6400(3) 0.042(2) Uani 1 1 d . . .
H74 H 0.4926 0.1965 0.6448 0.050 Uiso 1 1 calc R . .
C75 C 0.5171(5) 0.1560(4) 0.6021(3) 0.052(3) Uani 1 1 d . . .
H75 H 0.4771 0.1777 0.5811 0.062 Uiso 1 1 calc R . .
C76 C 0.5659(5) 0.1134(4) 0.5944(3) 0.045(3) Uani 1 1 d . . .
C77 C 0.6259(5) 0.0842(4) 0.6235(3) 0.046(2) Uani 1 1 d . . .
H77 H 0.6616 0.0565 0.6175 0.055 Uiso 1 1 calc R . .
C78 C 0.6349(5) 0.0949(3) 0.6616(3) 0.037(2) Uani 1 1 d . . .
H78 H 0.6765 0.0742 0.6818 0.045 Uiso 1 1 calc R . .
C79 C 0.5699(7) 0.0317(5) 0.5571(4) 0.081(4) Uani 1 1 d . . .
C80 C 0.6018(8) 0.0085(5) 0.5264(4) 0.080(4) Uani 1 1 d . . .
H80 H 0.6183 0.0294 0.4988 0.096 Uiso 1 1 calc R . .
C81 C 0.6096(10) -0.0471(6) 0.5367(5) 0.107(5) Uani 1 1 d . . .
H81 H 0.6337 -0.0631 0.5163 0.129 Uiso 1 1 calc R . .
C82 C 0.5833(11) -0.0773(7) 0.5747(6) 0.127(7) Uani 1 1 d . . .
H82 H 0.5864 -0.1138 0.5799 0.152 Uiso 1 1 calc R . .
C83 C 0.5514(11) -0.0552(7) 0.6068(6) 0.137(8) Uani 1 1 d . . .
H83 H 0.5336 -0.0763 0.6339 0.164 Uiso 1 1 calc R . .
C84 C 0.5469(9) -0.0019(6) 0.5974(5) 0.104(6) Uani 1 1 d . . .
H84 H 0.5274 0.0131 0.6193 0.124 Uiso 1 1 calc R . .
C85 C 0.4571(4) 0.1216(4) 0.5286(3) 0.106(2) Uani 1 1 d GU . .
C86 C 0.4341(5) 0.1635(4) 0.4899(3) 0.106(2) Uani 1 1 d GU . .
H86 H 0.4724 0.1789 0.4709 0.128 Uiso 1 1 calc R . .
C87 C 0.3551(6) 0.1829(4) 0.4790(3) 0.106(2) Uani 1 1 d GU . .
H87 H 0.3394 0.2116 0.4525 0.128 Uiso 1 1 calc R . .
C88 C 0.2991(4) 0.1604(4) 0.5067(3) 0.106(2) Uani 1 1 d GU . .
H88 H 0.2451 0.1737 0.4992 0.128 Uiso 1 1 calc R . .
C89 C 0.3221(5) 0.1185(4) 0.5454(3) 0.106(2) Uani 1 1 d GU . .
H89 H 0.2839 0.1031 0.5644 0.128 Uiso 1 1 calc R . .
C90 C 0.4011(6) 0.0991(4) 0.5564(3) 0.106(2) Uani 1 1 d GU . .
H90 H 0.4169 0.0704 0.5828 0.128 Uiso 1 1 calc R . .
C91 C 0.7175(4) 0.1316(3) 0.3921(2) 0.0326(19) Uani 1 1 d . . .
C92 C 0.7796(5) 0.1293(4) 0.3639(3) 0.039(2) Uani 1 1 d . . .
H92 H 0.8175 0.1502 0.3620 0.047 Uiso 1 1 calc R . .
C93 C 0.7870(5) 0.0969(4) 0.3385(3) 0.045(2) Uani 1 1 d . . .
H93 H 0.8300 0.0955 0.3195 0.054 Uiso 1 1 calc R . .
C94 C 0.7319(5) 0.0667(4) 0.3408(3) 0.045(2) Uani 1 1 d . . .
H94 H 0.7368 0.0446 0.3233 0.054 Uiso 1 1 calc R . .
C95 C 0.6689(5) 0.0683(4) 0.3687(3) 0.045(2) Uani 1 1 d . . .
H95 H 0.6312 0.0472 0.3703 0.054 Uiso 1 1 calc R . .
C96 C 0.6610(5) 0.1011(4) 0.3943(3) 0.038(2) Uani 1 1 d . . .
H96 H 0.6178 0.1027 0.4131 0.046 Uiso 1 1 calc R . .
C97 C 0.6589(5) 0.2383(4) 0.3923(3) 0.049(3) Uani 1 1 d . . .
C98 C 0.5969(6) 0.2643(4) 0.4080(3) 0.068(3) Uani 1 1 d . . .
H98 H 0.5783 0.2480 0.4364 0.081 Uiso 1 1 calc R . .
C99 C 0.5591(9) 0.3164(6) 0.3818(4) 0.119(7) Uani 1 1 d . . .
H99 H 0.5166 0.3353 0.3931 0.142 Uiso 1 1 calc R . .
C100 C 0.5839(11) 0.3382(7) 0.3414(4) 0.163(10) Uani 1 1 d . . .
H100 H 0.5546 0.3708 0.3227 0.195 Uiso 1 1 calc R . .
C101 C 0.6540(10) 0.3136(6) 0.3255(4) 0.125(7) Uani 1 1 d . . .
H101 H 0.6760 0.3317 0.2986 0.150 Uiso 1 1 calc R . .
C102 C 0.6877(8) 0.2635(5) 0.3502(3) 0.086(4) Uani 1 1 d . . .
H102 H 0.7312 0.2451 0.3392 0.103 Uiso 1 1 calc R . .
C103 C 0.8067(4) 0.1769(3) 0.4368(2) 0.0272(17) Uani 1 1 d . . .
C104 C 0.8351(6) 0.2225(4) 0.4226(4) 0.058(3) Uani 1 1 d . . .
H104 H 0.8018 0.2547 0.4062 0.070 Uiso 1 1 calc R . .
C105 C 0.9110(5) 0.2226(3) 0.4318(4) 0.061(3) Uani 1 1 d . . .
H105 H 0.9287 0.2550 0.4225 0.073 Uiso 1 1 calc R . .
C106 C 0.9620(5) 0.1765(3) 0.4542(3) 0.0326(18) Uani 1 1 d . . .
C107 C 0.9332(5) 0.1310(3) 0.4697(3) 0.0357(19) Uani 1 1 d . . .
H107 H 0.9663 0.0989 0.4864 0.043 Uiso 1 1 calc R . .
C108 C 0.8551(5) 0.1315(3) 0.4611(3) 0.041(2) Uani 1 1 d . . .
H108 H 0.8356 0.0998 0.4724 0.050 Uiso 1 1 calc R . .
C109 C 1.1084(5) 0.1991(4) 0.4129(2) 0.0927(17) Uani 1 1 d GU . .
C110 C 1.0664(4) 0.2190(4) 0.3731(3) 0.0927(17) Uani 1 1 d GU . .
H110 H 1.0111 0.2235 0.3729 0.111 Uiso 1 1 calc R . .
C111 C 1.1055(5) 0.2324(4) 0.3335(2) 0.0927(17) Uani 1 1 d GU . .
H111 H 1.0768 0.2460 0.3063 0.111 Uiso 1 1 calc R . .
C112 C 1.1865(5) 0.2258(4) 0.3338(2) 0.0927(17) Uani 1 1 d GU . .
H112 H 1.2132 0.2349 0.3068 0.111 Uiso 1 1 calc R . .
C113 C 1.2285(4) 0.2059(4) 0.3736(3) 0.0927(17) Uani 1 1 d GU . .
H113 H 1.2838 0.2014 0.3738 0.111 Uiso 1 1 calc R . .
C114 C 1.1894(5) 0.1925(4) 0.4131(2) 0.0927(17) Uani 1 1 d GU . .
H114 H 1.2181 0.1789 0.4403 0.111 Uiso 1 1 calc R . .
C115 C 1.1110(5) 0.1110(3) 0.4935(3) 0.042(2) Uani 1 1 d . . .
C116 C 1.1393(6) 0.0778(4) 0.4702(4) 0.068(3) Uani 1 1 d . . .
H116 H 1.1331 0.0898 0.4390 0.082 Uiso 1 1 calc R . .
C117 C 1.1770(7) 0.0262(5) 0.4930(5) 0.081(4) Uani 1 1 d . . .
H117 H 1.1966 0.0030 0.4773 0.098 Uiso 1 1 calc R . .
C118 C 1.1862(6) 0.0088(4) 0.5382(4) 0.061(3) Uani 1 1 d . . .
H118 H 1.2127 -0.0263 0.5533 0.073 Uiso 1 1 calc R . .
C119 C 1.1579(6) 0.0410(3) 0.5607(4) 0.054(3) Uani 1 1 d . . .
H119 H 1.1639 0.0286 0.5919 0.065 Uiso 1 1 calc R . .
C120 C 1.1196(5) 0.0926(3) 0.5388(3) 0.044(2) Uani 1 1 d . . .
H120 H 1.0993 0.1152 0.5551 0.053 Uiso 1 1 calc R . .
C121 C 1.1947(5) 0.2327(3) 0.5871(3) 0.0317(18) Uani 1 1 d . . .
C122 C 1.1986(5) 0.1795(4) 0.6044(3) 0.046(2) Uani 1 1 d . . .
H122 H 1.1591 0.1645 0.5971 0.055 Uiso 1 1 calc R . .
C123 C 1.2612(5) 0.1468(4) 0.6334(3) 0.050(2) Uani 1 1 d . . .
H123 H 1.2634 0.1099 0.6456 0.060 Uiso 1 1 calc R . .
C124 C 1.3186(5) 0.1684(4) 0.6438(3) 0.048(2) Uani 1 1 d . . .
H124 H 1.3603 0.1466 0.6636 0.058 Uiso 1 1 calc R . .
C125 C 1.3155(6) 0.2218(4) 0.6254(4) 0.063(3) Uani 1 1 d . . .
H125 H 1.3561 0.2367 0.6319 0.075 Uiso 1 1 calc R . .
C126 C 1.2542(5) 0.2540(4) 0.5977(3) 0.051(2) Uani 1 1 d . . .
H126 H 1.2523 0.2909 0.5858 0.062 Uiso 1 1 calc R . .
C127 C 1.1375(4) 0.3356(3) 0.5209(2) 0.0274(17) Uani 1 1 d . . .
C128 C 1.1529(5) 0.3472(3) 0.4765(3) 0.0346(19) Uani 1 1 d . . .
H128 H 1.1457 0.3234 0.4622 0.042 Uiso 1 1 calc R . .
C129 C 1.1788(6) 0.3930(3) 0.4525(3) 0.046(2) Uani 1 1 d . . .
H129 H 1.1906 0.4003 0.4223 0.055 Uiso 1 1 calc R . .
C130 C 1.1871(5) 0.4281(3) 0.4740(3) 0.045(2) Uani 1 1 d . . .
H130 H 1.2043 0.4598 0.4582 0.053 Uiso 1 1 calc R . .
C131 C 1.1705(5) 0.4172(3) 0.5180(3) 0.040(2) Uani 1 1 d . . .
H131 H 1.1756 0.4417 0.5320 0.049 Uiso 1 1 calc R . .
C132 C 1.1464(5) 0.3708(3) 0.5418(3) 0.0323(18) Uani 1 1 d . . .
H132 H 1.1361 0.3631 0.5723 0.039 Uiso 1 1 calc R . .
C133 C 1.0379(5) 0.2888(3) 0.5903(2) 0.0282(17) Uani 1 1 d . . .
C134 C 0.9788(5) 0.3314(4) 0.5763(2) 0.038(2) Uani 1 1 d . . .
H134 H 0.9745 0.3525 0.5460 0.046 Uiso 1 1 calc R . .
C135 C 0.9245(5) 0.3448(4) 0.6053(3) 0.039(2) Uani 1 1 d . . .
H135 H 0.8842 0.3752 0.5946 0.047 Uiso 1 1 calc R . .
C136 C 0.9280(4) 0.3150(3) 0.6490(3) 0.0286(17) Uani 1 1 d . . .
C137 C 0.9887(6) 0.2713(4) 0.6636(3) 0.077(4) Uani 1 1 d . . .
H137 H 0.9928 0.2504 0.6940 0.093 Uiso 1 1 calc R . .
C138 C 1.0429(7) 0.2576(4) 0.6352(3) 0.073(4) Uani 1 1 d . . .
H138 H 1.0834 0.2272 0.6457 0.087 Uiso 1 1 calc R . .
C139 C 0.8126(5) 0.3976(3) 0.6641(3) 0.0305(18) Uani 1 1 d . . .
C140 C 0.8524(6) 0.4374(4) 0.6633(3) 0.047(2) Uani 1 1 d . . .
H140 H 0.9044 0.4285 0.6749 0.057 Uiso 1 1 calc R . .
C141 C 0.8152(8) 0.4898(4) 0.6454(3) 0.065(3) Uani 1 1 d . . .
H141 H 0.8416 0.5169 0.6451 0.078 Uiso 1 1 calc R . .
C142 C 0.7405(8) 0.5027(4) 0.6282(3) 0.060(3) Uani 1 1 d . . .
H142 H 0.7156 0.5387 0.6156 0.072 Uiso 1 1 calc R . .
C143 C 0.7024(6) 0.4640(3) 0.6293(3) 0.050(2) Uani 1 1 d . . .
H143 H 0.6507 0.4731 0.6173 0.060 Uiso 1 1 calc R . .
C144 C 0.7381(5) 0.4116(3) 0.6477(3) 0.038(2) Uani 1 1 d . . .
H144 H 0.7100 0.3849 0.6490 0.046 Uiso 1 1 calc R . .
C145 C 0.9159(5) 0.3264(3) 0.7347(3) 0.0356(19) Uani 1 1 d U . .
C146 C 0.9895(8) 0.3377(6) 0.7288(4) 0.097(4) Uani 1 1 d U . .
H146 H 1.0158 0.3404 0.7020 0.117 Uiso 1 1 calc R . .
C147 C 1.0247(9) 0.3453(7) 0.7641(5) 0.120(5) Uani 1 1 d U . .
H147 H 1.0736 0.3561 0.7602 0.145 Uiso 1 1 calc R . .
C148 C 0.9884(7) 0.3371(6) 0.8049(4) 0.082(4) Uani 1 1 d U . .
H148 H 1.0144 0.3396 0.8291 0.099 Uiso 1 1 calc R . .
C149 C 0.9210(6) 0.3264(4) 0.8093(3) 0.046(2) Uani 1 1 d U . .
H149 H 0.8959 0.3215 0.8367 0.055 Uiso 1 1 calc R . .
C150 C 0.8829(5) 0.3215(3) 0.7740(3) 0.037(2) Uani 1 1 d U . .
H150 H 0.8315 0.3145 0.7780 0.044 Uiso 1 1 calc R . .
C151 C 0.4821(6) 0.3568(4) 0.6630(3) 0.047(2) Uani 1 1 d . . .
C152 C 0.5359(6) 0.3306(4) 0.6396(3) 0.052(3) Uani 1 1 d . . .
H152 H 0.5895 0.3194 0.6486 0.063 Uiso 1 1 calc R . .
C153 C 0.5102(7) 0.3214(4) 0.6035(3) 0.064(3) Uani 1 1 d . . .
H153 H 0.5462 0.3033 0.5880 0.077 Uiso 1 1 calc R . .
C154 C 0.4340(8) 0.3378(5) 0.5899(4) 0.081(4) Uani 1 1 d . . .
H154 H 0.4170 0.3302 0.5656 0.097 Uiso 1 1 calc R . .
C155 C 0.3809(7) 0.3654(5) 0.6109(3) 0.078(4) Uani 1 1 d . . .
H155 H 0.3285 0.3787 0.6000 0.094 Uiso 1 1 calc R . .
C156 C 0.4047(6) 0.3737(4) 0.6483(3) 0.064(3) Uani 1 1 d . . .
H156 H 0.3676 0.3911 0.6637 0.076 Uiso 1 1 calc R . .
C157 C 0.5310(5) 0.4350(3) 0.6903(3) 0.043(2) Uani 1 1 d . . .
C158 C 0.4958(6) 0.4717(4) 0.6517(3) 0.062(3) Uani 1 1 d . . .
H158 H 0.4672 0.4612 0.6330 0.075 Uiso 1 1 calc R . .
C159 C 0.5028(8) 0.5252(5) 0.6402(4) 0.081(4) Uani 1 1 d . . .
H159 H 0.4777 0.5510 0.6142 0.097 Uiso 1 1 calc R . .
C160 C 0.5462(8) 0.5393(4) 0.6670(4) 0.079(4) Uani 1 1 d . . .
H160 H 0.5525 0.5749 0.6588 0.095 Uiso 1 1 calc R . .
C161 C 0.5800(8) 0.5038(4) 0.7046(4) 0.074(4) Uani 1 1 d . . .
H161 H 0.6091 0.5144 0.7230 0.089 Uiso 1 1 calc R . .
C162 C 0.5723(7) 0.4514(3) 0.7166(3) 0.055(3) Uani 1 1 d . . .
H162 H 0.5960 0.4266 0.7434 0.066 Uiso 1 1 calc R . .
C163 C 0.4378(5) 0.3699(3) 0.7475(3) 0.0320(18) Uani 1 1 d . . .
C164 C 0.3869(5) 0.4161(4) 0.7467(3) 0.042(2) Uani 1 1 d . . .
H164 H 0.3927 0.4484 0.7249 0.050 Uiso 1 1 calc R . .
C165 C 0.3276(5) 0.4161(4) 0.7769(3) 0.043(2) Uani 1 1 d . . .
H165 H 0.2946 0.4484 0.7764 0.052 Uiso 1 1 calc R . .
C166 C 0.3169(4) 0.3692(4) 0.8077(3) 0.036(2) Uani 1 1 d . . .
C167 C 0.3677(4) 0.3219(3) 0.8097(3) 0.036(2) Uani 1 1 d . . .
H167 H 0.3617 0.2896 0.8315 0.043 Uiso 1 1 calc R . .
C168 C 0.4273(4) 0.3226(3) 0.7792(3) 0.036(2) Uani 1 1 d . . .
H168 H 0.4611 0.2905 0.7801 0.043 Uiso 1 1 calc R . .
C169 C 0.2086(5) 0.3076(4) 0.8597(3) 0.048(3) Uani 1 1 d . . .
C170 C 0.2026(7) 0.2863(6) 0.8280(4) 0.087(5) Uani 1 1 d . . .
H170 H 0.2179 0.3035 0.7989 0.104 Uiso 1 1 calc R . .
C171 C 0.1747(9) 0.2403(7) 0.8367(5) 0.121(7) Uani 1 1 d . . .
H171 H 0.1713 0.2262 0.8139 0.146 Uiso 1 1 calc R . .
C172 C 0.1523(7) 0.2154(6) 0.8780(4) 0.085(4) Uani 1 1 d . . .
H172 H 0.1327 0.1840 0.8836 0.102 Uiso 1 1 calc R . .
C173 C 0.1573(6) 0.2349(5) 0.9127(4) 0.064(3) Uani 1 1 d . . .
H173 H 0.1420 0.2172 0.9417 0.077 Uiso 1 1 calc R . .
C174 C 0.1858(6) 0.2816(4) 0.9025(3) 0.053(3) Uani 1 1 d . . .
H174 H 0.1899 0.2960 0.9251 0.064 Uiso 1 1 calc R . .
C175 C 0.1625(5) 0.4210(4) 0.8228(3) 0.050(3) Uani 1 1 d . . .
C176 C 0.1409(7) 0.4313(6) 0.7789(4) 0.091(5) Uani 1 1 d . . .
H176 H 0.1700 0.4114 0.7623 0.110 Uiso 1 1 calc R . .
C177 C 0.0777(8) 0.4701(7) 0.7600(5) 0.111(6) Uani 1 1 d . . .
H177 H 0.0615 0.4759 0.7307 0.133 Uiso 1 1 calc R . .
C178 C 0.0369(6) 0.5012(5) 0.7831(5) 0.090(4) Uani 1 1 d . . .
H178 H -0.0059 0.5287 0.7694 0.108 Uiso 1 1 calc R . .
C179 C 0.0589(6) 0.4917(5) 0.8250(4) 0.062(3) Uani 1 1 d . . .
H179 H 0.0312 0.5131 0.8408 0.074 Uiso 1 1 calc R . .
C180 C 0.1219(5) 0.4509(4) 0.8458(3) 0.052(3) Uani 1 1 d . . .
H180 H 0.1360 0.4443 0.8756 0.063 Uiso 1 1 calc R . .
C181 C 0.4693(5) 0.4008(4) 0.8601(3) 0.039(2) Uani 1 1 d . . .
C182 C 0.4881(5) 0.4423(4) 0.8391(3) 0.038(2) Uani 1 1 d . . .
C183 C 0.5051(6) 0.4936(4) 0.8144(3) 0.043(2) Uani 1 1 d U . .
C184 C 0.5789(6) 0.5052(4) 0.8164(3) 0.047(2) Uani 1 1 d U . .
H184 H 0.6195 0.4785 0.8338 0.056 Uiso 1 1 calc R . .
C185 C 0.5941(7) 0.5545(4) 0.7936(3) 0.063(3) Uani 1 1 d U . .
H185 H 0.6445 0.5620 0.7949 0.075 Uiso 1 1 calc R . .
C186 C 0.5320(9) 0.5938(4) 0.7682(4) 0.073(3) Uani 1 1 d U . .
H186 H 0.5406 0.6283 0.7524 0.088 Uiso 1 1 calc R . .
C187 C 0.4616(9) 0.5825(5) 0.7663(4) 0.081(4) Uani 1 1 d U . .
H187 H 0.4218 0.6097 0.7488 0.097 Uiso 1 1 calc R . .
C188 C 0.4423(6) 0.5327(4) 0.7887(3) 0.063(3) Uani 1 1 d U . .
C189 C 0.4248(5) 0.2602(4) 0.9328(3) 0.041(2) Uani 1 1 d . . .
C190 C 0.4137(5) 0.2186(4) 0.9586(3) 0.046(2) Uani 1 1 d . . .
C191 C 0.3953(5) 0.1722(4) 0.9919(3) 0.045(2) Uani 1 1 d . . .
C192 C 0.4457(6) 0.1442(4) 1.0285(3) 0.052(3) Uani 1 1 d . . .
H192 H 0.4927 0.1556 1.0309 0.062 Uiso 1 1 calc R . .
C193 C 0.4288(7) 0.1009(4) 1.0610(4) 0.060(3) Uani 1 1 d . . .
H193 H 0.4640 0.0825 1.0855 0.072 Uiso 1 1 calc R . .
C194 C 0.3613(8) 0.0840(5) 1.0582(4) 0.070(3) Uani 1 1 d . . .
H194 H 0.3485 0.0542 1.0808 0.084 Uiso 1 1 calc R . .
C195 C 0.3123(7) 0.1111(5) 1.0219(5) 0.078(4) Uani 1 1 d . . .
H195 H 0.2662 0.0988 1.0195 0.094 Uiso 1 1 calc R . .
C196 C 0.3275(6) 0.1557(4) 0.9887(4) 0.067(3) Uani 1 1 d . . .
H196 H 0.2919 0.1742 0.9645 0.080 Uiso 1 1 calc R . .
C197 C 0.6535(5) 0.3556(4) 0.9461(3) 0.0346(19) Uani 1 1 d . . .
C198 C 0.6476(5) 0.4028(4) 0.9378(2) 0.0342(19) Uani 1 1 d . . .
C199 C 0.6378(5) 0.4594(3) 0.9270(2) 0.0313(18) Uani 1 1 d . . .
C200 C 0.7035(5) 0.4825(3) 0.9171(3) 0.040(2) Uani 1 1 d . . .
H200 H 0.7543 0.4610 0.9203 0.048 Uiso 1 1 calc R . .
C201 C 0.6942(6) 0.5366(4) 0.9029(3) 0.049(3) Uani 1 1 d . . .
H201 H 0.7388 0.5524 0.8956 0.059 Uiso 1 1 calc R . .
C202 C 0.6197(6) 0.5687(4) 0.8989(3) 0.043(2) Uani 1 1 d . . .
H202 H 0.6134 0.6060 0.8886 0.052 Uiso 1 1 calc R . .
C203 C 0.5553(6) 0.5451(4) 0.9100(3) 0.045(2) Uani 1 1 d . . .
H203 H 0.5047 0.5664 0.9085 0.054 Uiso 1 1 calc R . .
C204 C 0.5642(5) 0.4910(4) 0.9234(3) 0.038(2) Uani 1 1 d . . .
H204 H 0.5194 0.4753 0.9301 0.045 Uiso 1 1 calc R . .
C205 C 0.6535(5) 0.2024(3) 0.9717(3) 0.0340(19) Uani 1 1 d . . .
C206 C 0.6494(5) 0.1568(3) 0.9792(3) 0.0344(19) Uani 1 1 d . . .
C207 C 0.6447(5) 0.1023(3) 0.9904(3) 0.037(2) Uani 1 1 d . . .
C208 C 0.6982(5) 0.0628(4) 1.0188(3) 0.043(2) Uani 1 1 d . . .
H208 H 0.7410 0.0714 1.0302 0.051 Uiso 1 1 calc R . .
C209 C 0.6900(6) 0.0091(4) 1.0315(3) 0.053(3) Uani 1 1 d . . .
H209 H 0.7267 -0.0183 1.0514 0.063 Uiso 1 1 calc R . .
C210 C 0.6269(6) -0.0020(4) 1.0141(3) 0.054(3) Uani 1 1 d . . .
H210 H 0.6198 -0.0374 1.0229 0.065 Uiso 1 1 calc R . .
C211 C 0.5743(6) 0.0370(4) 0.9844(3) 0.050(2) Uani 1 1 d . . .
H211 H 0.5327 0.0283 0.9721 0.060 Uiso 1 1 calc R . .
C212 C 0.5825(5) 0.0896(4) 0.9724(3) 0.041(2) Uani 1 1 d . . .
H212 H 0.5461 0.1167 0.9521 0.049 Uiso 1 1 calc R . .
C213 C 0.6799(5) 0.3442(3) 0.8201(2) 0.0331(19) Uani 1 1 d . . .
C214 C 0.7153(5) 0.3801(3) 0.8132(3) 0.041(2) Uani 1 1 d . . .
C215 C 0.7575(5) 0.4220(4) 0.8047(3) 0.044(2) Uani 1 1 d . . .
C216 C 0.7648(7) 0.4547(4) 0.7608(3) 0.063(3) Uani 1 1 d . . .
H216 H 0.7454 0.4472 0.7370 0.075 Uiso 1 1 calc R . .
C217 C 0.8001(8) 0.4974(5) 0.7525(4) 0.086(4) Uani 1 1 d . . .
H217 H 0.8032 0.5203 0.7231 0.104 Uiso 1 1 calc R . .
C218 C 0.8315(7) 0.5071(5) 0.7875(4) 0.078(4) Uani 1 1 d . . .
H218 H 0.8556 0.5367 0.7819 0.094 Uiso 1 1 calc R . .
C219 C 0.8274(7) 0.4735(5) 0.8306(4) 0.071(3) Uani 1 1 d . . .
H219 H 0.8502 0.4794 0.8542 0.085 Uiso 1 1 calc R . .
C220 C 0.7903(6) 0.4316(4) 0.8389(3) 0.055(3) Uani 1 1 d . . .
H220 H 0.7870 0.4090 0.8683 0.065 Uiso 1 1 calc R . .
C221 C 0.5727(5) 0.2216(3) 0.8468(3) 0.0333(19) Uani 1 1 d . . .
C222 C 0.5379(5) 0.1855(4) 0.8540(3) 0.037(2) Uani 1 1 d . . .
C223 C 0.4964(5) 0.1436(3) 0.8618(3) 0.038(2) Uani 1 1 d . . .
C224 C 0.5355(6) 0.0945(4) 0.8594(3) 0.044(2) Uani 1 1 d . . .
H224 H 0.5894 0.0897 0.8527 0.053 Uiso 1 1 calc R . .
C225 C 0.4970(7) 0.0533(4) 0.8667(3) 0.055(3) Uani 1 1 d . . .
H225 H 0.5236 0.0204 0.8648 0.067 Uiso 1 1 calc R . .
C226 C 0.4192(8) 0.0611(5) 0.8768(3) 0.067(3) Uani 1 1 d . . .
H226 H 0.3922 0.0329 0.8823 0.080 Uiso 1 1 calc R . .
C227 C 0.3786(7) 0.1094(5) 0.8793(3) 0.063(3) Uani 1 1 d . . .
H227 H 0.3247 0.1142 0.8859 0.075 Uiso 1 1 calc R . .
C228 C 0.4183(6) 0.1497(4) 0.8719(3) 0.051(2) Uani 1 1 d . . .
H228 H 0.3913 0.1825 0.8737 0.061 Uiso 1 1 calc R . .
C229 C 0.7344(5) 0.2949(4) 0.6069(3) 0.037(2) Uani 1 1 d . . .
C230 C 0.7191(5) 0.3389(4) 0.5803(3) 0.042(2) Uani 1 1 d . . .
C231 C 0.7026(8) 0.3923(5) 0.5492(5) 0.0902(19) Uani 1 1 d . . .
C232 C 0.7578(9) 0.4129(5) 0.5216(5) 0.0902(19) Uani 1 1 d . . .
H232 H 0.8090 0.3922 0.5235 0.108 Uiso 1 1 calc R . .
C233 C 0.7415(8) 0.4634(4) 0.4906(5) 0.0902(19) Uani 1 1 d . . .
H233 H 0.7807 0.4761 0.4708 0.108 Uiso 1 1 calc R . .
C234 C 0.6715(8) 0.4940(5) 0.4884(5) 0.0902(19) Uani 1 1 d . . .
H234 H 0.6615 0.5294 0.4688 0.108 Uiso 1 1 calc R . .
C235 C 0.6133(8) 0.4739(5) 0.5150(5) 0.0902(19) Uani 1 1 d . . .
H235 H 0.5619 0.4946 0.5115 0.108 Uiso 1 1 calc R . .
C236 C 0.6285(8) 0.4233(4) 0.5471(5) 0.0902(19) Uani 1 1 d . . .
H236 H 0.5892 0.4108 0.5668 0.108 Uiso 1 1 calc R . .
C237 C 0.8058(5) 0.1461(4) 0.6837(3) 0.0350(19) Uani 1 1 d . . .
C238 C 0.8299(5) 0.0992(4) 0.7044(3) 0.035(2) Uani 1 1 d . . .
C239 C 0.8562(5) 0.0438(3) 0.7310(3) 0.0360(19) Uani 1 1 d . . .
C240 C 0.8313(5) 0.0046(4) 0.7198(3) 0.046(2) Uani 1 1 d . . .
H240 H 0.7975 0.0143 0.6948 0.055 Uiso 1 1 calc R . .
C241 C 0.8551(7) -0.0483(4) 0.7445(4) 0.066(3) Uani 1 1 d . . .
H241 H 0.8395 -0.0747 0.7359 0.079 Uiso 1 1 calc R . .
C242 C 0.9012(6) -0.0618(4) 0.7812(4) 0.063(3) Uani 1 1 d . . .
H242 H 0.9157 -0.0979 0.7990 0.076 Uiso 1 1 calc R . .
C243 C 0.9268(6) -0.0244(5) 0.7929(3) 0.060(3) Uani 1 1 d . . .
H243 H 0.9601 -0.0347 0.8181 0.072 Uiso 1 1 calc R . .
C244 C 0.9045(6) 0.0286(4) 0.7678(3) 0.053(3) Uani 1 1 d . . .
H244 H 0.9225 0.0545 0.7761 0.064 Uiso 1 1 calc R . .
C245 C 0.6562(5) 0.2307(4) 0.5268(3) 0.039(2) Uani 1 1 d . . .
C246 C 0.6029(6) 0.2676(4) 0.5130(3) 0.049(2) Uani 1 1 d . . .
C247 C 0.5348(4) 0.3090(3) 0.4966(2) 0.0900(17) Uani 1 1 d GU . .
C248 C 0.4631(5) 0.2963(3) 0.4927(3) 0.0900(17) Uani 1 1 d GU . .
H248 H 0.4588 0.2604 0.5006 0.108 Uiso 1 1 calc R . .
C249 C 0.3976(4) 0.3361(4) 0.4770(3) 0.0900(17) Uani 1 1 d GU . .
H249 H 0.3485 0.3274 0.4743 0.108 Uiso 1 1 calc R . .
C250 C 0.4038(4) 0.3887(3) 0.4654(2) 0.0900(17) Uani 1 1 d GU . .
H250 H 0.3591 0.4159 0.4547 0.108 Uiso 1 1 calc R . .
C251 C 0.4756(5) 0.4014(3) 0.4694(3) 0.0900(17) Uani 1 1 d GU . .
H251 H 0.4799 0.4373 0.4614 0.108 Uiso 1 1 calc R . .
C252 C 0.5411(4) 0.3616(4) 0.4850(3) 0.0900(17) Uani 1 1 d GU . .
H252 H 0.5901 0.3703 0.4877 0.108 Uiso 1 1 calc R . .
C253 C 0.8046(5) 0.0929(4) 0.5722(3) 0.035(2) Uani 1 1 d . . .
C254 C 0.8462(5) 0.0498(4) 0.5860(3) 0.037(2) Uani 1 1 d . . .
C255 C 0.8972(5) -0.0015(4) 0.6011(3) 0.046(2) Uani 1 1 d . . .
C256 C 0.8717(7) -0.0444(4) 0.6308(3) 0.064(3) Uani 1 1 d . . .
H256 H 0.8194 -0.0404 0.6405 0.077 Uiso 1 1 calc R . .
C257 C 0.9208(8) -0.0918(5) 0.6460(4) 0.091(5) Uani 1 1 d . . .
H257 H 0.9028 -0.1210 0.6665 0.109 Uiso 1 1 calc R . .
C258 C 0.9969(7) -0.0980(5) 0.6320(4) 0.071(4) Uani 1 1 d . . .
H258 H 1.0314 -0.1311 0.6439 0.086 Uiso 1 1 calc R . .
C259 C 1.0237(6) -0.0566(5) 0.6007(5) 0.067(3) Uani 1 1 d . . .
H259 H 1.0753 -0.0612 0.5899 0.081 Uiso 1 1 calc R . .
C260 C 0.9729(5) -0.0090(4) 0.5859(4) 0.055(3) Uani 1 1 d . . .
H260 H 0.9900 0.0199 0.5645 0.066 Uiso 1 1 calc R . .
C261 C 0.8701(6) 0.2813(5) 0.5056(3) 0.053(3) Uani 1 1 d . . .
C262 C 0.8401(6) 0.3176(5) 0.4750(4) 0.057(3) Uani 1 1 d . . .
C263 C 0.8093(7) 0.3628(5) 0.4370(4) 0.073(3) Uani 1 1 d U . .
C264 C 0.7376(9) 0.3657(7) 0.4185(5) 0.099(4) Uani 1 1 d U . .
H264 H 0.7084 0.3386 0.4301 0.118 Uiso 1 1 calc R . .
C265 C 0.7093(11) 0.4121(8) 0.3807(6) 0.125(6) Uani 1 1 d U . .
H265 H 0.6615 0.4158 0.3660 0.150 Uiso 1 1 calc R . .
C266 C 0.7540(12) 0.4514(8) 0.3663(6) 0.134(6) Uani 1 1 d U . .
H266 H 0.7334 0.4817 0.3420 0.161 Uiso 1 1 calc R . .
C267 C 0.8239(11) 0.4505(7) 0.3838(6) 0.124(6) Uani 1 1 d U . .
H267 H 0.8506 0.4791 0.3731 0.149 Uiso 1 1 calc R . .
C268 C 0.8546(9) 0.4027(5) 0.4200(4) 0.086(4) Uani 1 1 d U . .
H268 H 0.9050 0.3980 0.4324 0.103 Uiso 1 1 calc R . .
C269 C 0.9803(6) 0.1536(5) 0.6022(3) 0.054(3) Uani 1 1 d . . .
C270 C 1.0121(5) 0.1153(5) 0.6319(4) 0.052(3) Uani 1 1 d . . .
C271 C 1.0553(5) 0.0715(4) 0.6673(3) 0.049(2) Uani 1 1 d . . .
C272 C 1.1163(5) 0.0769(4) 0.6895(3) 0.051(2) Uani 1 1 d . . .
H272 H 1.1298 0.1105 0.6820 0.061 Uiso 1 1 calc R . .
C273 C 1.1583(7) 0.0353(5) 0.7220(4) 0.067(3) Uani 1 1 d . . .
H273 H 1.2023 0.0396 0.7356 0.081 Uiso 1 1 calc R . .
C274 C 1.1363(7) -0.0135(5) 0.7352(4) 0.073(3) Uani 1 1 d . . .
H274 H 1.1639 -0.0425 0.7584 0.088 Uiso 1 1 calc R . .
C275 C 1.0733(8) -0.0191(5) 0.7136(5) 0.076(4) Uani 1 1 d . . .
H275 H 1.0579 -0.0522 0.7224 0.091 Uiso 1 1 calc R . .
C276 C 1.0329(7) 0.0221(5) 0.6800(4) 0.064(3) Uani 1 1 d . . .
H276 H 0.9903 0.0175 0.6654 0.076 Uiso 1 1 calc R . .
C277 C 0.9777(7) 0.4818(5) 0.4570(4) 0.064(3) Uani 1 1 d . . .
C278 C 1.0064(7) 0.5228(5) 0.4247(4) 0.072(3) Uani 1 1 d . . .
H27A H 1.0580 0.5245 0.4342 0.107 Uiso 1 1 calc R . .
H27B H 0.9704 0.5564 0.4207 0.107 Uiso 1 1 calc R . .
H27C H 1.0108 0.5158 0.3968 0.107 Uiso 1 1 calc R . .
C279 C 0.3328(14) 0.0853(11) 0.2974(10) 0.26(2) Uani 1 1 d D . .
C280 C 0.3668(14) 0.1289(7) 0.2709(7) 0.173(9) Uani 1 1 d D . .
H28A H 0.3616 0.1330 0.2397 0.259 Uiso 1 1 calc R . .
H28B H 0.4222 0.1221 0.2791 0.259 Uiso 1 1 calc R . .
H28C H 0.3396 0.1612 0.2758 0.259 Uiso 1 1 calc R . .
C281 C 0.9004(7) 0.4354(5) 0.1077(5) 0.071(3) Uani 1 1 d . . .
C282 C 0.8641(7) 0.4042(6) 0.1462(5) 0.091(4) Uani 1 1 d . . .
H28D H 0.9011 0.3906 0.1714 0.137 Uiso 1 1 calc R . .
H28E H 0.8494 0.3746 0.1402 0.137 Uiso 1 1 calc R . .
H28F H 0.8172 0.4263 0.1530 0.137 Uiso 1 1 calc R . .
N4 N 0.2172(9) 0.2668(6) 0.0157(5) 0.044(4) Uani 0.512(10) 1 d PDU C 5
C283 C 0.1585(10) 0.2846(9) 0.0251(7) 0.067(6) Uani 0.512(10) 1 d PDU C 5
C284 C 0.0864(13) 0.2971(12) 0.0463(10) 0.106(10) Uani 0.512(10) 1 d PDU C 5
H28G H 0.0427 0.2931 0.0305 0.159 Uiso 0.512(10) 1 calc PR C 5
H28H H 0.0786 0.3336 0.0459 0.159 Uiso 0.512(10) 1 calc PR C 5
H28I H 0.0890 0.2732 0.0769 0.159 Uiso 0.512(10) 1 calc PR C 5
N4B N -0.0982(9) 0.2953(7) 0.1184(6) 0.055(5) Uani 0.488(10) 1 d PDU C 6
C28B C -0.0409(10) 0.2980(8) 0.1033(6) 0.051(5) Uani 0.488(10) 1 d PDU C 6
C28C C 0.0287(11) 0.2994(10) 0.0776(8) 0.075(7) Uani 0.488(10) 1 d PDU C 6
H28J H 0.0366 0.2710 0.0651 0.113 Uiso 0.488(10) 1 calc PR C 6
H28K H 0.0738 0.2948 0.0965 0.113 Uiso 0.488(10) 1 calc PR C 6
H28L H 0.0229 0.3335 0.0538 0.113 Uiso 0.488(10) 1 calc PR C 6
C285 C 0.2388(10) 0.3547(10) 0.3374(10) 0.225(12) Uani 1 1 d DU . .
H28M H 0.2321 0.3593 0.3059 0.270 Uiso 1 1 calc R . .
H28N H 0.2387 0.3172 0.3544 0.270 Uiso 1 1 calc R . .
C286 C 0.3132(9) 0.3639(6) 0.3431(6) 0.111(5) Uani 1 1 d DU . .
H28O H 0.3241 0.3934 0.3178 0.167 Uiso 1 1 calc R . .
H28P H 0.3528 0.3321 0.3455 0.167 Uiso 1 1 calc R . .
H28Q H 0.3147 0.3726 0.3701 0.167 Uiso 1 1 calc R . .
C287 C 0.0990(11) 0.3759(9) 0.3429(8) 0.181(9) Uani 1 1 d DU . .
H28R H 0.0939 0.3753 0.3126 0.217 Uiso 1 1 calc R . .
H28S H 0.0928 0.3411 0.3639 0.217 Uiso 1 1 calc R . .
C288 C 0.0403(10) 0.4154(8) 0.3493(6) 0.137(6) Uani 1 1 d DU . .
H28T H 0.0470 0.4173 0.3787 0.206 Uiso 1 1 calc R . .
H28U H -0.0110 0.4073 0.3468 0.206 Uiso 1 1 calc R . .
H28V H 0.0438 0.4494 0.3269 0.206 Uiso 1 1 calc R . .
N5 N 0.7496(11) 0.4303(11) 0.2377(7) 0.196(10) Uani 1 1 d . . .
C289 C 0.7964(13) 0.4129(13) 0.2614(10) 0.184(13) Uani 1 1 d . . .
C290 C 0.8601(11) 0.3833(11) 0.2957(7) 0.206(13) Uani 1 1 d . . .
H29A H 0.8473 0.3918 0.3226 0.309 Uiso 1 1 calc R . .
H29B H 0.9098 0.3934 0.2846 0.309 Uiso 1 1 calc R . .
H29C H 0.8648 0.3453 0.3022 0.309 Uiso 1 1 calc R . .
O2 O 0.8381(11) 0.0090(7) 0.1234(6) 0.220(5) Uani 1 1 d DU . .
C291 C 0.8225(16) -0.0167(11) 0.1656(6) 0.220(5) Uani 1 1 d DU . .
H29D H 0.8045 0.0090 0.1810 0.264 Uiso 1 1 calc R . .
H29E H 0.8708 -0.0407 0.1809 0.264 Uiso 1 1 calc R . .
C292 C 0.7634(15) -0.0466(10) 0.1672(9) 0.220(5) Uani 1 1 d DU . .
H29F H 0.7345 -0.0504 0.1945 0.329 Uiso 1 1 calc R . .
H29G H 0.7880 -0.0817 0.1664 0.329 Uiso 1 1 calc R . .
H29H H 0.7273 -0.0283 0.1418 0.329 Uiso 1 1 calc R . .
C293 C 0.8915(14) 0.0402(11) 0.1172(8) 0.220(5) Uani 1 1 d DU . .
H29I H 0.9445 0.0182 0.1255 0.264 Uiso 1 1 calc R . .
H29J H 0.8797 0.0626 0.1360 0.264 Uiso 1 1 calc R . .
C294 C 0.8888(15) 0.0722(10) 0.0723(8) 0.220(5) Uani 1 1 d DU . .
H29K H 0.8879 0.0505 0.0538 0.329 Uiso 1 1 calc R . .
H29L H 0.9350 0.0883 0.0658 0.329 Uiso 1 1 calc R . .
H29M H 0.8415 0.1000 0.0662 0.329 Uiso 1 1 calc R . .
N6 N 0.8241(12) 0.1384(10) 0.1720(7) 0.243(11) Uani 1 1 d DU . .
C295 C 0.7822(10) 0.1481(7) 0.1981(6) 0.141(7) Uani 1 1 d DU . .
C296 C 0.7083(8) 0.1550(6) 0.2195(5) 0.098(4) Uani 1 1 d DU . .
H29N H 0.6763 0.1895 0.2033 0.147 Uiso 1 1 calc R . .
H29O H 0.7177 0.1532 0.2498 0.147 Uiso 1 1 calc R . .
H29P H 0.6808 0.1271 0.2200 0.147 Uiso 1 1 calc R . .

loop_
_atom_site_aniso_label
_atom_site_aniso_U_11
_atom_site_aniso_U_22
_atom_site_aniso_U_33
_atom_site_aniso_U_23
_atom_site_aniso_U_13
_atom_site_aniso_U_12
Au1 0.02567(16) 0.04410(19) 0.04181(18) -0.02807(16) -0.00309(13) -0.00330(14)
Au2 0.02404(16) 0.0485(2) 0.0446(2) -0.02190(17) 0.00012(14) -0.00268(15)
Au3 0.02956(16) 0.02879(16) 0.02174(14) -0.01171(13) -0.00404(12) 0.00106(12)
Au4 0.03195(17) 0.03666(18) 0.02427(15) -0.01305(14) -0.00555(12) -0.00326(14)
Au5 0.03642(18) 0.03196(17) 0.02070(15) -0.01248(13) 0.00230(12) 0.00120(13)
Au6 0.02709(15) 0.02324(15) 0.01933(14) -0.00982(12) -0.00354(11) -0.00111(12)
Au7 0.02649(15) 0.02504(15) 0.02032(14) -0.00913(12) -0.00014(11) 0.00231(12)
Au8 0.02404(15) 0.02724(15) 0.02206(14) -0.01294(12) -0.00125(11) -0.00514(12)
Au9 0.02393(15) 0.02381(15) 0.02246(14) -0.01149(12) 0.00213(11) -0.00449(12)
Au10 0.02919(16) 0.04248(19) 0.02777(16) -0.02344(15) 0.00373(12) -0.00676(14)
Au11 0.02459(16) 0.0454(2) 0.04533(19) -0.03182(17) -0.00537(14) -0.00270(14)
Au12 0.02146(16) 0.0598(2) 0.03819(18) -0.03460(17) -0.00154(13) -0.00236(15)
Au13 0.03390(19) 0.0787(3) 0.0408(2) -0.0201(2) 0.00695(15) -0.02751(19)
Au14 0.02703(16) 0.02587(15) 0.02810(15) -0.01190(13) -0.00126(12) -0.00760(12)
Ag1 0.0283(3) 0.0425(4) 0.0253(3) -0.0151(3) -0.0002(2) -0.0050(3)
Ag2 0.0283(3) 0.0348(3) 0.0230(3) -0.0139(3) -0.0009(2) -0.0008(3)
Ag3 0.0262(3) 0.0407(4) 0.0315(3) -0.0229(3) 0.0029(2) -0.0088(3)
Ag4 0.0442(4) 0.0414(4) 0.0388(4) -0.0237(3) 0.0093(3) -0.0087(3)
P1 0.0290(11) 0.0300(11) 0.0362(12) -0.0164(10) -0.0049(9) -0.0032(9)
P2 0.0348(12) 0.0260(11) 0.0223(10) -0.0094(9) -0.0011(8) -0.0008(9)
P3 0.0291(11) 0.0282(11) 0.0220(10) -0.0127(9) -0.0065(8) 0.0000(8)
P4 0.0279(10) 0.0258(10) 0.0201(9) -0.0113(8) -0.0026(8) -0.0021(8)
P5 0.0243(10) 0.0341(11) 0.0262(10) -0.0149(9) -0.0012(8) -0.0085(9)
P6 0.0354(13) 0.113(2) 0.0559(16) -0.0657(17) 0.0150(12) -0.0340(15)
P7 0.0251(11) 0.0414(12) 0.0326(11) -0.0253(10) -0.0091(9) 0.0075(9)
P8 0.0298(11) 0.0351(12) 0.0389(12) -0.0207(10) -0.0041(9) -0.0076(9)
P9 0.0251(10) 0.0262(10) 0.0240(10) -0.0106(8) 0.0022(8) -0.0074(8)
P10 0.0268(10) 0.0306(11) 0.0224(10) -0.0123(9) 0.0021(8) -0.0076(9)
P11 0.0392(13) 0.0362(12) 0.0240(10) -0.0128(10) -0.0015(9) 0.0107(10)
P12 0.0220(11) 0.0568(15) 0.0444(13) -0.0338(12) -0.0018(9) -0.0042(10)
P13 0.034(3) 0.042(3) 0.040(3) -0.013(2) -0.019(2) 0.007(2)
F1 0.062(8) 0.070(8) 0.042(6) -0.016(6) -0.006(5) 0.003(6)
F2 0.104(11) 0.063(8) 0.048(7) -0.022(6) 0.016(7) -0.034(8)
F3 0.052(7) 0.042(6) 0.059(7) 0.002(6) -0.035(6) 0.005(5)
F4 0.044(7) 0.064(8) 0.084(9) -0.036(7) -0.026(6) 0.004(6)
F5 0.057(7) 0.075(8) 0.073(8) -0.045(7) 0.035(6) -0.034(6)
F6 0.089(9) 0.055(7) 0.035(6) -0.010(6) -0.007(6) 0.002(7)
P18 0.042(3) 0.093(4) 0.052(3) 0.020(3) -0.019(2) -0.017(3)
F31 0.094(8) 0.151(10) 0.099(9) 0.003(7) 0.013(7) -0.011(7)
F32 0.156(10) 0.111(9) 0.099(9) -0.046(7) -0.023(7) -0.013(8)
F33 0.075(7) 0.077(7) 0.098(8) -0.027(6) 0.004(6) -0.006(6)
F34 0.178(13) 0.188(13) 0.221(14) -0.062(9) -0.011(9) -0.026(9)
F35 0.084(7) 0.073(7) 0.076(7) -0.006(6) -0.016(6) -0.020(6)
F36 0.081(8) 0.110(9) 0.106(8) -0.016(7) -0.005(6) -0.018(7)
P14 0.072(2) 0.151(4) 0.0553(19) -0.050(2) 0.0184(16) -0.061(2)
P15 0.0545(15) 0.0459(14) 0.0375(13) -0.0118(11) -0.0055(11) -0.0253(12)
P16 0.028(3) 0.039(3) 0.019(3) -0.006(2) 0.004(2) -0.001(2)
F19 0.075(9) 0.103(10) 0.070(8) -0.020(7) 0.003(7) -0.022(7)
F20 0.094(9) 0.070(8) 0.084(9) -0.046(7) 0.014(7) -0.022(7)
F21 0.092(9) 0.100(10) 0.077(9) -0.034(8) 0.008(7) 0.000(7)
F22 0.073(8) 0.063(8) 0.074(8) -0.019(7) 0.006(7) -0.007(7)
F23 0.079(8) 0.071(8) 0.063(8) -0.020(7) 0.006(6) -0.030(7)
F24 0.082(9) 0.065(8) 0.075(8) -0.008(7) 0.004(7) -0.025(7)
P17 0.035(2) 0.044(2) 0.053(2) -0.0189(19) 0.0045(17) -0.0064(17)
F25 0.074(7) 0.066(6) 0.059(6) -0.013(5) 0.019(5) 0.012(5)
F26 0.052(5) 0.053(5) 0.034(4) -0.007(4) 0.004(4) 0.003(4)
F27 0.098(9) 0.097(9) 0.092(9) -0.040(7) 0.013(7) 0.009(7)
F28 0.079(7) 0.100(8) 0.063(6) -0.045(6) 0.043(5) -0.032(6)
F29 0.093(9) 0.172(13) 0.128(11) -0.094(10) 0.033(8) -0.073(9)
F30 0.097(8) 0.102(9) 0.085(8) -0.041(7) 0.036(6) -0.059(7)
F7 0.093(6) 0.133(7) 0.088(5) -0.054(5) 0.015(4) -0.026(5)
F8 0.128(7) 0.193(10) 0.045(4) -0.022(5) 0.001(4) -0.046(7)
F9 0.090(6) 0.165(8) 0.114(6) -0.101(6) 0.010(5) -0.029(5)
F10 0.106(6) 0.096(5) 0.059(4) -0.028(4) 0.018(4) -0.036(4)
F11 0.084(5) 0.164(7) 0.054(4) -0.046(5) 0.009(3) -0.067(5)
F12 0.095(6) 0.249(12) 0.132(7) -0.136(8) 0.023(5) -0.081(7)
F13 0.073(4) 0.061(4) 0.088(5) -0.027(4) -0.019(4) 0.000(3)
F14 0.078(4) 0.083(4) 0.057(4) 0.002(3) -0.018(3) -0.054(4)
F15 0.098(5) 0.106(6) 0.096(5) -0.074(5) 0.024(4) -0.043(4)
F16 0.079(4) 0.078(4) 0.047(3) -0.003(3) 0.000(3) -0.054(4)
F17 0.089(5) 0.100(5) 0.040(3) 0.008(3) -0.023(3) -0.064(4)
F18 0.067(4) 0.046(3) 0.054(3) -0.014(3) -0.026(3) -0.009(3)
O1 0.200(10) 0.193(10) 0.191(10) -0.074(8) 0.015(8) -0.045(8)
N1 0.097(9) 0.070(7) 0.087(8) -0.006(7) -0.035(7) -0.008(7)
N2 0.126(15) 0.24(2) 0.21(2) -0.15(2) 0.017(14) -0.025(15)
N3 0.098(9) 0.094(9) 0.075(8) 0.002(7) 0.010(7) 0.028(7)
C1 0.028(4) 0.028(4) 0.034(4) -0.014(4) -0.006(3) 0.001(3)
C2 0.033(5) 0.050(6) 0.037(5) -0.028(4) -0.002(4) 0.004(4)
C3 0.051(6) 0.037(5) 0.031(5) -0.010(4) 0.005(4) -0.014(4)
C4 0.040(5) 0.032(5) 0.043(5) -0.011(4) -0.006(4) -0.007(4)
C5 0.046(5) 0.031(5) 0.033(5) -0.012(4) -0.011(4) -0.004(4)
C6 0.047(5) 0.034(5) 0.026(4) -0.013(4) -0.007(4) -0.011(4)
C7 0.034(5) 0.030(4) 0.039(5) -0.016(4) -0.004(4) -0.006(4)
C8 0.043(5) 0.045(5) 0.037(5) -0.013(4) -0.002(4) 0.002(4)
C9 0.040(6) 0.056(6) 0.064(7) -0.022(6) 0.004(5) -0.003(5)
C10 0.043(6) 0.055(6) 0.046(6) -0.012(5) 0.013(4) -0.018(5)
C11 0.044(6) 0.050(6) 0.043(5) -0.010(5) -0.001(4) -0.016(5)
C12 0.040(5) 0.030(5) 0.043(5) -0.003(4) -0.003(4) -0.015(4)
C13 0.028(4) 0.026(4) 0.032(4) -0.013(4) -0.009(3) 0.006(3)
C14 0.040(5) 0.033(5) 0.058(6) -0.026(4) -0.006(4) -0.005(4)
C15 0.048(5) 0.021(4) 0.039(5) -0.012(4) -0.008(4) -0.003(4)
C16 0.029(4) 0.029(4) 0.027(4) -0.007(3) -0.003(3) -0.002(3)
C17 0.028(4) 0.027(4) 0.028(4) -0.008(3) -0.002(3) -0.008(3)
C18 0.033(4) 0.023(4) 0.035(4) -0.006(4) -0.001(4) -0.005(3)
C19 0.043(5) 0.026(4) 0.019(4) -0.011(3) -0.002(3) 0.001(4)
C20 0.053(6) 0.036(5) 0.033(5) -0.017(4) 0.005(4) -0.005(4)
C21 0.065(7) 0.052(6) 0.040(5) -0.032(5) 0.010(5) -0.005(5)
C22 0.061(7) 0.055(6) 0.032(5) -0.027(5) 0.000(4) -0.004(5)
C23 0.045(6) 0.053(6) 0.041(5) -0.023(5) -0.010(4) -0.007(5)
C24 0.044(5) 0.028(4) 0.026(4) -0.006(4) -0.010(4) 0.001(4)
C25 0.049(5) 0.020(4) 0.029(4) -0.013(3) -0.006(4) -0.002(4)
C26 0.048(6) 0.044(6) 0.051(6) -0.025(5) 0.015(5) -0.007(4)
C27 0.075(7) 0.042(6) 0.051(6) -0.015(5) 0.020(5) -0.026(5)
C28 0.097(8) 0.020(5) 0.039(5) 0.000(4) 0.006(5) -0.011(5)
C29 0.113(10) 0.028(5) 0.053(6) -0.012(5) 0.023(6) -0.007(6)
C30 0.080(7) 0.038(6) 0.038(5) -0.014(5) 0.018(5) 0.002(5)
C31 0.034(4) 0.029(4) 0.028(4) -0.011(3) -0.010(3) -0.004(3)
C32 0.046(6) 0.088(7) 0.065(6) -0.001(5) -0.006(5) 0.002(5)
C33 0.071(7) 0.122(9) 0.075(7) 0.006(6) 0.001(6) 0.006(7)
C34 0.046(5) 0.058(6) 0.059(6) 0.001(5) -0.021(5) 0.005(5)
C35 0.036(5) 0.060(6) 0.059(6) -0.023(5) -0.006(4) -0.001(4)
C36 0.043(5) 0.061(6) 0.042(5) -0.014(4) -0.008(4) 0.007(4)
C37 0.031(4) 0.037(5) 0.034(4) -0.020(4) -0.010(4) -0.002(4)
C38 0.053(6) 0.030(5) 0.034(5) -0.008(4) -0.001(4) -0.006(4)
C39 0.073(7) 0.037(5) 0.047(6) -0.019(5) -0.005(5) -0.009(5)
C40 0.057(6) 0.033(5) 0.062(7) -0.006(5) -0.023(5) -0.014(5)
C41 0.061(7) 0.053(6) 0.060(7) -0.020(5) 0.007(5) -0.023(5)
C42 0.044(5) 0.050(6) 0.060(6) -0.032(5) 0.010(5) -0.022(5)
C43 0.032(4) 0.021(4) 0.024(4) -0.010(3) -0.005(3) -0.005(3)
C44 0.048(5) 0.032(5) 0.028(4) -0.015(4) -0.015(4) 0.005(4)
C45 0.043(5) 0.025(4) 0.032(4) -0.014(4) -0.016(4) 0.003(4)
C46 0.032(4) 0.024(4) 0.026(4) -0.010(3) 0.000(3) -0.003(3)
C47 0.034(4) 0.027(4) 0.026(4) -0.010(3) 0.000(3) -0.001(3)
C48 0.031(4) 0.024(4) 0.027(4) -0.010(3) 0.001(3) -0.007(3)
C49 0.027(4) 0.027(4) 0.025(4) -0.014(3) -0.008(3) -0.004(3)
C50 0.034(5) 0.034(5) 0.033(4) -0.017(4) 0.004(4) -0.004(4)
C51 0.046(6) 0.052(6) 0.041(5) -0.025(5) 0.013(4) -0.017(5)
C52 0.053(6) 0.035(5) 0.029(4) -0.010(4) -0.011(4) -0.008(4)
C53 0.041(5) 0.023(4) 0.043(5) -0.007(4) -0.014(4) 0.005(4)
C54 0.035(5) 0.030(4) 0.030(4) -0.011(4) -0.004(3) -0.007(4)
C55 0.030(4) 0.029(4) 0.031(4) -0.017(4) 0.005(3) -0.010(3)
C56 0.040(5) 0.031(5) 0.037(5) -0.008(4) -0.003(4) -0.005(4)
C57 0.044(5) 0.053(6) 0.027(4) -0.015(4) 0.007(4) 0.005(4)
C58 0.047(6) 0.055(6) 0.063(7) -0.030(5) 0.024(5) -0.016(5)
C59 0.044(6) 0.083(8) 0.080(8) -0.052(7) 0.009(5) -0.033(6)
C60 0.041(6) 0.077(7) 0.055(6) -0.044(6) 0.010(5) -0.020(5)
C61 0.029(4) 0.053(5) 0.018(4) -0.016(4) 0.001(3) -0.011(4)
C62 0.033(5) 0.057(6) 0.065(6) -0.040(5) 0.001(4) -0.010(4)
C63 0.028(5) 0.086(8) 0.085(8) -0.064(7) -0.008(5) 0.004(5)
C64 0.022(5) 0.103(9) 0.075(7) -0.063(7) 0.008(5) -0.011(6)
C65 0.032(6) 0.103(10) 0.051(6) -0.016(6) 0.013(5) -0.030(6)
C66 0.039(5) 0.072(7) 0.041(5) -0.017(5) 0.007(4) -0.020(5)
C67 0.029(4) 0.041(5) 0.027(4) -0.017(4) 0.000(3) -0.011(4)
C68 0.033(5) 0.033(5) 0.029(4) -0.010(4) -0.002(3) -0.010(4)
C69 0.036(5) 0.038(5) 0.029(4) -0.017(4) -0.002(3) 0.002(4)
C70 0.053(6) 0.038(5) 0.037(5) -0.008(4) 0.003(4) -0.011(4)
C71 0.063(7) 0.036(5) 0.048(6) -0.007(5) -0.005(5) -0.025(5)
C72 0.043(5) 0.041(5) 0.043(5) -0.016(4) -0.007(4) -0.017(4)
C73 0.030(4) 0.044(5) 0.031(4) -0.018(4) 0.005(3) -0.017(4)
C74 0.033(5) 0.064(6) 0.037(5) -0.030(5) -0.006(4) -0.004(4)
C75 0.041(5) 0.086(8) 0.046(6) -0.045(6) 0.002(4) -0.016(5)
C76 0.030(5) 0.089(7) 0.047(5) -0.051(6) 0.021(4) -0.035(5)
C77 0.039(5) 0.070(7) 0.048(6) -0.039(5) 0.008(4) -0.020(5)
C78 0.031(5) 0.049(5) 0.039(5) -0.023(4) 0.003(4) -0.011(4)
C79 0.101(9) 0.134(11) 0.070(7) -0.078(8) 0.043(7) -0.094(9)
C80 0.118(11) 0.099(10) 0.066(7) -0.060(7) 0.031(7) -0.069(9)
C81 0.149(14) 0.130(13) 0.100(11) -0.082(11) 0.019(10) -0.084(12)
C82 0.173(17) 0.144(15) 0.103(12) -0.044(12) 0.019(12) -0.122(14)
C83 0.198(19) 0.181(18) 0.116(13) -0.103(14) 0.077(13) -0.150(16)
C84 0.130(12) 0.153(14) 0.102(10) -0.097(11) 0.056(9) -0.110(11)
C85 0.079(3) 0.139(4) 0.104(3) -0.048(3) 0.007(3) -0.018(3)
C86 0.079(3) 0.139(4) 0.104(3) -0.048(3) 0.007(3) -0.018(3)
C87 0.079(3) 0.139(4) 0.104(3) -0.048(3) 0.007(3) -0.018(3)
C88 0.079(3) 0.139(4) 0.104(3) -0.048(3) 0.007(3) -0.018(3)
C89 0.079(3) 0.139(4) 0.104(3) -0.048(3) 0.007(3) -0.018(3)
C90 0.079(3) 0.139(4) 0.104(3) -0.048(3) 0.007(3) -0.018(3)
C91 0.030(4) 0.045(5) 0.023(4) -0.019(4) -0.010(3) 0.009(4)
C92 0.031(5) 0.053(6) 0.045(5) -0.036(5) -0.011(4) 0.003(4)
C93 0.032(5) 0.066(6) 0.048(5) -0.043(5) -0.002(4) 0.006(4)
C94 0.041(5) 0.058(6) 0.047(5) -0.040(5) -0.001(4) 0.003(5)
C95 0.038(5) 0.052(6) 0.057(6) -0.033(5) -0.010(4) -0.006(4)
C96 0.028(4) 0.057(6) 0.037(5) -0.028(4) -0.008(4) -0.002(4)
C97 0.046(6) 0.063(6) 0.036(5) -0.032(5) -0.022(4) 0.026(5)
C98 0.070(7) 0.082(8) 0.036(5) -0.032(6) -0.023(5) 0.046(6)
C99 0.155(14) 0.118(11) 0.038(6) -0.040(7) -0.028(7) 0.102(10)
C100 0.225(19) 0.148(14) 0.026(6) -0.019(8) -0.016(9) 0.147(14)
C101 0.163(15) 0.109(12) 0.040(7) -0.007(7) -0.002(8) 0.083(11)
C102 0.101(10) 0.078(8) 0.043(6) -0.019(6) -0.011(6) 0.061(7)
C103 0.026(4) 0.031(4) 0.029(4) -0.019(4) -0.008(3) 0.003(3)
C104 0.043(6) 0.036(6) 0.083(8) -0.009(5) -0.024(5) 0.006(5)
C105 0.039(6) 0.020(5) 0.116(9) -0.005(5) -0.017(6) -0.018(4)
C106 0.034(5) 0.029(4) 0.039(5) -0.016(4) -0.002(4) -0.004(4)
C107 0.031(5) 0.031(5) 0.036(5) 0.001(4) -0.010(4) -0.005(4)
C108 0.031(5) 0.031(5) 0.055(6) 0.000(4) -0.014(4) -0.013(4)
C109 0.081(3) 0.130(3) 0.062(3) -0.017(3) 0.001(2) -0.034(3)
C110 0.081(3) 0.130(3) 0.062(3) -0.017(3) 0.001(2) -0.034(3)
C111 0.081(3) 0.130(3) 0.062(3) -0.017(3) 0.001(2) -0.034(3)
C112 0.081(3) 0.130(3) 0.062(3) -0.017(3) 0.001(2) -0.034(3)
C113 0.081(3) 0.130(3) 0.062(3) -0.017(3) 0.001(2) -0.034(3)
C114 0.081(3) 0.130(3) 0.062(3) -0.017(3) 0.001(2) -0.034(3)
C115 0.020(4) 0.041(5) 0.075(7) -0.035(5) -0.005(4) -0.002(4)
C116 0.066(7) 0.063(7) 0.085(8) -0.050(7) -0.048(6) 0.023(6)
C117 0.062(8) 0.065(8) 0.135(12) -0.072(9) -0.044(8) 0.024(6)
C118 0.040(6) 0.037(6) 0.111(10) -0.030(6) -0.023(6) -0.005(5)
C119 0.055(6) 0.026(5) 0.076(7) -0.005(5) 0.010(5) -0.018(5)
C120 0.046(6) 0.033(5) 0.052(6) -0.011(4) 0.006(4) -0.009(4)
C121 0.032(4) 0.035(5) 0.031(4) -0.012(4) 0.000(3) -0.011(4)
C122 0.041(5) 0.040(5) 0.049(6) -0.006(4) -0.015(4) -0.005(4)
C123 0.038(5) 0.048(6) 0.045(5) 0.003(5) 0.001(4) 0.001(4)
C124 0.030(5) 0.065(7) 0.040(5) -0.008(5) -0.003(4) -0.005(5)
C125 0.043(6) 0.067(8) 0.079(8) -0.029(6) -0.031(5) 0.003(5)
C126 0.043(6) 0.046(6) 0.070(7) -0.027(5) -0.015(5) -0.004(5)
C127 0.024(4) 0.032(4) 0.031(4) -0.016(4) 0.006(3) -0.011(3)
C128 0.042(5) 0.033(5) 0.035(5) -0.018(4) 0.002(4) -0.012(4)
C129 0.063(6) 0.039(5) 0.039(5) -0.013(4) 0.010(4) -0.021(5)
C130 0.050(6) 0.033(5) 0.049(6) -0.008(4) 0.013(4) -0.019(4)
C131 0.048(5) 0.036(5) 0.045(5) -0.018(4) 0.013(4) -0.022(4)
C132 0.039(5) 0.031(4) 0.032(4) -0.012(4) 0.005(4) -0.016(4)
C133 0.035(4) 0.026(4) 0.029(4) -0.013(4) 0.002(3) -0.014(4)
C134 0.036(5) 0.058(6) 0.015(4) -0.010(4) 0.000(3) -0.001(4)
C135 0.039(5) 0.051(6) 0.021(4) -0.013(4) 0.001(4) 0.006(4)
C136 0.025(4) 0.031(4) 0.033(4) -0.014(4) 0.007(3) -0.008(3)
C137 0.061(7) 0.075(8) 0.047(6) 0.016(6) 0.044(5) 0.021(6)
C138 0.069(7) 0.054(7) 0.053(6) 0.011(5) 0.035(6) 0.023(6)
C139 0.032(5) 0.036(5) 0.029(4) -0.016(4) 0.006(3) -0.011(4)
C140 0.071(7) 0.037(5) 0.042(5) -0.012(4) 0.010(5) -0.030(5)
C141 0.120(11) 0.042(6) 0.041(6) -0.013(5) 0.016(6) -0.042(7)
C142 0.103(10) 0.026(5) 0.041(6) -0.007(4) 0.033(6) -0.007(6)
C143 0.048(6) 0.031(5) 0.058(6) -0.006(5) 0.010(5) 0.003(4)
C144 0.043(5) 0.031(5) 0.040(5) -0.010(4) 0.014(4) -0.009(4)
C145 0.038(4) 0.043(5) 0.032(4) -0.013(4) -0.003(3) -0.021(4)
C146 0.080(7) 0.162(9) 0.060(6) -0.037(6) 0.000(5) -0.045(7)
C147 0.098(8) 0.179(10) 0.101(8) -0.046(7) -0.008(7) -0.064(8)
C148 0.077(7) 0.131(8) 0.048(6) -0.027(6) 0.001(5) -0.049(6)
C149 0.051(5) 0.048(5) 0.048(5) -0.018(4) 0.002(4) -0.026(4)
C150 0.041(5) 0.042(5) 0.035(4) -0.019(4) 0.004(4) -0.014(4)
C151 0.053(6) 0.049(6) 0.032(5) -0.018(4) -0.013(4) 0.020(5)
C152 0.063(7) 0.061(6) 0.028(5) -0.023(5) 0.002(4) 0.013(5)
C153 0.078(8) 0.078(8) 0.032(5) -0.030(5) -0.015(5) 0.018(6)
C154 0.108(11) 0.089(9) 0.047(7) -0.038(7) -0.031(7) 0.012(8)
C155 0.068(8) 0.111(10) 0.046(6) -0.038(7) -0.029(6) 0.029(7)
C156 0.059(7) 0.077(8) 0.047(6) -0.035(6) -0.016(5) 0.031(6)
C157 0.054(6) 0.031(5) 0.025(4) -0.002(4) 0.012(4) 0.017(4)
C158 0.053(6) 0.058(7) 0.042(6) 0.007(5) 0.013(5) 0.021(5)
C159 0.078(9) 0.043(7) 0.065(8) 0.025(6) 0.027(7) 0.033(6)
C160 0.106(11) 0.032(6) 0.071(9) -0.002(6) 0.040(8) 0.015(6)
C161 0.121(11) 0.039(6) 0.061(7) -0.025(6) 0.049(7) -0.011(6)
C162 0.101(8) 0.025(5) 0.030(5) -0.011(4) 0.027(5) 0.006(5)
C163 0.032(5) 0.034(5) 0.033(4) -0.018(4) -0.004(3) -0.004(4)
C164 0.045(5) 0.044(5) 0.027(4) -0.015(4) -0.002(4) 0.019(4)
C165 0.046(5) 0.040(5) 0.035(5) -0.014(4) -0.004(4) 0.015(4)
C166 0.023(4) 0.058(6) 0.043(5) -0.040(5) -0.006(4) -0.003(4)
C167 0.026(4) 0.036(5) 0.055(5) -0.027(4) 0.000(4) -0.004(4)
C168 0.024(4) 0.048(5) 0.049(5) -0.036(5) -0.007(4) 0.001(4)
C169 0.028(5) 0.081(7) 0.062(6) -0.053(6) 0.013(4) -0.021(5)
C170 0.090(9) 0.149(12) 0.087(9) -0.089(9) 0.048(7) -0.094(9)
C171 0.153(14) 0.194(17) 0.117(12) -0.128(13) 0.086(11) -0.142(14)
C172 0.082(9) 0.125(11) 0.104(10) -0.084(9) 0.045(8) -0.075(9)
C173 0.061(7) 0.092(9) 0.054(6) -0.037(6) 0.010(5) -0.030(6)
C174 0.051(6) 0.066(7) 0.058(6) -0.039(6) -0.006(5) -0.013(5)
C175 0.027(5) 0.064(6) 0.072(7) -0.048(6) -0.011(4) 0.007(4)
C176 0.065(8) 0.136(12) 0.082(9) -0.080(9) -0.041(7) 0.045(8)
C177 0.076(9) 0.163(15) 0.094(10) -0.084(11) -0.050(8) 0.054(10)
C178 0.040(7) 0.106(11) 0.125(12) -0.067(10) -0.030(7) 0.037(7)
C179 0.039(6) 0.076(8) 0.072(8) -0.037(6) -0.011(5) 0.011(5)
C180 0.034(5) 0.079(7) 0.054(6) -0.039(6) 0.005(4) -0.008(5)
C181 0.038(5) 0.046(6) 0.023(4) -0.007(4) -0.008(4) 0.010(4)
C182 0.033(5) 0.043(5) 0.029(4) -0.014(4) -0.009(4) 0.017(4)
C183 0.058(5) 0.042(5) 0.020(4) -0.013(4) -0.002(4) 0.013(4)
C184 0.067(6) 0.039(5) 0.033(4) -0.013(4) 0.006(4) -0.004(4)
C185 0.096(7) 0.057(6) 0.046(5) -0.030(5) 0.016(5) -0.019(5)
C186 0.123(8) 0.048(6) 0.045(5) -0.024(5) 0.029(6) 0.000(6)
C187 0.102(8) 0.071(7) 0.041(5) -0.016(5) 0.016(5) 0.037(6)
C188 0.074(6) 0.063(6) 0.034(5) -0.017(5) 0.011(4) 0.023(5)
C189 0.027(5) 0.050(6) 0.057(6) -0.037(5) 0.005(4) -0.001(4)
C190 0.024(5) 0.058(7) 0.071(7) -0.046(6) 0.010(4) -0.004(4)
C191 0.036(5) 0.039(5) 0.066(7) -0.026(5) 0.017(5) -0.010(4)
C192 0.053(6) 0.046(6) 0.069(7) -0.037(6) 0.007(5) -0.008(5)
C193 0.087(9) 0.042(6) 0.059(7) -0.025(5) 0.011(6) -0.020(6)
C194 0.096(10) 0.052(7) 0.068(8) -0.025(6) 0.029(7) -0.025(7)
C195 0.059(8) 0.070(9) 0.120(12) -0.043(9) 0.031(8) -0.031(7)
C196 0.041(6) 0.061(7) 0.103(9) -0.030(7) 0.016(6) -0.021(5)
C197 0.035(5) 0.050(6) 0.024(4) -0.019(4) -0.007(3) -0.008(4)
C198 0.033(5) 0.054(6) 0.019(4) -0.016(4) -0.002(3) -0.009(4)
C199 0.037(5) 0.039(5) 0.024(4) -0.015(4) -0.005(3) -0.012(4)
C200 0.052(6) 0.044(5) 0.031(5) -0.020(4) 0.004(4) -0.012(4)
C201 0.061(7) 0.060(7) 0.043(5) -0.026(5) 0.015(5) -0.039(6)
C202 0.059(6) 0.041(5) 0.032(5) -0.014(4) -0.002(4) -0.013(5)
C203 0.049(6) 0.051(6) 0.033(5) -0.018(4) -0.007(4) 0.001(5)
C204 0.042(5) 0.050(6) 0.026(4) -0.020(4) 0.000(4) -0.010(4)
C205 0.027(4) 0.046(5) 0.031(4) -0.015(4) -0.009(3) -0.006(4)
C206 0.032(5) 0.043(5) 0.027(4) -0.016(4) -0.007(3) 0.004(4)
C207 0.043(5) 0.033(5) 0.037(5) -0.018(4) 0.011(4) -0.002(4)
C208 0.042(5) 0.049(6) 0.031(5) -0.011(4) -0.001(4) 0.001(4)
C209 0.055(6) 0.049(6) 0.039(5) -0.005(5) 0.009(5) 0.006(5)
C210 0.061(7) 0.043(6) 0.047(6) -0.005(5) 0.018(5) -0.010(5)
C211 0.055(6) 0.055(6) 0.043(6) -0.017(5) 0.012(5) -0.023(5)
C212 0.036(5) 0.047(6) 0.038(5) -0.017(4) 0.008(4) -0.005(4)
C213 0.042(5) 0.032(5) 0.018(4) -0.007(4) 0.006(3) 0.005(4)
C214 0.053(6) 0.035(5) 0.026(4) -0.007(4) 0.020(4) -0.003(4)
C215 0.047(6) 0.044(5) 0.044(5) -0.020(5) 0.022(4) -0.009(4)
C216 0.091(8) 0.054(6) 0.050(6) -0.025(5) 0.041(6) -0.027(6)
C217 0.126(12) 0.068(8) 0.080(9) -0.034(7) 0.064(8) -0.050(8)
C218 0.080(9) 0.078(9) 0.099(10) -0.047(8) 0.048(8) -0.048(7)
C219 0.071(8) 0.079(8) 0.077(8) -0.038(7) 0.027(6) -0.032(7)
C220 0.061(7) 0.048(6) 0.054(6) -0.018(5) 0.023(5) -0.013(5)
C221 0.034(5) 0.042(5) 0.026(4) -0.021(4) -0.005(3) 0.005(4)
C222 0.042(5) 0.047(5) 0.030(4) -0.026(4) -0.002(4) -0.004(4)
C223 0.045(5) 0.037(5) 0.033(5) -0.015(4) -0.001(4) -0.007(4)
C224 0.062(6) 0.049(6) 0.022(4) -0.013(4) 0.003(4) -0.008(5)
C225 0.088(9) 0.043(6) 0.040(6) -0.016(5) 0.004(5) -0.019(6)
C226 0.102(10) 0.066(8) 0.048(6) -0.024(6) 0.009(6) -0.045(7)
C227 0.062(7) 0.076(8) 0.061(7) -0.031(6) 0.018(5) -0.027(6)
C228 0.058(7) 0.053(6) 0.050(6) -0.028(5) 0.005(5) -0.011(5)
C229 0.033(5) 0.051(6) 0.048(5) -0.044(5) 0.007(4) -0.006(4)
C230 0.039(5) 0.039(6) 0.058(6) -0.030(5) 0.004(4) -0.009(4)
C231 0.093(5) 0.040(3) 0.131(5) -0.021(3) -0.036(4) -0.002(3)
C232 0.093(5) 0.040(3) 0.131(5) -0.021(3) -0.036(4) -0.002(3)
C233 0.093(5) 0.040(3) 0.131(5) -0.021(3) -0.036(4) -0.002(3)
C234 0.093(5) 0.040(3) 0.131(5) -0.021(3) -0.036(4) -0.002(3)
C235 0.093(5) 0.040(3) 0.131(5) -0.021(3) -0.036(4) -0.002(3)
C236 0.093(5) 0.040(3) 0.131(5) -0.021(3) -0.036(4) -0.002(3)
C237 0.038(5) 0.051(6) 0.023(4) -0.017(4) 0.005(4) -0.018(4)
C238 0.031(5) 0.054(6) 0.028(4) -0.023(4) 0.002(4) -0.011(4)
C239 0.031(5) 0.048(5) 0.023(4) -0.011(4) 0.000(3) 0.001(4)
C240 0.051(6) 0.044(6) 0.042(5) -0.015(5) -0.006(4) -0.006(5)
C241 0.077(8) 0.045(6) 0.069(8) -0.015(6) -0.022(6) 0.003(6)
C242 0.072(8) 0.052(7) 0.053(7) -0.017(5) -0.017(6) 0.019(6)
C243 0.054(6) 0.076(8) 0.038(6) -0.019(6) -0.016(5) 0.022(6)
C244 0.051(6) 0.076(8) 0.039(5) -0.034(6) -0.001(4) 0.001(5)
C245 0.026(5) 0.054(6) 0.045(5) -0.031(5) -0.007(4) 0.001(4)
C246 0.041(6) 0.067(7) 0.047(6) -0.036(5) -0.005(4) -0.001(5)
C247 0.084(3) 0.112(3) 0.055(2) -0.030(3) 0.003(2) 0.024(3)
C248 0.084(3) 0.112(3) 0.055(2) -0.030(3) 0.003(2) 0.024(3)
C249 0.084(3) 0.112(3) 0.055(2) -0.030(3) 0.003(2) 0.024(3)
C250 0.084(3) 0.112(3) 0.055(2) -0.030(3) 0.003(2) 0.024(3)
C251 0.084(3) 0.112(3) 0.055(2) -0.030(3) 0.003(2) 0.024(3)
C252 0.084(3) 0.112(3) 0.055(2) -0.030(3) 0.003(2) 0.024(3)
C253 0.023(4) 0.047(5) 0.052(5) -0.038(5) 0.004(4) -0.009(4)
C254 0.031(5) 0.050(6) 0.050(5) -0.041(5) 0.001(4) -0.009(4)
C255 0.038(5) 0.056(6) 0.057(6) -0.047(5) -0.010(4) 0.013(4)
C256 0.071(8) 0.053(7) 0.054(6) -0.017(6) 0.021(6) 0.015(6)
C257 0.093(10) 0.075(9) 0.062(8) 0.002(7) 0.021(7) 0.030(8)
C258 0.069(8) 0.073(8) 0.065(7) -0.039(7) -0.026(6) 0.037(7)
C259 0.042(6) 0.071(8) 0.107(10) -0.063(8) -0.004(6) 0.006(6)
C260 0.036(5) 0.044(6) 0.100(8) -0.046(6) -0.006(5) -0.002(4)
C261 0.051(6) 0.082(8) 0.034(5) -0.024(6) 0.014(5) -0.028(6)
C262 0.058(7) 0.075(8) 0.046(6) -0.025(6) 0.013(5) -0.028(6)
C263 0.063(6) 0.084(7) 0.069(6) -0.028(6) 0.004(5) -0.004(6)
C264 0.088(8) 0.117(9) 0.080(7) -0.032(7) 0.015(6) -0.002(7)
C265 0.105(9) 0.130(10) 0.124(9) -0.031(8) -0.005(7) -0.005(8)
C266 0.134(10) 0.141(10) 0.116(9) -0.032(8) -0.004(8) -0.021(8)
C267 0.125(9) 0.121(9) 0.117(9) -0.034(8) 0.005(8) -0.014(8)
C268 0.094(8) 0.083(7) 0.069(7) -0.013(6) 0.002(6) -0.015(6)
C269 0.037(6) 0.091(9) 0.048(6) -0.034(6) 0.015(5) -0.028(6)
C270 0.020(5) 0.092(9) 0.059(7) -0.041(7) 0.013(5) -0.021(5)
C271 0.038(5) 0.069(7) 0.054(6) -0.039(6) 0.018(5) -0.014(5)
C272 0.034(5) 0.064(7) 0.055(6) -0.025(6) 0.001(5) -0.003(5)
C273 0.056(7) 0.080(9) 0.068(8) -0.032(7) 0.009(6) -0.005(6)
C274 0.062(8) 0.069(9) 0.082(9) -0.034(7) 0.011(7) 0.015(7)
C275 0.081(9) 0.060(8) 0.103(10) -0.051(8) 0.052(8) -0.019(7)
C276 0.058(7) 0.076(8) 0.062(7) -0.037(7) 0.023(6) -0.006(6)
C277 0.066(8) 0.051(7) 0.064(8) -0.012(6) -0.019(6) 0.003(6)
C278 0.062(8) 0.064(8) 0.080(8) -0.018(7) 0.007(6) -0.005(6)
C279 0.14(2) 0.42(5) 0.22(3) -0.04(3) 0.09(2) -0.18(3)
C280 0.20(2) 0.135(18) 0.16(2) -0.006(15) -0.011(17) -0.035(17)
C281 0.061(8) 0.078(9) 0.066(8) -0.031(7) -0.018(7) 0.019(7)
C282 0.063(8) 0.111(12) 0.104(11) -0.041(10) 0.007(8) -0.017(8)
N4 0.044(7) 0.055(8) 0.049(7) -0.035(6) 0.000(6) -0.013(6)
C283 0.080(10) 0.070(10) 0.058(9) -0.024(8) -0.009(8) -0.029(8)
C284 0.112(13) 0.106(13) 0.114(13) -0.050(9) -0.009(9) -0.026(9)
N4B 0.057(8) 0.060(8) 0.058(8) -0.030(7) 0.001(6) -0.018(7)
C28B 0.053(9) 0.048(9) 0.060(9) -0.033(7) -0.009(7) 0.001(7)
C28C 0.067(10) 0.081(11) 0.080(11) -0.027(8) -0.009(8) -0.016(8)
C285 0.221(15) 0.215(15) 0.228(15) -0.079(10) 0.012(10) -0.016(10)
C286 0.084(8) 0.078(8) 0.146(9) -0.006(7) 0.010(7) -0.015(6)
C287 0.169(12) 0.192(13) 0.184(13) -0.058(9) 0.007(9) -0.054(9)
C288 0.112(9) 0.158(10) 0.139(10) -0.039(8) -0.023(8) -0.034(8)
N5 0.111(15) 0.34(3) 0.151(18) -0.10(2) -0.007(12) -0.052(18)
C289 0.084(15) 0.33(4) 0.20(3) -0.19(3) -0.003(15) -0.022(19)
C290 0.106(15) 0.36(4) 0.19(2) -0.18(3) -0.051(15) 0.026(19)
O2 0.217(6) 0.218(6) 0.224(6) -0.063(4) 0.003(4) -0.065(4)
C291 0.217(6) 0.218(6) 0.224(6) -0.063(4) 0.003(4) -0.065(4)
C292 0.217(6) 0.218(6) 0.224(6) -0.063(4) 0.003(4) -0.065(4)
C293 0.217(6) 0.218(6) 0.224(6) -0.063(4) 0.003(4) -0.065(4)
C294 0.217(6) 0.218(6) 0.224(6) -0.063(4) 0.003(4) -0.065(4)
N6 0.235(13) 0.227(13) 0.236(13) -0.057(9) 0.049(9) -0.023(9)
C295 0.156(10) 0.101(9) 0.126(10) -0.008(7) 0.026(8) 0.002(8)
C296 0.094(8) 0.089(8) 0.091(8) -0.002(6) -0.006(6) -0.019(7)

loop_
_atom_type_symbol
_atom_type_description
_atom_type_scat_dispersion_real
_atom_type_scat_dispersion_imag
_atom_type_scat_source
C C 0.0033 0.0016 'International Tables Vol C Tables 4.2.6.8 and 6.1.1.4'
H H 0.0000 0.0000 'International Tables Vol C Tables 4.2.6.8 and 6.1.1.4'
N N 0.0061 0.0033 'International Tables Vol C Tables 4.2.6.8 and 6.1.1.4'
O O 0.0106 0.0060 'International Tables Vol C Tables 4.2.6.8 and 6.1.1.4'
F F 0.0171 0.0103 'International Tables Vol C Tables 4.2.6.8 and 6.1.1.4'
P P 0.1023 0.0942 'International Tables Vol C Tables 4.2.6.8 and 6.1.1.4'
Ag Ag -0.8971 1.1015 'International Tables Vol C Tables 4.2.6.8 and 6.1.1.4'
Au Au -2.0133 8.8022 'International Tables Vol C Tables 4.2.6.8 and 6.1.1.4'

loop_
_geom_angle_atom_site_label_1
_geom_angle_atom_site_label_2
_geom_angle_atom_site_label_3
_geom_angle
_geom_angle_site_symmetry_1
_geom_angle_site_symmetry_3
_geom_angle_publ_flag
P12 Au1 P1 169.62(8) . . ?
P12 Au1 Au2 90.18(5) . . ?
P1 Au1 Au2 97.61(5) . . ?
C181 Au2 C189 178.5(3) . . ?
C181 Au2 Ag1 125.8(2) . . ?
C189 Au2 Ag1 54.3(2) . . ?
C181 Au2 Au1 91.9(2) . . ?
C189 Au2 Au1 87.9(2) . . ?
Ag1 Au2 Au1 142.212(19) . . ?
C181 Au2 Ag2 51.8(2) . . ?
C189 Au2 Ag2 127.8(2) . . ?
Ag1 Au2 Ag2 76.509(18) . . ?
Au1 Au2 Ag2 137.738(18) . . ?
P3 Au3 P2 173.61(7) . . ?
P3 Au3 Au4 94.25(5) . . ?
P2 Au3 Au4 91.94(5) . . ?
C205 Au4 C197 179.0(3) . . ?
C205 Au4 Au3 92.3(2) . . ?
C197 Au4 Au3 87.9(2) . . ?
C205 Au4 Ag2 125.4(2) . . ?
C197 Au4 Ag2 54.6(2) . . ?
Au3 Au4 Ag2 141.248(17) . . ?
C205 Au4 Ag1 51.4(2) . . ?
C197 Au4 Ag1 128.3(2) . . ?
Au3 Au4 Ag1 141.645(18) . . ?
Ag2 Au4 Ag1 77.043(18) . . ?
C213 Au5 C221 179.1(3) . . ?
C213 Au5 Au7 88.1(2) . . ?
C221 Au5 Au7 92.3(2) . . ?
C213 Au5 Au6 98.8(2) . . ?
C221 Au5 Au6 80.9(2) . . ?
Au7 Au5 Au6 57.031(10) . . ?
C213 Au5 Ag2 53.4(2) . . ?
C221 Au5 Ag2 126.7(2) . . ?
Au7 Au5 Ag2 128.102(17) . . ?
Au6 Au5 Ag2 147.422(18) . . ?
C213 Au5 Ag1 126.7(2) . . ?
C221 Au5 Ag1 53.0(2) . . ?
Au7 Au5 Ag1 143.389(17) . . ?
Au6 Au5 Ag1 118.635(17) . . ?
Ag2 Au5 Ag1 76.925(17) . . ?
P4 Au6 Au7 166.79(5) . . ?
P4 Au6 Au9 120.58(5) . . ?
Au7 Au6 Au9 60.257(10) . . ?
P4 Au6 Au8 132.28(5) . . ?
Au7 Au6 Au8 60.513(10) . . ?
Au9 Au6 Au8 59.153(10) . . ?
P4 Au6 Au5 109.56(5) . . ?
Au7 Au6 Au5 61.315(10) . . ?
Au9 Au6 Au5 113.186(13) . . ?
Au8 Au6 Au5 112.797(13) . . ?
P11 Au7 Au6 168.62(5) . . ?
P11 Au7 Au9 130.64(6) . . ?
Au6 Au7 Au9 60.289(10) . . ?
P11 Au7 Au8 125.83(5) . . ?
Au6 Au7 Au8 60.371(10) . . ?
Au9 Au7 Au8 59.117(10) . . ?
P11 Au7 Au5 107.52(5) . . ?
Au6 Au7 Au5 61.654(10) . . ?
Au9 Au7 Au5 113.500(13) . . ?
Au8 Au7 Au5 112.963(13) . . ?
P5 Au8 Au9 169.60(5) . . ?
P5 Au8 Au6 127.65(5) . . ?
Au9 Au8 Au6 60.205(10) . . ?
P5 Au8 Au7 128.65(5) . . ?
Au9 Au8 Au7 60.137(10) . . ?
Au6 Au8 Au7 59.116(10) . . ?
P5 Au8 Au10 108.21(5) . . ?
Au9 Au8 Au10 61.434(10) . . ?
Au6 Au8 Au10 113.396(12) . . ?
Au7 Au8 Au10 112.365(13) . . ?
P10 Au9 Au8 171.89(5) . . ?
P10 Au9 Au7 125.69(5) . . ?
Au8 Au9 Au7 60.747(10) . . ?
P10 Au9 Au6 126.03(5) . . ?
Au8 Au9 Au6 60.642(10) . . ?
Au7 Au9 Au6 59.454(10) . . ?
P10 Au9 Au10 109.13(5) . . ?
Au8 Au9 Au10 62.754(10) . . ?
Au7 Au9 Au10 113.971(12) . . ?
Au6 Au9 Au10 114.885(13) . . ?
C237 Au10 C229 177.4(3) . . ?
C237 Au10 Au9 102.3(2) . . ?
C229 Au10 Au9 79.7(2) . . ?
C237 Au10 Au8 77.1(2) . . ?
C229 Au10 Au8 105.4(2) . . ?
Au9 Au10 Au8 55.811(9) . . ?
C237 Au10 Ag3 53.1(2) . . ?
C229 Au10 Ag3 124.4(2) . . ?
Au9 Au10 Ag3 145.665(17) . . ?
Au8 Au10 Ag3 125.456(17) . . ?
C237 Au10 Ag4 126.5(2) . . ?
C229 Au10 Ag4 51.2(2) . . ?
Au9 Au10 Ag4 129.597(17) . . ?
Au8 Au10 Ag4 139.613(18) . . ?
Ag3 Au10 Ag4 74.400(18) . . ?
C245 Au11 C253 176.4(3) . . ?
C245 Au11 Ag4 54.8(2) . . ?
C253 Au11 Ag4 128.8(2) . . ?
C245 Au11 Ag3 128.5(2) . . ?
C253 Au11 Ag3 54.4(2) . . ?
Ag4 Au11 Ag3 78.67(2) . . ?
C245 Au11 Au12 79.6(2) . . ?
C253 Au11 Au12 97.4(2) . . ?
Ag4 Au11 Au12 128.46(2) . . ?
Ag3 Au11 Au12 151.653(18) . . ?
P7 Au12 P6 169.13(7) . . ?
P7 Au12 Au11 96.86(5) . . ?
P6 Au12 Au11 94.00(5) . . ?
C269 Au13 C261 179.8(4) . . ?
C269 Au13 Au14 90.5(3) . . ?
C261 Au13 Au14 89.3(3) . . ?
C269 Au13 Ag4 127.5(3) . . ?
C261 Au13 Ag4 52.7(3) . . ?
Au14 Au13 Ag4 141.99(2) . . ?
C269 Au13 Ag3 53.2(3) . . ?
C261 Au13 Ag3 127.0(3) . . ?
Au14 Au13 Ag3 139.20(2) . . ?
Ag4 Au13 Ag3 76.416(19) . . ?
P9 Au14 P8 168.45(7) . . ?
P9 Au14 Au13 93.77(5) . . ?
P8 Au14 Au13 96.19(5) . . ?
C205 Ag1 C221 125.2(3) . . ?
C205 Ag1 C189 120.1(3) . . ?
C221 Ag1 C189 114.1(3) . . ?
C205 Ag1 C206 27.2(3) . . ?
C221 Ag1 C206 113.9(3) . . ?
C189 Ag1 C206 119.6(3) . . ?
C205 Ag1 Au2 123.6(2) . . ?
C221 Ag1 Au2 100.8(2) . . ?
C189 Ag1 Au2 43.3(3) . . ?
C206 Ag1 Au2 144.76(17) . . ?
C205 Ag1 Au5 107.8(2) . . ?
C221 Ag1 Au5 42.8(2) . . ?
C189 Ag1 Au5 121.6(3) . . ?
C206 Ag1 Au5 118.27(18) . . ?
Au2 Ag1 Au5 83.467(19) . . ?
C205 Ag1 Au4 42.3(2) . . ?
C221 Ag1 Au4 126.8(2) . . ?
C189 Ag1 Au4 106.5(2) . . ?
C206 Ag1 Au4 69.48(18) . . ?
Au2 Ag1 Au4 85.669(18) . . ?
Au5 Ag1 Au4 86.895(18) . . ?
C181 Ag2 C213 117.4(3) . . ?
C181 Ag2 C197 118.1(3) . . ?
C213 Ag2 C197 123.9(3) . . ?
C181 Ag2 C182 27.5(3) . . ?
C213 Ag2 C182 106.9(3) . . ?
C197 Ag2 C182 118.3(3) . . ?
C181 Ag2 Au4 122.4(2) . . ?
C213 Ag2 Au4 108.10(19) . . ?
C197 Ag2 Au4 43.5(2) . . ?
C182 Ag2 Au4 143.90(19) . . ?
C181 Ag2 Au5 101.2(2) . . ?
C213 Ag2 Au5 42.8(2) . . ?
C197 Ag2 Au5 129.0(2) . . ?
C182 Ag2 Au5 111.69(18) . . ?
Au4 Ag2 Au5 88.779(18) . . ?
C181 Ag2 Au2 41.6(2) . . ?
C213 Ag2 Au2 120.8(2) . . ?
C197 Ag2 Au2 105.8(2) . . ?
C182 Ag2 Au2 69.1(2) . . ?
Au4 Ag2 Au2 85.654(18) . . ?
Au5 Ag2 Au2 82.053(17) . . ?
C253 Ag3 C269 117.8(3) . . ?
C253 Ag3 C237 130.6(3) . . ?
C269 Ag3 C237 110.9(3) . . ?
C253 Ag3 C238 119.3(3) . . ?
C269 Ag3 C238 110.8(3) . . ?
C237 Ag3 C238 27.1(3) . . ?
C253 Ag3 Au11 43.3(2) . . ?
C269 Ag3 Au11 123.0(3) . . ?
C237 Ag3 Au11 113.1(2) . . ?
C238 Ag3 Au11 124.96(17) . . ?
C253 Ag3 Au13 104.4(2) . . ?
C269 Ag3 Au13 42.1(3) . . ?
C237 Ag3 Au13 117.4(2) . . ?
C238 Ag3 Au13 136.33(18) . . ?
Au11 Ag3 Au13 85.283(19) . . ?
C253 Ag3 Au10 127.9(2) . . ?
C269 Ag3 Au10 102.7(3) . . ?
C237 Ag3 Au10 41.4(2) . . ?
C238 Ag3 Au10 68.59(19) . . ?
Au11 Ag3 Au10 87.911(18) . . ?
Au13 Ag3 Au10 83.835(18) . . ?
C261 Ag4 C245 126.6(3) . . ?
C261 Ag4 C229 117.1(3) . . ?
C245 Ag4 C229 115.6(3) . . ?
C261 Ag4 C230 105.5(3) . . ?
C245 Ag4 C230 117.1(3) . . ?
C229 Ag4 C230 27.5(3) . . ?
C261 Ag4 Au11 109.2(3) . . ?
C245 Ag4 Au11 43.4(2) . . ?
C229 Ag4 Au11 122.5(2) . . ?
C230 Ag4 Au11 144.3(2) . . ?
C261 Ag4 Au13 43.4(3) . . ?
C245 Ag4 Au13 127.3(2) . . ?
C229 Ag4 Au13 104.3(2) . . ?
C230 Ag4 Au13 114.2(2) . . ?
Au11 Ag4 Au13 86.65(2) . . ?
C261 Ag4 Au10 120.1(3) . . ?
C245 Ag4 Au10 105.1(2) . . ?
C229 Ag4 Au10 40.9(2) . . ?
C230 Ag4 Au10 68.3(2) . . ?
Au11 Ag4 Au10 87.14(2) . . ?
Au13 Ag4 Au10 83.08(2) . . ?
C7 P1 C1 104.2(4) . . ?
C7 P1 C13 105.3(4) . . ?
C1 P1 C13 108.6(4) . . ?
C7 P1 Au1 115.3(3) . . ?
C1 P1 Au1 108.2(3) . . ?
C13 P1 Au1 114.6(2) . . ?
C25 P2 C16 106.5(4) . . ?
C25 P2 C19 105.8(3) . . ?
C16 P2 C19 105.4(3) . . ?
C25 P2 Au3 112.8(3) . . ?
C16 P2 Au3 114.9(3) . . ?
C19 P2 Au3 110.9(3) . . ?
C37 P3 C31 106.4(4) . . ?
C37 P3 C43 106.8(3) . . ?
C31 P3 C43 105.2(3) . . ?
C37 P3 Au3 113.7(3) . . ?
C31 P3 Au3 113.1(3) . . ?
C43 P3 Au3 111.1(2) . . ?
C49 P4 C46 102.7(3) . . ?
C49 P4 C55 104.1(3) . . ?
C46 P4 C55 107.6(3) . . ?
C49 P4 Au6 118.5(2) . . ?
C46 P4 Au6 114.5(3) . . ?
C55 P4 Au6 108.5(3) . . ?
C67 P5 C61 108.7(4) . . ?
C67 P5 C73 103.4(4) . . ?
C61 P5 C73 103.0(3) . . ?
C67 P5 Au8 112.7(2) . . ?
C61 P5 Au8 112.0(3) . . ?
C73 P5 Au8 116.2(3) . . ?
C85 P6 C79 102.2(5) . . ?
C85 P6 C76 105.2(4) . . ?
C79 P6 C76 107.0(5) . . ?
C85 P6 Au12 114.2(4) . . ?
C79 P6 Au12 113.8(4) . . ?
C76 P6 Au12 113.5(3) . . ?
C91 P7 C97 106.8(4) . . ?
C91 P7 C103 104.9(3) . . ?
C97 P7 C103 106.9(4) . . ?
C91 P7 Au12 111.0(3) . . ?
C97 P7 Au12 112.5(3) . . ?
C103 P7 Au12 114.1(3) . . ?
C109 P8 C106 107.0(4) . . ?
C109 P8 C115 105.2(4) . . ?
C106 P8 C115 106.3(4) . . ?
C109 P8 Au14 114.1(3) . . ?
C106 P8 Au14 114.6(3) . . ?
C115 P8 Au14 108.9(3) . . ?
C121 P9 C133 104.9(4) . . ?
C121 P9 C127 107.0(4) . . ?
C133 P9 C127 105.0(3) . . ?
C121 P9 Au14 110.2(3) . . ?
C133 P9 Au14 115.1(2) . . ?
C127 P9 Au14 113.9(2) . . ?
C136 P10 C145 106.0(4) . . ?
C136 P10 C139 105.1(4) . . ?
C145 P10 C139 104.4(4) . . ?
C136 P10 Au9 115.1(2) . . ?
C145 P10 Au9 113.6(3) . . ?
C139 P10 Au9 111.7(3) . . ?
C151 P11 C163 108.3(4) . . ?
C151 P11 C157 105.3(4) . . ?
C163 P11 C157 102.2(4) . . ?
C151 P11 Au7 108.4(3) . . ?
C163 P11 Au7 112.9(3) . . ?
C157 P11 Au7 119.1(3) . . ?
C169 P12 C175 106.1(4) . . ?
C169 P12 C166 105.5(4) . . ?
C175 P12 C166 105.4(4) . . ?
C169 P12 Au1 114.0(3) . . ?
C175 P12 Au1 112.0(3) . . ?
C166 P12 Au1 113.1(2) . . ?
F3 P13 F2 93.5(7) . . ?
F3 P13 F5 92.0(6) . . ?
F2 P13 F5 86.2(7) . . ?
F3 P13 F6 91.0(7) . . ?
F2 P13 F6 94.3(7) . . ?
F5 P13 F6 176.9(7) . . ?
F3 P13 F4 91.2(7) . . ?
F2 P13 F4 174.3(8) . . ?
F5 P13 F4 90.4(6) . . ?
F6 P13 F4 88.8(7) . . ?
F3 P13 F1 177.6(7) . . ?
F2 P13 F1 88.9(7) . . ?
F5 P13 F1 88.1(6) . . ?
F6 P13 F1 88.8(6) . . ?
F4 P13 F1 86.4(7) . . ?
F32 P18 F33 92.6(6) . . ?
F32 P18 F31 92.1(7) . . ?
F33 P18 F31 175.2(8) . . ?
F32 P18 F35 91.5(7) . . ?
F33 P18 F35 91.1(6) . . ?
F31 P18 F35 89.8(7) . . ?
F32 P18 F34 179.6(11) . . ?
F33 P18 F34 87.6(7) . . ?
F31 P18 F34 87.7(7) . . ?
F35 P18 F34 88.8(7) . . ?
F32 P18 F36 91.0(7) . . ?
F33 P18 F36 90.5(7) . . ?
F31 P18 F36 88.4(7) . . ?
F35 P18 F36 177.0(7) . . ?
F34 P18 F36 88.7(7) . . ?
F10 P14 F11 89.7(4) . . ?
F10 P14 F9 90.1(5) . . ?
F11 P14 F9 88.1(4) . . ?
F10 P14 F12 88.3(5) . . ?
F11 P14 F12 175.8(6) . . ?
F9 P14 F12 88.3(5) . . ?
F10 P14 F8 177.3(5) . . ?
F11 P14 F8 91.6(4) . . ?
F9 P14 F8 92.3(5) . . ?
F12 P14 F8 90.5(5) . . ?
F10 P14 F7 89.7(4) . . ?
F11 P14 F7 91.4(4) . . ?
F9 P14 F7 179.4(4) . . ?
F12 P14 F7 92.2(5) . . ?
F8 P14 F7 88.0(5) . . ?
F15 P15 F14 90.2(4) . . ?
F15 P15 F17 92.2(4) . . ?
F14 P15 F17 90.6(3) . . ?
F15 P15 F13 178.3(4) . . ?
F14 P15 F13 90.6(4) . . ?
F17 P15 F13 89.3(4) . . ?
F15 P15 F18 89.9(4) . . ?
F14 P15 F18 90.1(3) . . ?
F17 P15 F18 177.8(4) . . ?
F13 P15 F18 88.6(3) . . ?
F15 P15 F16 90.1(4) . . ?
F14 P15 F16 179.4(3) . . ?
F17 P15 F16 89.8(3) . . ?
F13 P15 F16 89.1(4) . . ?
F18 P15 F16 89.5(3) . . ?
F20 P16 F24 89.6(7) . . ?
F20 P16 F21 91.3(6) . . ?
F24 P16 F21 87.2(7) . . ?
F20 P16 F19 90.8(6) . . ?
F24 P16 F19 90.1(7) . . ?
F21 P16 F19 176.6(9) . . ?
F20 P16 F22 178.8(9) . . ?
F24 P16 F22 89.4(7) . . ?
F21 P16 F22 89.2(6) . . ?
F19 P16 F22 88.6(6) . . ?
F20 P16 F23 92.4(7) . . ?
F24 P16 F23 177.6(7) . . ?
F21 P16 F23 91.4(7) . . ?
F19 P16 F23 91.2(7) . . ?
F22 P16 F23 88.7(6) . . ?
F27 P17 F26 94.1(6) . . ?
F27 P17 F30 89.2(7) . . ?
F26 P17 F30 93.1(5) . . ?
F27 P17 F29 89.9(8) . . ?
F26 P17 F29 87.9(6) . . ?
F30 P17 F29 178.8(7) . . ?
F27 P17 F25 178.3(6) . . ?
F26 P17 F25 87.5(5) . . ?
F30 P17 F25 90.2(6) . . ?
F29 P17 F25 90.6(7) . . ?
F27 P17 F28 89.3(6) . . ?
F26 P17 F28 176.3(6) . . ?
F30 P17 F28 88.5(6) . . ?
F29 P17 F28 90.6(6) . . ?
F25 P17 F28 89.1(5) . . ?
C285 O1 C287 119.2(17) . . ?
C2 C1 C6 118.7(7) . . ?
C2 C1 P1 120.1(6) . . ?
C6 C1 P1 121.1(6) . . ?
C1 C2 C3 121.1(7) . . ?
C1 C2 H2 119.5 . . ?
C3 C2 H2 119.5 . . ?
C2 C3 C4 119.3(8) . . ?
C2 C3 H3 120.4 . . ?
C4 C3 H3 120.4 . . ?
C5 C4 C3 120.5(8) . . ?
C5 C4 H4 119.7 . . ?
C3 C4 H4 119.7 . . ?
C4 C5 C6 120.0(7) . . ?
C4 C5 H5 120.0 . . ?
C6 C5 H5 120.0 . . ?
C5 C6 C1 120.4(8) . . ?
C5 C6 H6 119.8 . . ?
C1 C6 H6 119.8 . . ?
C12 C7 C8 119.1(8) . . ?
C12 C7 P1 123.5(7) . . ?
C8 C7 P1 117.4(6) . . ?
C9 C8 C7 118.6(9) . . ?
C9 C8 H8 120.7 . . ?
C7 C8 H8 120.7 . . ?
C10 C9 C8 121.0(9) . . ?
C10 C9 H9 119.5 . . ?
C8 C9 H9 119.5 . . ?
C9 C10 C11 121.0(9) . . ?
C9 C10 H10 119.5 . . ?
C11 C10 H10 119.5 . . ?
C10 C11 C12 119.4(9) . . ?
C10 C11 H11 120.3 . . ?
C12 C11 H11 120.3 . . ?
C11 C12 C7 120.8(8) . . ?
C11 C12 H12 119.6 . . ?
C7 C12 H12 119.6 . . ?
C18 C13 C14 118.6(7) . . ?
C18 C13 P1 123.6(6) . . ?
C14 C13 P1 117.8(6) . . ?
C15 C14 C13 120.9(7) . . ?
C15 C14 H14 119.5 . . ?
C13 C14 H14 119.5 . . ?
C14 C15 C16 119.8(7) . . ?
C14 C15 H15 120.1 . . ?
C16 C15 H15 120.1 . . ?
C17 C16 C15 119.3(7) . . ?
C17 C16 P2 120.4(6) . . ?
C15 C16 P2 120.2(6) . . ?
C16 C17 C18 121.0(7) . . ?
C16 C17 H17 119.5 . . ?
C18 C17 H17 119.5 . . ?
C17 C18 C13 120.4(7) . . ?
C17 C18 H18 119.8 . . ?
C13 C18 H18 119.8 . . ?
C20 C19 C24 120.8(7) . . ?
C20 C19 P2 121.4(6) . . ?
C24 C19 P2 117.8(6) . . ?
C19 C20 C21 117.6(8) . . ?
C19 C20 H20 121.2 . . ?
C21 C20 H20 121.2 . . ?
C22 C21 C20 121.6(9) . . ?
C22 C21 H21 119.2 . . ?
C20 C21 H21 119.2 . . ?
C21 C22 C23 120.5(8) . . ?
C21 C22 H22 119.7 . . ?
C23 C22 H22 119.7 . . ?
C24 C23 C22 120.2(8) . . ?
C24 C23 H23 119.9 . . ?
C22 C23 H23 119.9 . . ?
C23 C24 C19 119.3(8) . . ?
C23 C24 H24 120.4 . . ?
C19 C24 H24 120.4 . . ?
C26 C25 C30 118.6(8) . . ?
C26 C25 P2 120.7(6) . . ?
C30 C25 P2 120.7(7) . . ?
C25 C26 C27 120.2(8) . . ?
C25 C26 H26 119.9 . . ?
C27 C26 H26 119.9 . . ?
C28 C27 C26 119.1(9) . . ?
C28 C27 H27 120.5 . . ?
C26 C27 H27 120.5 . . ?
C29 C28 C27 120.1(9) . . ?
C29 C28 H28 120.0 . . ?
C27 C28 H28 120.0 . . ?
C28 C29 C30 121.3(9) . . ?
C28 C29 H29 119.4 . . ?
C30 C29 H29 119.4 . . ?
C29 C30 C25 120.7(9) . . ?
C29 C30 H30 119.7 . . ?
C25 C30 H30 119.7 . . ?
C32 C31 C36 118.1(8) . . ?
C32 C31 P3 120.2(7) . . ?
C36 C31 P3 121.7(7) . . ?
C31 C32 C33 120.4(11) . . ?
C31 C32 H32 119.8 . . ?
C33 C32 H32 119.8 . . ?
C34 C33 C32 120.6(12) . . ?
C34 C33 H33 119.7 . . ?
C32 C33 H33 119.7 . . ?
C35 C34 C33 119.6(10) . . ?
C35 C34 H34 120.2 . . ?
C33 C34 H34 120.2 . . ?
C34 C35 C36 120.5(9) . . ?
C34 C35 H35 119.8 . . ?
C36 C35 H35 119.8 . . ?
C31 C36 C35 120.7(9) . . ?
C31 C36 H36 119.6 . . ?
C35 C36 H36 119.6 . . ?
C42 C37 C38 118.4(8) . . ?
C42 C37 P3 122.4(6) . . ?
C38 C37 P3 119.2(6) . . ?
C39 C38 C37 120.8(9) . . ?
C39 C38 H38 119.6 . . ?
C37 C38 H38 119.6 . . ?
C38 C39 C40 119.4(9) . . ?
C38 C39 H39 120.3 . . ?
C40 C39 H39 120.3 . . ?
C41 C40 C39 119.8(9) . . ?
C41 C40 H40 120.1 . . ?
C39 C40 H40 120.1 . . ?
C40 C41 C42 120.9(10) . . ?
C40 C41 H41 119.6 . . ?
C42 C41 H41 119.6 . . ?
C41 C42 C37 120.6(8) . . ?
C41 C42 H42 119.7 . . ?
C37 C42 H42 119.7 . . ?
C44 C43 C48 119.6(6) . . ?
C44 C43 P3 119.9(6) . . ?
C48 C43 P3 120.1(5) . . ?
C43 C44 C45 120.4(7) . . ?
C43 C44 H44 119.8 . . ?
C45 C44 H44 119.8 . . ?
C44 C45 C46 119.9(7) . . ?
C44 C45 H45 120.0 . . ?
C46 C45 H45 120.0 . . ?
C47 C46 C45 119.1(7) . . ?
C47 C46 P4 118.7(6) . . ?
C45 C46 P4 122.2(5) . . ?
C48 C47 C46 120.3(7) . . ?
C48 C47 H47 119.9 . . ?
C46 C47 H47 119.9 . . ?
C47 C48 C43 120.6(7) . . ?
C47 C48 H48 119.7 . . ?
C43 C48 H48 119.7 . . ?
C54 C49 C50 119.3(7) . . ?
C54 C49 P4 122.6(6) . . ?
C50 C49 P4 117.6(6) . . ?
C51 C50 C49 119.6(8) . . ?
C51 C50 H50 120.2 . . ?
C49 C50 H50 120.2 . . ?
C52 C51 C50 120.5(8) . . ?
C52 C51 H51 119.7 . . ?
C50 C51 H51 119.7 . . ?
C51 C52 C53 120.3(8) . . ?
C51 C52 H52 119.9 . . ?
C53 C52 H52 119.9 . . ?
C52 C53 C54 120.2(8) . . ?
C52 C53 H53 119.9 . . ?
C54 C53 H53 119.9 . . ?
C53 C54 C49 120.0(8) . . ?
C53 C54 H54 120.0 . . ?
C49 C54 H54 120.0 . . ?
C60 C55 C56 120.0(8) . . ?
C60 C55 P4 122.7(6) . . ?
C56 C55 P4 117.0(6) . . ?
C55 C56 C57 120.4(8) . . ?
C55 C56 H56 119.8 . . ?
C57 C56 H56 119.8 . . ?
C58 C57 C56 120.2(8) . . ?
C58 C57 H57 119.9 . . ?
C56 C57 H57 119.9 . . ?
C57 C58 C59 120.4(9) . . ?
C57 C58 H58 119.8 . . ?
C59 C58 H58 119.8 . . ?
C58 C59 C60 119.4(9) . . ?
C58 C59 H59 120.3 . . ?
C60 C59 H59 120.3 . . ?
C55 C60 C59 119.7(8) . . ?
C55 C60 H60 120.2 . . ?
C59 C60 H60 120.2 . . ?
C66 C61 C62 119.4(8) . . ?
C66 C61 P5 122.7(7) . . ?
C62 C61 P5 117.7(6) . . ?
C63 C62 C61 120.6(9) . . ?
C63 C62 H62 119.7 . . ?
C61 C62 H62 119.7 . . ?
C64 C63 C62 119.9(10) . . ?
C64 C63 H63 120.0 . . ?
C62 C63 H63 120.0 . . ?
C65 C64 C63 120.5(9) . . ?
C65 C64 H64 119.7 . . ?
C63 C64 H64 119.7 . . ?
C64 C65 C66 122.1(10) . . ?
C64 C65 H65 119.0 . . ?
C66 C65 H65 119.0 . . ?
C61 C66 C65 117.6(10) . . ?
C61 C66 H66 121.2 . . ?
C65 C66 H66 121.2 . . ?
C72 C67 C68 118.8(8) . . ?
C72 C67 P5 121.9(6) . . ?
C68 C67 P5 119.1(6) . . ?
C69 C68 C67 120.7(7) . . ?
C69 C68 H68 119.6 . . ?
C67 C68 H68 119.6 . . ?
C68 C69 C70 119.8(8) . . ?
C68 C69 H69 120.1 . . ?
C70 C69 H69 120.1 . . ?
C71 C70 C69 120.1(9) . . ?
C71 C70 H70 120.0 . . ?
C69 C70 H70 120.0 . . ?
C70 C71 C72 120.0(8) . . ?
C70 C71 H71 120.0 . . ?
C72 C71 H71 120.0 . . ?
C67 C72 C71 120.5(8) . . ?
C67 C72 H72 119.8 . . ?
C71 C72 H72 119.8 . . ?
C74 C73 C78 118.8(7) . . ?
C74 C73 P5 120.7(6) . . ?
C78 C73 P5 120.5(6) . . ?
C73 C74 C75 120.2(9) . . ?
C73 C74 H74 119.9 . . ?
C75 C74 H74 119.9 . . ?
C74 C75 C76 120.7(9) . . ?
C74 C75 H75 119.7 . . ?
C76 C75 H75 119.7 . . ?
C77 C76 C75 119.5(8) . . ?
C77 C76 P6 119.6(7) . . ?
C75 C76 P6 120.6(8) . . ?
C76 C77 C78 120.0(9) . . ?
C76 C77 H77 120.0 . . ?
C78 C77 H77 120.0 . . ?
C77 C78 C73 120.7(8) . . ?
C77 C78 H78 119.6 . . ?
C73 C78 H78 119.6 . . ?
C80 C79 C84 117.2(12) . . ?
C80 C79 P6 119.2(9) . . ?
C84 C79 P6 123.6(9) . . ?
C79 C80 C81 119.4(12) . . ?
C79 C80 H80 120.3 . . ?
C81 C80 H80 120.3 . . ?
C82 C81 C80 121.4(14) . . ?
C82 C81 H81 119.3 . . ?
C80 C81 H81 119.3 . . ?
C81 C82 C83 120.6(16) . . ?
C81 C82 H82 119.7 . . ?
C83 C82 H82 119.7 . . ?
C84 C83 C82 117.6(14) . . ?
C84 C83 H83 121.2 . . ?
C82 C83 H83 121.2 . . ?
C83 C84 C79 123.6(12) . . ?
C83 C84 H84 118.2 . . ?
C79 C84 H84 118.2 . . ?
C86 C85 C90 120.0 . . ?
C86 C85 P6 119.1(6) . . ?
C90 C85 P6 120.8(6) . . ?
C87 C86 C85 120.0 . . ?
C87 C86 H86 120.0 . . ?
C85 C86 H86 120.0 . . ?
C88 C87 C86 120.0 . . ?
C88 C87 H87 120.0 . . ?
C86 C87 H87 120.0 . . ?
C87 C88 C89 120.0 . . ?
C87 C88 H88 120.0 . . ?
C89 C88 H88 120.0 . . ?
C88 C89 C90 120.0 . . ?
C88 C89 H89 120.0 . . ?
C90 C89 H89 120.0 . . ?
C89 C90 C85 120.0 . . ?
C89 C90 H90 120.0 . . ?
C85 C90 H90 120.0 . . ?
C92 C91 C96 119.4(7) . . ?
C92 C91 P7 121.8(6) . . ?
C96 C91 P7 118.8(6) . . ?
C93 C92 C91 121.0(8) . . ?
C93 C92 H92 119.5 . . ?
C91 C92 H92 119.5 . . ?
C94 C93 C92 119.8(8) . . ?
C94 C93 H93 120.1 . . ?
C92 C93 H93 120.1 . . ?
C93 C94 C95 120.4(8) . . ?
C93 C94 H94 119.8 . . ?
C95 C94 H94 119.8 . . ?
C94 C95 C96 119.9(8) . . ?
C94 C95 H95 120.0 . . ?
C96 C95 H95 120.0 . . ?
C95 C96 C91 119.5(8) . . ?
C95 C96 H96 120.3 . . ?
C91 C96 H96 120.3 . . ?
C98 C97 C102 119.6(9) . . ?
C98 C97 P7 119.7(8) . . ?
C102 C97 P7 120.6(7) . . ?
C97 C98 C99 120.1(11) . . ?
C97 C98 H98 119.9 . . ?
C99 C98 H98 119.9 . . ?
C100 C99 C98 119.5(10) . . ?
C100 C99 H99 120.3 . . ?
C98 C99 H99 120.3 . . ?
C99 C100 C101 121.4(12) . . ?
C99 C100 H100 119.3 . . ?
C101 C100 H100 119.3 . . ?
C102 C101 C100 117.7(14) . . ?
C102 C101 H101 121.1 . . ?
C100 C101 H101 121.1 . . ?
C101 C102 C97 121.0(10) . . ?
C101 C102 H102 119.5 . . ?
C97 C102 H102 119.5 . . ?
C108 C103 C104 118.6(7) . . ?
C108 C103 P7 117.2(6) . . ?
C104 C103 P7 124.2(6) . . ?
C103 C104 C105 120.9(9) . . ?
C103 C104 H104 119.5 . . ?
C105 C104 H104 119.5 . . ?
C104 C105 C106 121.3(8) . . ?
C104 C105 H105 119.3 . . ?
C106 C105 H105 119.3 . . ?
C107 C106 C105 117.8(7) . . ?
C107 C106 P8 122.7(6) . . ?
C105 C106 P8 119.3(6) . . ?
C106 C107 C108 120.4(8) . . ?
C106 C107 H107 119.8 . . ?
C108 C107 H107 119.8 . . ?
C103 C108 C107 120.8(7) . . ?
C103 C108 H108 119.6 . . ?
C107 C108 H108 119.6 . . ?
C110 C109 C114 120.0 . . ?
C110 C109 P8 122.3(5) . . ?
C114 C109 P8 117.7(5) . . ?
C109 C110 C111 120.0 . . ?
C109 C110 H110 120.0 . . ?
C111 C110 H110 120.0 . . ?
C112 C111 C110 120.0 . . ?
C112 C111 H111 120.0 . . ?
C110 C111 H111 120.0 . . ?
C111 C112 C113 120.0 . . ?
C111 C112 H112 120.0 . . ?
C113 C112 H112 120.0 . . ?
C114 C113 C112 120.0 . . ?
C114 C113 H113 120.0 . . ?
C112 C113 H113 120.0 . . ?
C113 C114 C109 120.0 . . ?
C113 C114 H114 120.0 . . ?
C109 C114 H114 120.0 . . ?
C116 C115 C120 119.7(9) . . ?
C116 C115 P8 121.0(8) . . ?
C120 C115 P8 119.3(6) . . ?
C115 C116 C117 119.0(11) . . ?
C115 C116 H116 120.5 . . ?
C117 C116 H116 120.5 . . ?
C118 C117 C116 120.7(10) . . ?
C118 C117 H117 119.6 . . ?
C116 C117 H117 119.6 . . ?
C119 C118 C117 120.1(10) . . ?
C119 C118 H118 120.0 . . ?
C117 C118 H118 120.0 . . ?
C118 C119 C120 120.6(11) . . ?
C118 C119 H119 119.7 . . ?
C120 C119 H119 119.7 . . ?
C115 C120 C119 120.0(9) . . ?
C115 C120 H120 120.0 . . ?
C119 C120 H120 120.0 . . ?
C122 C121 C126 118.9(8) . . ?
C122 C121 P9 118.4(6) . . ?
C126 C121 P9 122.6(7) . . ?
C121 C122 C123 120.3(8) . . ?
C121 C122 H122 119.8 . . ?
C123 C122 H122 119.8 . . ?
C124 C123 C122 120.0(9) . . ?
C124 C123 H123 120.0 . . ?
C122 C123 H123 120.0 . . ?
C123 C124 C125 119.6(9) . . ?
C123 C124 H124 120.2 . . ?
C125 C124 H124 120.2 . . ?
C124 C125 C126 120.7(9) . . ?
C124 C125 H125 119.7 . . ?
C126 C125 H125 119.7 . . ?
C125 C126 C121 120.5(9) . . ?
C125 C126 H126 119.8 . . ?
C121 C126 H126 119.8 . . ?
C128 C127 C132 119.6(7) . . ?
C128 C127 P9 120.4(5) . . ?
C132 C127 P9 119.9(6) . . ?
C127 C128 C129 121.3(7) . . ?
C127 C128 H128 119.3 . . ?
C129 C128 H128 119.3 . . ?
C128 C129 C130 118.3(8) . . ?
C128 C129 H129 120.9 . . ?
C130 C129 H129 120.9 . . ?
C131 C130 C129 120.7(8) . . ?
C131 C130 H130 119.6 . . ?
C129 C130 H130 119.6 . . ?
C130 C131 C132 120.4(8) . . ?
C130 C131 H131 119.8 . . ?
C132 C131 H131 119.8 . . ?
C131 C132 C127 119.6(7) . . ?
C131 C132 H132 120.2 . . ?
C127 C132 H132 120.2 . . ?
C134 C133 C138 118.7(7) . . ?
C134 C133 P9 120.8(6) . . ?
C138 C133 P9 120.5(6) . . ?
C133 C134 C135 121.2(8) . . ?
C133 C134 H134 119.4 . . ?
C135 C134 H134 119.4 . . ?
C136 C135 C134 121.2(8) . . ?
C136 C135 H135 119.4 . . ?
C134 C135 H135 119.4 . . ?
C135 C136 C137 117.8(7) . . ?
C135 C136 P10 124.2(6) . . ?
C137 C136 P10 118.0(6) . . ?
C138 C137 C136 121.5(9) . . ?
C138 C137 H137 119.2 . . ?
C136 C137 H137 119.2 . . ?
C137 C138 C133 119.5(9) . . ?
C137 C138 H138 120.3 . . ?
C133 C138 H138 120.3 . . ?
C144 C139 C140 118.9(8) . . ?
C144 C139 P10 120.5(6) . . ?
C140 C139 P10 120.5(7) . . ?
C141 C140 C139 119.3(10) . . ?
C141 C140 H140 120.3 . . ?
C139 C140 H140 120.3 . . ?
C142 C141 C140 120.4(9) . . ?
C142 C141 H141 119.8 . . ?
C140 C141 H141 119.8 . . ?
C143 C142 C141 119.8(10) . . ?
C143 C142 H142 120.1 . . ?
C141 C142 H142 120.1 . . ?
C142 C143 C144 120.6(10) . . ?
C142 C143 H143 119.7 . . ?
C144 C143 H143 119.7 . . ?
C139 C144 C143 120.9(8) . . ?
C139 C144 H144 119.5 . . ?
C143 C144 H144 119.5 . . ?
C150 C145 C146 118.2(8) . . ?
C150 C145 P10 120.1(6) . . ?
C146 C145 P10 120.9(7) . . ?
C145 C146 C147 117.7(12) . . ?
C145 C146 H146 121.2 . . ?
C147 C146 H146 121.2 . . ?
C148 C147 C146 120.9(13) . . ?
C148 C147 H147 119.6 . . ?
C146 C147 H147 119.6 . . ?
C149 C148 C147 119.7(11) . . ?
C149 C148 H148 120.1 . . ?
C147 C148 H148 120.1 . . ?
C148 C149 C150 120.4(10) . . ?
C148 C149 H149 119.8 . . ?
C150 C149 H149 119.8 . . ?
C145 C150 C149 122.8(8) . . ?
C145 C150 H150 118.6 . . ?
C149 C150 H150 118.6 . . ?
C156 C151 C152 118.5(8) . . ?
C156 C151 P11 122.9(7) . . ?
C152 C151 P11 118.5(7) . . ?
C153 C152 C151 119.8(10) . . ?
C153 C152 H152 120.1 . . ?
C151 C152 H152 120.1 . . ?
C154 C153 C152 120.6(10) . . ?
C154 C153 H153 119.7 . . ?
C152 C153 H153 119.7 . . ?
C153 C154 C155 120.9(10) . . ?
C153 C154 H154 119.5 . . ?
C155 C154 H154 119.5 . . ?
C154 C155 C156 119.6(10) . . ?
C154 C155 H155 120.2 . . ?
C156 C155 H155 120.2 . . ?
C151 C156 C155 120.4(9) . . ?
C151 C156 H156 119.8 . . ?
C155 C156 H156 119.8 . . ?
C162 C157 C158 118.8(9) . . ?
C162 C157 P11 118.6(6) . . ?
C158 C157 P11 122.4(9) . . ?
C157 C158 C159 119.6(12) . . ?
C157 C158 H158 120.2 . . ?
C159 C158 H158 120.2 . . ?
C160 C159 C158 119.3(11) . . ?
C160 C159 H159 120.3 . . ?
C158 C159 H159 120.3 . . ?
C161 C160 C159 121.1(12) . . ?
C161 C160 H160 119.5 . . ?
C159 C160 H160 119.5 . . ?
C160 C161 C162 120.0(13) . . ?
C160 C161 H161 120.0 . . ?
C162 C161 H161 120.0 . . ?
C157 C162 C161 121.1(10) . . ?
C157 C162 H162 119.4 . . ?
C161 C162 H162 119.4 . . ?
C164 C163 C168 118.3(8) . . ?
C164 C163 P11 123.8(7) . . ?
C168 C163 P11 117.9(6) . . ?
C163 C164 C165 121.6(9) . . ?
C163 C164 H164 119.2 . . ?
C165 C164 H164 119.2 . . ?
C166 C165 C164 119.7(8) . . ?
C166 C165 H165 120.2 . . ?
C164 C165 H165 120.2 . . ?
C165 C166 C167 120.1(8) . . ?
C165 C166 P12 120.8(6) . . ?
C167 C166 P12 118.8(7) . . ?
C168 C167 C166 119.3(8) . . ?
C168 C167 H167 120.3 . . ?
C166 C167 H167 120.3 . . ?
C163 C168 C167 120.9(7) . . ?
C163 C168 H168 119.5 . . ?
C167 C168 H168 119.5 . . ?
C170 C169 C174 118.3(9) . . ?
C170 C169 P12 123.4(8) . . ?
C174 C169 P12 118.3(6) . . ?
C169 C170 C171 121.9(11) . . ?
C169 C170 H170 119.0 . . ?
C171 C170 H170 119.0 . . ?
C172 C171 C170 119.8(10) . . ?
C172 C171 H171 120.1 . . ?
C170 C171 H171 120.1 . . ?
C171 C172 C173 121.6(11) . . ?
C171 C172 H172 119.2 . . ?
C173 C172 H172 119.2 . . ?
C174 C173 C172 116.9(10) . . ?
C174 C173 H173 121.6 . . ?
C172 C173 H173 121.6 . . ?
C173 C174 C169 121.5(9) . . ?
C173 C174 H174 119.2 . . ?
C169 C174 H174 119.2 . . ?
C180 C175 C176 119.7(9) . . ?
C180 C175 P12 119.5(8) . . ?
C176 C175 P12 120.8(7) . . ?
C177 C176 C175 119.5(10) . . ?
C177 C176 H176 120.2 . . ?
C175 C176 H176 120.2 . . ?
C176 C177 C178 120.9(11) . . ?
C176 C177 H177 119.6 . . ?
C178 C177 H177 119.6 . . ?
C179 C178 C177 119.2(11) . . ?
C179 C178 H178 120.4 . . ?
C177 C178 H178 120.4 . . ?
C178 C179 C180 121.3(10) . . ?
C178 C179 H179 119.4 . . ?
C180 C179 H179 119.4 . . ?
C175 C180 C179 119.3(9) . . ?
C175 C180 H180 120.4 . . ?
C179 C180 H180 120.4 . . ?
C182 C181 Au2 175.7(8) . . ?
C182 C181 Ag2 89.1(6) . . ?
Au2 C181 Ag2 86.7(3) . . ?
C181 C182 C183 175.9(9) . . ?
C181 C182 Ag2 63.4(5) . . ?
C183 C182 Ag2 120.4(6) . . ?
C184 C183 C188 121.1(9) . . ?
C184 C183 C182 121.8(8) . . ?
C188 C183 C182 117.0(9) . . ?
C185 C184 C183 121.5(10) . . ?
C185 C184 H184 119.3 . . ?
C183 C184 H184 119.3 . . ?
C184 C185 C186 118.0(11) . . ?
C184 C185 H185 121.0 . . ?
C186 C185 H185 121.0 . . ?
C187 C186 C185 120.2(11) . . ?
C187 C186 H186 119.9 . . ?
C185 C186 H186 119.9 . . ?
C186 C187 C188 124.6(12) . . ?
C186 C187 H187 117.7 . . ?
C188 C187 H187 117.7 . . ?
C187 C188 C183 114.5(11) . . ?
C190 C189 Au2 174.1(8) . . ?
C190 C189 Ag1 97.6(6) . . ?
Au2 C189 Ag1 82.4(3) . . ?
C189 C190 C191 173.8(9) . . ?
C196 C191 C192 119.1(10) . . ?
C196 C191 C190 120.6(10) . . ?
C192 C191 C190 120.3(8) . . ?
C193 C192 C191 121.6(10) . . ?
C193 C192 H192 119.2 . . ?
C191 C192 H192 119.2 . . ?
C192 C193 C194 120.0(12) . . ?
C192 C193 H193 120.0 . . ?
C194 C193 H193 120.0 . . ?
C193 C194 C195 118.4(11) . . ?
C193 C194 H194 120.8 . . ?
C195 C194 H194 120.8 . . ?
C194 C195 C196 122.9(11) . . ?
C194 C195 H195 118.6 . . ?
C196 C195 H195 118.6 . . ?
C191 C196 C195 118.1(12) . . ?
C191 C196 H196 120.9 . . ?
C195 C196 H196 120.9 . . ?
C198 C197 Au4 175.7(7) . . ?
C198 C197 Ag2 95.7(6) . . ?
Au4 C197 Ag2 81.9(3) . . ?
C197 C198 C199 177.8(9) . . ?
C204 C199 C200 119.7(8) . . ?
C204 C199 C198 121.1(7) . . ?
C200 C199 C198 119.0(8) . . ?
C201 C200 C199 119.5(9) . . ?
C201 C200 H200 120.2 . . ?
C199 C200 H200 120.2 . . ?
C200 C201 C202 120.8(8) . . ?
C200 C201 H201 119.6 . . ?
C202 C201 H201 119.6 . . ?
C203 C202 C201 119.0(9) . . ?
C203 C202 H202 120.5 . . ?
C201 C202 H202 120.5 . . ?
C204 C203 C202 120.5(9) . . ?
C204 C203 H203 119.8 . . ?
C202 C203 H203 119.8 . . ?
C203 C204 C199 120.5(8) . . ?
C203 C204 H204 119.7 . . ?
C199 C204 H204 119.7 . . ?
C206 C205 Au4 177.2(7) . . ?
C206 C205 Ag1 91.4(5) . . ?
Au4 C205 Ag1 86.4(3) . . ?
C205 C206 C207 177.3(8) . . ?
C205 C206 Ag1 61.4(5) . . ?
C207 C206 Ag1 120.4(6) . . ?
C208 C207 C212 119.7(8) . . ?
C208 C207 C206 121.4(8) . . ?
C212 C207 C206 118.9(8) . . ?
C207 C208 C209 120.7(9) . . ?
C207 C208 H208 119.7 . . ?
C209 C208 H208 119.7 . . ?
C210 C209 C208 118.1(9) . . ?
C210 C209 H209 120.9 . . ?
C208 C209 H209 120.9 . . ?
C211 C210 C209 121.8(9) . . ?
C211 C210 H210 119.1 . . ?
C209 C210 H210 119.1 . . ?
C210 C211 C212 119.5(9) . . ?
C210 C211 H211 120.2 . . ?
C212 C211 H211 120.2 . . ?
C211 C212 C207 120.1(9) . . ?
C211 C212 H212 119.9 . . ?
C207 C212 H212 119.9 . . ?
C214 C213 Au5 177.5(8) . . ?
C214 C213 Ag2 96.5(5) . . ?
Au5 C213 Ag2 83.7(3) . . ?
C213 C214 C215 179.3(9) . . ?
C220 C215 C216 119.4(9) . . ?
C220 C215 C214 121.3(8) . . ?
C216 C215 C214 119.3(9) . . ?
C217 C216 C215 119.8(11) . . ?
C217 C216 H216 120.1 . . ?
C215 C216 H216 120.1 . . ?
C216 C217 C218 120.0(11) . . ?
C216 C217 H217 120.0 . . ?
C218 C217 H217 120.0 . . ?
C219 C218 C217 120.1(11) . . ?
C219 C218 H218 120.0 . . ?
C217 C218 H218 120.0 . . ?
C220 C219 C218 119.9(11) . . ?
C220 C219 H219 120.1 . . ?
C218 C219 H219 120.1 . . ?
C219 C220 C215 120.8(10) . . ?
C219 C220 H220 119.6 . . ?
C215 C220 H220 119.6 . . ?
C222 C221 Au5 177.3(8) . . ?
C222 C221 Ag1 96.5(6) . . ?
Au5 C221 Ag1 84.2(3) . . ?
C221 C222 C223 178.9(10) . . ?
C228 C223 C224 118.5(8) . . ?
C228 C223 C222 121.6(8) . . ?
C224 C223 C222 119.9(8) . . ?
C225 C224 C223 121.3(9) . . ?
C225 C224 H224 119.4 . . ?
C223 C224 H224 119.4 . . ?
C226 C225 C224 118.2(10) . . ?
C226 C225 H225 120.9 . . ?
C224 C225 H225 120.9 . . ?
C225 C226 C227 121.9(10) . . ?
C225 C226 H226 119.0 . . ?
C227 C226 H226 119.0 . . ?
C228 C227 C226 118.7(10) . . ?
C228 C227 H227 120.7 . . ?
C226 C227 H227 120.7 . . ?
C227 C228 C223 121.4(9) . . ?
C227 C228 H228 119.3 . . ?
C223 C228 H228 119.3 . . ?
C230 C229 Au10 173.8(7) . . ?
C230 C229 Ag4 87.2(6) . . ?
Au10 C229 Ag4 87.9(3) . . ?
C229 C230 C231 178.0(10) . . ?
C229 C230 Ag4 65.3(5) . . ?
C231 C230 Ag4 116.0(8) . . ?
C232 C231 C236 118.8(13) . . ?
C232 C231 C230 121.6(12) . . ?
C236 C231 C230 119.7(14) . . ?
C231 C232 C233 121.9(14) . . ?
C231 C232 H232 119.1 . . ?
C233 C232 H232 119.1 . . ?
C234 C233 C232 120.3(16) . . ?
C234 C233 H233 119.8 . . ?
C232 C233 H233 119.8 . . ?
C233 C234 C235 119.4(13) . . ?
C233 C234 H234 120.3 . . ?
C235 C234 H234 120.3 . . ?
C234 C235 C236 121.3(13) . . ?
C234 C235 H235 119.3 . . ?
C236 C235 H235 119.3 . . ?
C231 C236 C235 118.1(15) . . ?
C231 C236 H236 120.9 . . ?
C235 C236 H236 120.9 . . ?
C238 C237 Au10 176.0(7) . . ?
C238 C237 Ag3 90.5(6) . . ?
Au10 C237 Ag3 85.5(3) . . ?
C237 C238 C239 176.9(8) . . ?
C237 C238 Ag3 62.3(5) . . ?
C239 C238 Ag3 120.7(5) . . ?
C244 C239 C240 118.2(9) . . ?
C244 C239 C238 121.9(8) . . ?
C240 C239 C238 119.9(7) . . ?
C241 C240 C239 121.1(9) . . ?
C241 C240 H240 119.4 . . ?
C239 C240 H240 119.4 . . ?
C242 C241 C240 119.2(10) . . ?
C242 C241 H241 120.4 . . ?
C240 C241 H241 120.4 . . ?
C241 C242 C243 121.0(10) . . ?
C241 C242 H242 119.5 . . ?
C243 C242 H242 119.5 . . ?
C242 C243 C244 120.2(9) . . ?
C242 C243 H243 119.9 . . ?
C244 C243 H243 119.9 . . ?
C239 C244 C243 120.2(9) . . ?
C239 C244 H244 119.9 . . ?
C243 C244 H244 119.9 . . ?
C246 C245 Au11 171.4(8) . . ?
C246 C245 Ag4 106.6(7) . . ?
Au11 C245 Ag4 81.8(3) . . ?
C245 C246 C247 175.5(10) . . ?
C248 C247 C252 120.0 . . ?
C248 C247 C246 120.0(8) . . ?
C252 C247 C246 120.0(8) . . ?
C249 C248 C247 120.0 . . ?
C249 C248 H248 120.0 . . ?
C247 C248 H248 120.0 . . ?
C250 C249 C248 120.0 . . ?
C250 C249 H249 120.0 . . ?
C248 C249 H249 120.0 . . ?
C249 C250 C251 120.0 . . ?
C249 C250 H250 120.0 . . ?
C251 C250 H250 120.0 . . ?
C250 C251 C252 120.0 . . ?
C250 C251 H251 120.0 . . ?
C252 C251 H251 120.0 . . ?
C251 C252 C247 120.0 . . ?
C251 C252 H252 120.0 . . ?
C247 C252 H252 120.0 . . ?
C254 C253 Au11 178.2(7) . . ?
C254 C253 Ag3 98.8(6) . . ?
Au11 C253 Ag3 82.4(3) . . ?
C253 C254 C255 178.0(9) . . ?
C256 C255 C260 118.5(9) . . ?
C256 C255 C254 120.8(8) . . ?
C260 C255 C254 120.7(10) . . ?
C257 C256 C255 120.4(11) . . ?
C257 C256 H256 119.8 . . ?
C255 C256 H256 119.8 . . ?
C256 C257 C258 120.3(13) . . ?
C256 C257 H257 119.9 . . ?
C258 C257 H257 119.9 . . ?
C257 C258 C259 121.1(11) . . ?
C257 C258 H258 119.4 . . ?
C259 C258 H258 119.4 . . ?
C260 C259 C258 117.3(10) . . ?
C260 C259 H259 121.3 . . ?
C258 C259 H259 121.3 . . ?
C259 C260 C255 122.3(11) . . ?
C259 C260 H260 118.9 . . ?
C255 C260 H260 118.9 . . ?
C262 C261 Au13 175.5(9) . . ?
C262 C261 Ag4 98.9(8) . . ?
Au13 C261 Ag4 84.0(4) . . ?
C261 C262 C263 175.7(12) . . ?
C264 C263 C268 122.7(13) . . ?
C264 C263 C262 119.2(13) . . ?
C268 C263 C262 118.1(11) . . ?
C263 C264 C265 116.9(16) . . ?
C263 C264 H264 121.6 . . ?
C265 C264 H264 121.6 . . ?
C266 C265 C264 118.5(18) . . ?
C266 C265 H265 120.7 . . ?
C264 C265 H265 120.7 . . ?
C267 C266 C265 127(2) . . ?
C267 C266 H266 116.7 . . ?
C265 C266 H266 116.7 . . ?
C266 C267 C268 115.0(18) . . ?
C266 C267 H267 122.5 . . ?
C268 C267 H267 122.5 . . ?
C263 C268 C267 120.2(14) . . ?
C263 C268 H268 119.9 . . ?
C267 C268 H268 119.9 . . ?
C270 C269 Au13 178.5(9) . . ?
C270 C269 Ag3 94.1(7) . . ?
Au13 C269 Ag3 84.7(4) . . ?
C269 C270 C271 175.5(10) . . ?
C272 C271 C276 118.8(11) . . ?
C272 C271 C270 121.9(9) . . ?
C276 C271 C270 119.3(9) . . ?
C273 C272 C271 122.0(11) . . ?
C273 C272 H272 119.0 . . ?
C271 C272 H272 119.0 . . ?
C272 C273 C274 119.7(12) . . ?
C272 C273 H273 120.1 . . ?
C274 C273 H273 120.1 . . ?
C275 C274 C273 118.7(12) . . ?
C275 C274 H274 120.7 . . ?
C273 C274 H274 120.7 . . ?
C276 C275 C274 121.5(12) . . ?
C276 C275 H275 119.2 . . ?
C274 C275 H275 119.2 . . ?
C275 C276 C271 119.3(11) . . ?
C275 C276 H276 120.4 . . ?
C271 C276 H276 120.4 . . ?
N1 C277 C278 179.6(14) . . ?
C277 C278 H27A 109.5 . . ?
C277 C278 H27B 109.5 . . ?
H27A C278 H27B 109.5 . . ?
C277 C278 H27C 109.5 . . ?
H27A C278 H27C 109.5 . . ?
H27B C278 H27C 109.5 . . ?
N2 C279 C280 177(4) . . ?
C279 C280 H28A 109.5 . . ?
C279 C280 H28B 109.5 . . ?
H28A C280 H28B 109.5 . . ?
C279 C280 H28C 109.5 . . ?
H28A C280 H28C 109.5 . . ?
H28B C280 H28C 109.5 . . ?
N3 C281 C282 176.7(15) . . ?
C281 C282 H28D 109.5 . . ?
C281 C282 H28E 109.5 . . ?
H28D C282 H28E 109.5 . . ?
C281 C282 H28F 109.5 . . ?
H28D C282 H28F 109.5 . . ?
H28E C282 H28F 109.5 . . ?
N4 C283 C284 167(3) . . ?
N4B C28B C28C 170(2) . . ?
O1 C285 C286 119(2) . . ?
O1 C285 H28M 107.5 . . ?
C286 C285 H28M 107.5 . . ?
O1 C285 H28N 107.5 . . ?
C286 C285 H28N 107.5 . . ?
H28M C285 H28N 107.0 . . ?
C285 C286 H28O 109.5 . . ?
C285 C286 H28P 109.5 . . ?
H28O C286 H28P 109.5 . . ?
C285 C286 H28Q 109.5 . . ?
H28O C286 H28Q 109.5 . . ?
H28P C286 H28Q 109.5 . . ?
C288 C287 O1 110.7(18) . . ?
C288 C287 H28R 109.5 . . ?
O1 C287 H28R 109.5 . . ?
C288 C287 H28S 109.5 . . ?
O1 C287 H28S 109.5 . . ?
H28R C287 H28S 108.1 . . ?
C287 C288 H28T 109.5 . . ?
C287 C288 H28U 109.5 . . ?
H28T C288 H28U 109.5 . . ?
C287 C288 H28V 109.5 . . ?
H28T C288 H28V 109.5 . . ?
H28U C288 H28V 109.5 . . ?
N5 C289 C290 174(4) . . ?
C289 C290 H29A 109.5 . . ?
C289 C290 H29B 109.5 . . ?
H29A C290 H29B 109.5 . . ?
C289 C290 H29C 109.5 . . ?
H29A C290 H29C 109.5 . . ?
H29B C290 H29C 109.5 . . ?
C291 O2 C293 116(2) . . ?
O2 C291 C292 110.2(16) . . ?
O2 C291 H29D 109.6 . . ?
C292 C291 H29D 109.6 . . ?
O2 C291 H29E 109.6 . . ?
C292 C291 H29E 109.6 . . ?
H29D C291 H29E 108.1 . . ?
C291 C292 H29F 109.5 . . ?
C291 C292 H29G 109.5 . . ?
H29F C292 H29G 109.5 . . ?
C291 C292 H29H 109.5 . . ?
H29F C292 H29H 109.5 . . ?
H29G C292 H29H 109.5 . . ?
O2 C293 C294 108.7(16) . . ?
O2 C293 H29I 109.9 . . ?
C294 C293 H29I 109.9 . . ?
O2 C293 H29J 109.9 . . ?
C294 C293 H29J 109.9 . . ?
H29I C293 H29J 108.3 . . ?
C293 C294 H29K 109.5 . . ?
C293 C294 H29L 109.5 . . ?
H29K C294 H29L 109.5 . . ?
C293 C294 H29M 109.5 . . ?
H29K C294 H29M 109.5 . . ?
H29L C294 H29M 109.5 . . ?
N6 C295 C296 156(2) . . ?
C295 C296 H29N 109.5 . . ?
C295 C296 H29O 109.5 . . ?
H29N C296 H29O 109.5 . . ?
C295 C296 H29P 109.5 . . ?
H29N C296 H29P 109.5 . . ?
H29O C296 H29P 109.5 . . ?

loop_
_geom_bond_atom_site_label_1
_geom_bond_atom_site_label_2
_geom_bond_distance
_geom_bond_site_symmetry_2
_geom_bond_publ_flag
Au1 P12 2.317(2) . yes
Au1 P1 2.3180(19) . yes
Au1 Au2 2.9097(4) . yes
Au2 C181 1.986(10) . ?
Au2 C189 2.007(10) . ?
Au2 Ag1 2.8980(7) . yes
Au2 Ag2 2.9891(7) . yes
Au3 P3 2.318(2) . yes
Au3 P2 2.323(2) . yes
Au3 Au4 2.8540(4) . yes
Au4 C205 2.003(9) . ?
Au4 C197 2.004(9) . ?
Au4 Ag2 2.8809(7) . yes
Au4 Ag1 2.9718(6) . yes
Au5 C213 2.002(9) . ?
Au5 C221 2.005(9) . ?
Au5 Au7 2.8424(4) . yes
Au5 Au6 2.8516(4) . yes
Au5 Ag2 2.9261(6) . yes
Au5 Ag1 2.9352(7) . yes
Au6 P4 2.3007(19) . yes
Au6 Au7 2.7183(4) . yes
Au6 Au9 2.7414(4) . yes
Au6 Au8 2.7533(4) . yes
Au7 P11 2.308(2) . yes
Au7 Au9 2.7405(4) . yes
Au7 Au8 2.7571(4) . yes
Au8 P5 2.3151(19) . yes
Au8 Au9 2.7121(4) . yes
Au8 Au10 2.9149(4) . yes
Au9 P10 2.3053(19) . yes
Au9 Au10 2.8796(4) . yes
Au10 C237 1.974(9) . ?
Au10 C229 1.998(10) . ?
Au10 Ag3 2.9730(6) . yes
Au10 Ag4 3.0504(7) . yes
Au11 C245 1.981(9) . ?
Au11 C253 2.000(9) . ?
Au11 Ag4 2.8535(7) . yes
Au11 Ag3 2.8927(7) . yes
Au11 Au12 2.9230(4) . yes
Au12 P7 2.313(2) . yes
Au12 P6 2.323(3) . yes
Au13 C269 1.994(13) . ?
Au13 C261 2.021(12) . ?
Au13 Au14 2.9192(4) . yes
Au13 Ag4 2.9266(8) . yes
Au13 Ag3 2.9619(7) . yes
Au14 P9 2.3213(18) . yes
Au14 P8 2.3215(19) . yes
Ag1 C205 2.326(7) . ?
Ag1 C221 2.357(7) . ?
Ag1 C189 2.374(8) . ?
Ag1 C206 2.647(8) . ?
Ag2 C181 2.353(8) . ?
Ag2 C213 2.364(7) . ?
Ag2 C197 2.373(7) . ?
Ag2 C182 2.631(8) . ?
Ag3 C253 2.373(7) . ?
Ag3 C269 2.383(9) . ?
Ag3 C237 2.383(7) . ?
Ag3 C238 2.691(8) . ?
Ag4 C261 2.341(9) . ?
Ag4 C245 2.354(8) . ?
Ag4 C229 2.379(7) . ?
Ag4 C230 2.615(8) . ?
P1 C7 1.805(8) . ?
P1 C1 1.811(8) . ?
P1 C13 1.823(8) . ?
P2 C25 1.813(8) . ?
P2 C16 1.824(8) . ?
P2 C19 1.825(7) . ?
P3 C37 1.813(8) . ?
P3 C31 1.814(8) . ?
P3 C43 1.827(7) . ?
P4 C49 1.813(8) . ?
P4 C46 1.818(7) . ?
P4 C55 1.829(8) . ?
P5 C67 1.811(9) . ?
P5 C61 1.817(8) . ?
P5 C73 1.826(8) . ?
P6 C85 1.754(7) . ?
P6 C79 1.759(13) . ?
P6 C76 1.814(8) . ?
P7 C91 1.809(7) . ?
P7 C97 1.812(10) . ?
P7 C103 1.818(7) . ?
P8 C109 1.809(6) . ?
P8 C106 1.813(8) . ?
P8 C115 1.824(9) . ?
P9 C121 1.813(8) . ?
P9 C133 1.815(8) . ?
P9 C127 1.818(8) . ?
P10 C136 1.804(7) . ?
P10 C145 1.805(8) . ?
P10 C139 1.816(8) . ?
P11 C151 1.795(9) . ?
P11 C163 1.808(8) . ?
P11 C157 1.811(9) . ?
P12 C169 1.807(10) . ?
P12 C175 1.809(9) . ?
P12 C166 1.822(8) . ?
P13 F3 1.464(13) . ?
P13 F2 1.488(13) . ?
P13 F5 1.555(13) . ?
P13 F6 1.557(12) . ?
P13 F4 1.610(11) . ?
P13 F1 1.632(12) . ?
P18 F32 1.417(11) . ?
P18 F33 1.440(11) . ?
P18 F31 1.474(11) . ?
P18 F35 1.510(11) . ?
P18 F34 1.513(13) . ?
P18 F36 1.562(12) . ?
P14 F10 1.581(7) . ?
P14 F11 1.583(7) . ?
P14 F9 1.595(9) . ?
P14 F12 1.600(7) . ?
P14 F8 1.614(9) . ?
P14 F7 1.627(9) . ?
P15 F15 1.585(7) . ?
P15 F14 1.586(6) . ?
P15 F17 1.591(6) . ?
P15 F13 1.595(7) . ?
P15 F18 1.597(5) . ?
P15 F16 1.609(6) . ?
P16 F20 1.480(12) . ?
P16 F24 1.512(13) . ?
P16 F21 1.529(12) . ?
P16 F19 1.530(12) . ?
P16 F22 1.540(12) . ?
P16 F23 1.559(12) . ?
P17 F27 1.527(12) . ?
P17 F26 1.531(8) . ?
P17 F30 1.549(11) . ?
P17 F29 1.575(11) . ?
P17 F25 1.588(10) . ?
P17 F28 1.610(10) . ?
O1 C285 1.39(3) . ?
O1 C287 1.40(3) . ?
N1 C277 1.164(15) . ?
N2 C279 1.14(4) . ?
N3 C281 1.132(16) . ?
C1 C2 1.377(11) . ?
C1 C6 1.403(10) . ?
C2 C3 1.385(12) . ?
C2 H2 0.9500 . ?
C3 C4 1.386(11) . ?
C3 H3 0.9500 . ?
C4 C5 1.373(12) . ?
C4 H4 0.9500 . ?
C5 C6 1.378(11) . ?
C5 H5 0.9500 . ?
C6 H6 0.9500 . ?
C7 C12 1.391(11) . ?
C7 C8 1.418(12) . ?
C8 C9 1.390(13) . ?
C8 H8 0.9500 . ?
C9 C10 1.368(13) . ?
C9 H9 0.9500 . ?
C10 C11 1.374(13) . ?
C10 H10 0.9500 . ?
C11 C12 1.388(12) . ?
C11 H11 0.9500 . ?
C12 H12 0.9500 . ?
C13 C18 1.385(10) . ?
C13 C14 1.391(11) . ?
C14 C15 1.377(12) . ?
C14 H14 0.9500 . ?
C15 C16 1.401(12) . ?
C15 H15 0.9500 . ?
C16 C17 1.365(10) . ?
C17 C18 1.382(10) . ?
C17 H17 0.9500 . ?
C18 H18 0.9500 . ?
C19 C20 1.398(11) . ?
C19 C24 1.404(11) . ?
C20 C21 1.407(11) . ?
C20 H20 0.9500 . ?
C21 C22 1.36(3) . ?
C21 H21 0.9500 . ?
C22 C23 1.383(12) . ?
C22 H22 0.9500 . ?
C23 C24 1.382(11) . ?
C23 H23 0.9500 . ?
C24 H24 0.9500 . ?
C25 C26 1.379(12) . ?
C25 C30 1.398(11) . ?
C26 C27 1.407(13) . ?
C26 H26 0.9500 . ?
C27 C28 1.388(13) . ?
C27 H27 0.9500 . ?
C28 C29 1.354(14) . ?
C28 H28 0.9500 . ?
C29 C30 1.357(13) . ?
C29 H29 0.9500 . ?
C30 H30 0.9500 . ?
C31 C32 1.347(13) . ?
C31 C36 1.370(12) . ?
C32 C33 1.399(16) . ?
C32 H32 0.9500 . ?
C33 C34 1.356(16) . ?
C33 H33 0.9500 . ?
C34 C35 1.320(14) . ?
C34 H34 0.9500 . ?
C35 C36 1.403(13) . ?
C35 H35 0.9500 . ?
C36 H36 0.9500 . ?
C37 C42 1.386(12) . ?
C37 C38 1.403(11) . ?
C38 C39 1.375(12) . ?
C38 H38 0.9500 . ?
C39 C40 1.408(14) . ?
C39 H39 0.9500 . ?
C40 C41 1.356(14) . ?
C40 H40 0.9500 . ?
C41 C42 1.385(13) . ?
C41 H41 0.9500 . ?
C42 H42 0.9500 . ?
C43 C44 1.378(10) . ?
C43 C48 1.390(10) . ?
C44 C45 1.390(10) . ?
C44 H44 0.9500 . ?
C45 C46 1.400(11) . ?
C45 H45 0.9500 . ?
C46 C47 1.391(10) . ?
C47 C48 1.376(10) . ?
C47 H47 0.9500 . ?
C48 H48 0.9500 . ?
C49 C54 1.387(10) . ?
C49 C50 1.398(10) . ?
C50 C51 1.383(12) . ?
C50 H50 0.9500 . ?
C51 C52 1.368(12) . ?
C51 H51 0.9500 . ?
C52 C53 1.376(12) . ?
C52 H52 0.9500 . ?
C53 C54 1.384(11) . ?
C53 H53 0.9500 . ?
C54 H54 0.9500 . ?
C55 C60 1.365(11) . ?
C55 C56 1.379(11) . ?
C56 C57 1.389(11) . ?
C56 H56 0.9500 . ?
C57 C58 1.354(13) . ?
C57 H57 0.9500 . ?
C58 C59 1.388(13) . ?
C58 H58 0.9500 . ?
C59 C60 1.409(13) . ?
C59 H59 0.9500 . ?
C60 H60 0.9500 . ?
C61 C66 1.402(12) . ?
C61 C62 1.408(12) . ?
C62 C63 1.395(12) . ?
C62 H62 0.9500 . ?
C63 C64 1.367(15) . ?
C63 H63 0.9500 . ?
C64 C65 1.354(15) . ?
C64 H64 0.9500 . ?
C65 C66 1.424(13) . ?
C65 H65 0.9500 . ?
C66 H66 0.9500 . ?
C67 C72 1.382(11) . ?
C67 C68 1.405(11) . ?
C68 C69 1.383(11) . ?
C68 H68 0.9500 . ?
C69 C70 1.388(12) . ?
C69 H69 0.9500 . ?
C70 C71 1.386(13) . ?
C70 H70 0.9500 . ?
C71 C72 1.396(12) . ?
C71 H71 0.9500 . ?
C72 H72 0.9500 . ?
C73 C74 1.370(12) . ?
C73 C78 1.403(11) . ?
C74 C75 1.380(11) . ?
C74 H74 0.9500 . ?
C75 C76 1.392(13) . ?
C75 H75 0.9500 . ?
C76 C77 1.364(13) . ?
C77 C78 1.380(11) . ?
C77 H77 0.9500 . ?
C78 H78 0.9500 . ?
C79 C80 1.391(14) . ?
C79 C84 1.412(17) . ?
C80 C81 1.428(19) . ?
C80 H80 0.9500 . ?
C81 C82 1.348(19) . ?
C81 H81 0.9500 . ?
C82 C83 1.41(2) . ?
C82 H82 0.9500 . ?
C83 C84 1.38(2) . ?
C83 H83 0.9500 . ?
C84 H84 0.9500 . ?
C85 C86 1.3900 . ?
C85 C90 1.3900 . ?
C86 C87 1.3900 . ?
C86 H86 0.9500 . ?
C87 C88 1.3900 . ?
C87 H87 0.9500 . ?
C88 C89 1.3900 . ?
C88 H88 0.9500 . ?
C89 C90 1.3900 . ?
C89 H89 0.9500 . ?
C90 H90 0.9500 . ?
C91 C92 1.389(11) . ?
C91 C96 1.402(11) . ?
C92 C93 1.385(10) . ?
C92 H92 0.9500 . ?
C93 C94 1.377(13) . ?
C93 H93 0.9500 . ?
C94 C95 1.393(12) . ?
C94 H94 0.9500 . ?
C95 C96 1.401(11) . ?
C95 H95 0.9500 . ?
C96 H96 0.9500 . ?
C97 C98 1.349(12) . ?
C97 C102 1.422(15) . ?
C98 C99 1.432(15) . ?
C98 H98 0.9500 . ?
C99 C100 1.33(2) . ?
C99 H99 0.9500 . ?
C100 C101 1.44(4) . ?
C100 H100 0.9500 . ?
C101 C102 1.359(16) . ?
C101 H101 0.9500 . ?
C102 H102 0.9500 . ?
C103 C108 1.363(11) . ?
C103 C104 1.368(12) . ?
C104 C105 1.371(12) . ?
C104 H104 0.9500 . ?
C105 C106 1.380(12) . ?
C105 H105 0.9500 . ?
C106 C107 1.370(11) . ?
C107 C108 1.400(11) . ?
C107 H107 0.9500 . ?
C108 H108 0.9500 . ?
C109 C110 1.3900 . ?
C109 C114 1.3900 . ?
C110 C111 1.3900 . ?
C110 H110 0.9500 . ?
C111 C112 1.3900 . ?
C111 H111 0.9500 . ?
C112 C113 1.3900 . ?
C112 H112 0.9500 . ?
C113 C114 1.3900 . ?
C113 H113 0.9500 . ?
C114 H114 0.9500 . ?
C115 C116 1.375(12) . ?
C115 C120 1.380(13) . ?
C116 C117 1.394(15) . ?
C116 H116 0.9500 . ?
C117 C118 1.375(17) . ?
C117 H117 0.9500 . ?
C118 C119 1.336(14) . ?
C118 H118 0.9500 . ?
C119 C120 1.392(13) . ?
C119 H119 0.9500 . ?
C120 H120 0.9500 . ?
C121 C122 1.364(12) . ?
C121 C126 1.399(11) . ?
C122 C123 1.414(12) . ?
C122 H122 0.9500 . ?
C123 C124 1.370(13) . ?
C123 H123 0.9500 . ?
C124 C125 1.376(14) . ?
C124 H124 0.9500 . ?
C125 C126 1.376(13) . ?
C125 H125 0.9500 . ?
C126 H126 0.9500 . ?
C127 C128 1.382(11) . ?
C127 C132 1.390(10) . ?
C128 C129 1.388(11) . ?
C128 H128 0.9500 . ?
C129 C130 1.395(12) . ?
C129 H129 0.9500 . ?
C130 C131 1.376(12) . ?
C130 H130 0.9500 . ?
C131 C132 1.386(11) . ?
C131 H131 0.9500 . ?
C132 H132 0.9500 . ?
C133 C134 1.354(11) . ?
C133 C138 1.405(12) . ?
C134 C135 1.387(11) . ?
C134 H134 0.9500 . ?
C135 C136 1.364(11) . ?
C135 H135 0.9500 . ?
C136 C137 1.392(12) . ?
C137 C138 1.376(12) . ?
C137 H137 0.9500 . ?
C138 H138 0.9500 . ?
C139 C144 1.358(11) . ?
C139 C140 1.403(11) . ?
C140 C141 1.387(14) . ?
C140 H140 0.9500 . ?
C141 C142 1.371(16) . ?
C141 H141 0.9500 . ?
C142 C143 1.354(14) . ?
C142 H142 0.9500 . ?
C143 C144 1.383(12) . ?
C143 H143 0.9500 . ?
C144 H144 0.9500 . ?
C145 C150 1.345(11) . ?
C145 C146 1.373(15) . ?
C146 C147 1.410(18) . ?
C146 H146 0.9500 . ?
C147 C148 1.402(19) . ?
C147 H147 0.9500 . ?
C148 C149 1.261(14) . ?
C148 H148 0.9500 . ?
C149 C150 1.401(12) . ?
C149 H149 0.9500 . ?
C150 H150 0.9500 . ?
C151 C156 1.388(13) . ?
C151 C152 1.415(12) . ?
C152 C153 1.384(13) . ?
C152 H152 0.9500 . ?
C153 C154 1.357(15) . ?
C153 H153 0.9500 . ?
C154 C155 1.379(15) . ?
C154 H154 0.9500 . ?
C155 C156 1.395(13) . ?
C155 H155 0.9500 . ?
C156 H156 0.9500 . ?
C157 C162 1.374(14) . ?
C157 C158 1.384(12) . ?
C158 C159 1.419(17) . ?
C158 H158 0.9500 . ?
C159 C160 1.369(18) . ?
C159 H159 0.9500 . ?
C160 C161 1.343(17) . ?
C160 H160 0.9500 . ?
C161 C162 1.391(13) . ?
C161 H161 0.9500 . ?
C162 H162 0.9500 . ?
C163 C164 1.387(11) . ?
C163 C168 1.395(12) . ?
C164 C165 1.392(12) . ?
C164 H164 0.9500 . ?
C165 C166 1.378(12) . ?
C165 H165 0.9500 . ?
C166 C167 1.402(11) . ?
C167 C168 1.397(11) . ?
C167 H167 0.9500 . ?
C168 H168 0.9500 . ?
C169 C170 1.359(12) . ?
C169 C174 1.404(14) . ?
C170 C171 1.381(16) . ?
C170 H170 0.9500 . ?
C171 C172 1.358(18) . ?
C171 H171 0.9500 . ?
C172 C173 1.409(14) . ?
C172 H172 0.9500 . ?
C173 C174 1.402(14) . ?
C173 H173 0.9500 . ?
C174 H174 0.9500 . ?
C175 C180 1.364(12) . ?
C175 C176 1.401(14) . ?
C176 C177 1.368(16) . ?
C176 H176 0.9500 . ?
C177 C178 1.387(16) . ?
C177 H177 0.9500 . ?
C178 C179 1.345(16) . ?
C178 H178 0.9500 . ?
C179 C180 1.406(14) . ?
C179 H179 0.9500 . ?
C180 H180 0.9500 . ?
C181 C182 1.216(12) . ?
C182 C183 1.450(13) . ?
C183 C184 1.398(13) . ?
C183 C188 1.430(13) . ?
C184 C185 1.378(13) . ?
C184 H184 0.9500 . ?
C185 C186 1.422(16) . ?
C185 H185 0.9500 . ?
C186 C187 1.337(17) . ?
C186 H186 0.9500 . ?
C187 C188 1.417(17) . ?
C187 H187 0.9500 . ?
C189 C190 1.212(13) . ?
C190 C191 1.446(14) . ?
C191 C196 1.370(13) . ?
C191 C192 1.403(14) . ?
C192 C193 1.369(14) . ?
C192 H192 0.9500 . ?
C193 C194 1.369(16) . ?
C193 H193 0.9500 . ?
C194 C195 1.378(17) . ?
C194 H194 0.9500 . ?
C195 C196 1.393(16) . ?
C195 H195 0.9500 . ?
C196 H196 0.9500 . ?
C197 C198 1.218(11) . ?
C198 C199 1.449(12) . ?
C199 C204 1.383(11) . ?
C199 C200 1.396(11) . ?
C200 C201 1.377(12) . ?
C200 H200 0.9500 . ?
C201 C202 1.401(13) . ?
C201 H201 0.9500 . ?
C202 C203 1.382(13) . ?
C202 H202 0.9500 . ?
C203 C204 1.379(12) . ?
C203 H203 0.9500 . ?
C204 H204 0.9500 . ?
C205 C206 1.211(11) . ?
C206 C207 1.435(12) . ?
C207 C208 1.373(12) . ?
C207 C212 1.410(12) . ?
C208 C209 1.429(13) . ?
C208 H208 0.9500 . ?
C209 C210 1.390(14) . ?
C209 H209 0.9500 . ?
C210 C211 1.376(14) . ?
C210 H210 0.9500 . ?
C211 C212 1.400(13) . ?
C211 H211 0.9500 . ?
C212 H212 0.9500 . ?
C213 C214 1.221(12) . ?
C214 C215 1.435(13) . ?
C215 C220 1.387(13) . ?
C215 C216 1.415(13) . ?
C216 C217 1.377(15) . ?
C216 H216 0.9500 . ?
C217 C218 1.402(18) . ?
C217 H217 0.9500 . ?
C218 C219 1.391(17) . ?
C218 H218 0.9500 . ?
C219 C220 1.376(14) . ?
C219 H219 0.9500 . ?
C220 H220 0.9500 . ?
C221 C222 1.217(11) . ?
C222 C223 1.429(12) . ?
C223 C228 1.378(12) . ?
C223 C224 1.409(12) . ?
C224 C225 1.382(13) . ?
C224 H224 0.9500 . ?
C225 C226 1.375(15) . ?
C225 H225 0.9500 . ?
C226 C227 1.399(15) . ?
C226 H226 0.9500 . ?
C227 C228 1.372(14) . ?
C227 H227 0.9500 . ?
C228 H228 0.9500 . ?
C229 C230 1.207(12) . ?
C230 C231 1.449(16) . ?
C231 C232 1.359(19) . ?
C231 C236 1.389(18) . ?
C232 C233 1.391(17) . ?
C232 H232 0.9500 . ?
C233 C234 1.326(17) . ?
C233 H233 0.9500 . ?
C234 C235 1.379(19) . ?
C234 H234 0.9500 . ?
C235 C236 1.405(17) . ?
C235 H235 0.9500 . ?
C236 H236 0.9500 . ?
C237 C238 1.228(12) . ?
C238 C239 1.461(12) . ?
C239 C244 1.382(12) . ?
C239 C240 1.397(12) . ?
C240 C241 1.385(13) . ?
C240 H240 0.9500 . ?
C241 C242 1.362(14) . ?
C241 H241 0.9500 . ?
C242 C243 1.365(15) . ?
C242 H242 0.9500 . ?
C243 C244 1.389(14) . ?
C243 H243 0.9500 . ?
C244 H244 0.9500 . ?
C245 C246 1.201(12) . ?
C246 C247 1.445(11) . ?
C247 C248 1.3900 . ?
C247 C252 1.3900 . ?
C248 C249 1.3900 . ?
C248 H248 0.9500 . ?
C249 C250 1.3900 . ?
C249 H249 0.9500 . ?
C250 C251 1.3900 . ?
C250 H250 0.9500 . ?
C251 C252 1.3900 . ?
C251 H251 0.9500 . ?
C252 H252 0.9500 . ?
C253 C254 1.205(12) . ?
C254 C255 1.443(12) . ?
C255 C256 1.383(14) . ?
C255 C260 1.390(13) . ?
C256 C257 1.352(15) . ?
C256 H256 0.9500 . ?
C257 C258 1.382(17) . ?
C257 H257 0.9500 . ?
C258 C259 1.389(17) . ?
C258 H258 0.9500 . ?
C259 C260 1.369(14) . ?
C259 H259 0.9500 . ?
C260 H260 0.9500 . ?
C261 C262 1.189(14) . ?
C262 C263 1.447(17) . ?
C263 C264 1.387(18) . ?
C263 C268 1.427(17) . ?
C264 C265 1.45(2) . ?
C264 H264 0.9500 . ?
C265 C266 1.40(2) . ?
C265 H265 0.9500 . ?
C266 C267 1.36(2) . ?
C266 H266 0.9500 . ?
C267 C268 1.45(2) . ?
C267 H267 0.9500 . ?
C268 H268 0.9500 . ?
C269 C270 1.210(15) . ?
C270 C271 1.449(16) . ?
C271 C272 1.369(13) . ?
C271 C276 1.408(15) . ?
C272 C273 1.366(15) . ?
C272 H272 0.9500 . ?
C273 C274 1.391(16) . ?
C273 H273 0.9500 . ?
C274 C275 1.388(17) . ?
C274 H274 0.9500 . ?
C275 C276 1.367(17) . ?
C275 H275 0.9500 . ?
C276 H276 0.9500 . ?
C277 C278 1.411(16) . ?
C278 H27A 0.9800 . ?
C278 H27B 0.9800 . ?
C278 H27C 0.9800 . ?
C279 C280 1.44(4) . ?
C280 H28A 0.9800 . ?
C280 H28B 0.9800 . ?
C280 H28C 0.9800 . ?
C281 C282 1.452(19) . ?
C282 H28D 0.9800 . ?
C282 H28E 0.9800 . ?
C282 H28F 0.9800 . ?
N4 C283 1.120(10) . ?
C283 C284 1.441(10) . ?
C284 H28G 0.9800 . ?
C284 H28H 0.9800 . ?
C284 H28I 0.9800 . ?
N4B C28B 1.097(9) . ?
C28B C28C 1.441(10) . ?
C28C H28J 0.9800 . ?
C28C H28K 0.9800 . ?
C28C H28L 0.9800 . ?
C285 C286 1.41(3) . ?
C285 H28M 0.9900 . ?
C285 H28N 0.9900 . ?
C286 H28O 0.9800 . ?
C286 H28P 0.9800 . ?
C286 H28Q 0.9800 . ?
C287 C288 1.40(3) . ?
C287 H28R 0.9900 . ?
C287 H28S 0.9900 . ?
C288 H28T 0.9800 . ?
C288 H28U 0.9800 . ?
C288 H28V 0.9800 . ?
N5 C289 1.06(3) . ?
C289 C290 1.50(3) . ?
C290 H29A 0.9800 . ?
C290 H29B 0.9800 . ?
C290 H29C 0.9800 . ?
O2 C291 1.35(3) . ?
O2 C293 1.36(3) . ?
C291 C292 1.43(4) . ?
C291 H29D 0.9900 . ?
C291 H29E 0.9900 . ?
C292 H29F 0.9800 . ?
C292 H29G 0.9800 . ?
C292 H29H 0.9800 . ?
C293 C294 1.41(3) . ?
C293 H29I 0.9900 . ?
C293 H29J 0.9900 . ?
C294 H29K 0.9800 . ?
C294 H29L 0.9800 . ?
C294 H29M 0.9800 . ?
N6 C295 1.16(3) . ?
C295 C296 1.45(2) . ?
C296 H29N 0.9800 . ?
C296 H29O 0.9800 . ?
C296 H29P 0.9800 . ?

loop_
_platon_squeeze_void_nr
_platon_squeeze_void_average_x
_platon_squeeze_void_average_y
_platon_squeeze_void_average_z
_platon_squeeze_void_volume
_platon_squeeze_void_count_electrons
_platon_squeeze_void_content
1 0.258 0.085 0.391 10 1 ' '
2 0.193 0.183 0.163 168 26 ' '
3 0.508 0.212 0.320 132 37 ' '
4 0.161 0.232 0.710 24 6 ' '
5 0.006 0.322 0.431 10 2 ' '
6 0.994 0.677 0.569 10 2 ' '
7 0.492 0.788 0.680 132 38 ' '
8 0.839 0.768 0.290 24 6 ' '
9 0.807 0.817 0.837 167 26 ' '
10 0.742 0.915 0.609 10 1 ' '
